data_1505481
loop_
_publ_author_name
'Wooten, Alfred J.'
'Carroll, Patrick J.'
'Walsh, Patrick J.'

_publ_section_title
;
 Impact of Na- and K-C pi-interactions on the structure and binding of
 M3(sol)n(BINOLate)3Ln catalysts.
;
_journal_issue 17
_journal_name_full 'Organic letters'
_journal_page_first 3359
_journal_page_last 3362
_journal_paper_doi 10.1021/ol0713234
_journal_volume 9
_journal_year 2007
_chemical_formula_sum 'C538 H402 K18 N34 O38 Yb6'
_chemical_formula_weight 9693.31
_space_group_IT_number 145
_symmetry_cell_setting trigonal
_symmetry_Int_Tables_number 145
_symmetry_space_group_name_Hall 'P 32'
_symmetry_space_group_name_H-M 'P 32'
_atom_sites_solution_hydrogens geom
_atom_sites_solution_primary direct
_audit_creation_method SHELXL-97
_cell_angle_alpha 90.00
_cell_angle_beta 90.00
_cell_angle_gamma 120.00
_cell_formula_units_Z 3
_cell_length_a 26.793(3)
_cell_length_b 26.793(3)
_cell_length_c 55.967(5)
_cell_measurement_temperature 143(1)
_cell_volume 34794(6)
_computing_data_collection 'CrystalClear (Rigaku, 1999)'
_computing_data_reduction 'CrystalClear (Rigaku, 1999)'
_computing_structure_refinement 'SHELXL-97 (Sheldrick, 1997)'
_computing_structure_solution 'SIR97 (Altomare, 1999)'
_diffrn_ambient_temperature 143(1)
_diffrn_measured_fraction_theta_full 0.915
_diffrn_measured_fraction_theta_max 0.915
_diffrn_measurement_device 'CCD Area Detector'
_diffrn_measurement_device_type 'Rigaku Mercury'
_diffrn_measurement_method 'phi and omega rotations'
_diffrn_radiation_monochromator graphite
_diffrn_radiation_source 'rotating anode'
_diffrn_radiation_type MoK\a
_diffrn_radiation_wavelength 0.71069
_diffrn_reflns_av_R_equivalents 0.0376
_diffrn_reflns_av_sigmaI/netI 0.1039
_diffrn_reflns_limit_h_max 26
_diffrn_reflns_limit_h_min -31
_diffrn_reflns_limit_k_max 31
_diffrn_reflns_limit_k_min -23
_diffrn_reflns_limit_l_max 66
_diffrn_reflns_limit_l_min -44
_diffrn_reflns_number 67876
_diffrn_reflns_theta_full 25.03
_diffrn_reflns_theta_max 25.03
_diffrn_reflns_theta_min 2.53
_exptl_absorpt_coefficient_mu 1.430
_exptl_absorpt_correction_T_max 1.0000
_exptl_absorpt_correction_T_min 0.4552
_exptl_absorpt_correction_type multi-scan
_exptl_crystal_density_diffrn 1.388
_exptl_crystal_density_method 'not measured'
_exptl_crystal_F_000 14802
_exptl_crystal_size_max 0.32
_exptl_crystal_size_mid 0.30
_exptl_crystal_size_min 0.28
_refine_diff_density_max 2.684
_refine_diff_density_min -1.310
_refine_diff_density_rms 0.103
_refine_ls_abs_structure_details 'Flack H D (1983), Acta Cryst. A39, 876-881'
_refine_ls_abs_structure_Flack 0.006(6)
_refine_ls_extinction_method none
_refine_ls_goodness_of_fit_ref 1.062
_refine_ls_hydrogen_treatment constr
_refine_ls_matrix_type fullcycle
_refine_ls_number_parameters 5369
_refine_ls_number_reflns 46587
_refine_ls_number_restraints 7875
_refine_ls_restrained_S_all 1.038
_refine_ls_R_factor_all 0.0904
_refine_ls_R_factor_gt 0.0740
_refine_ls_shift/su_max 2.349
_refine_ls_shift/su_mean 0.121
_refine_ls_structure_factor_coef Fsqd
_refine_ls_weighting_details 'calc w=1/[\s^2^(Fo^2^)+(0.0765P)^2^+12.6352P] where P=(Fo^2^+2Fc^2^)/3'
_refine_ls_weighting_scheme calc
_refine_ls_wR_factor_gt 0.1861
_refine_ls_wR_factor_ref 0.2001
_reflns_number_gt 36646
_reflns_number_total 46587
_reflns_threshold_expression >2sigma(I)
_cod_data_source_file ol0713234-file003.cif
_cod_data_source_block shelxl
_cod_original_cell_volume 34795(6)
_cod_original_sg_symbol_H-M 'P32       '
_cod_database_code 1505481

loop_
_symmetry_equiv_pos_as_xyz
'x, y, z'
'-y, x-y, z+2/3'
'-x+y, -x, z+1/3'

loop_
_atom_site_label
_atom_site_type_symbol
_atom_site_fract_x
_atom_site_fract_y
_atom_site_fract_z
_atom_site_U_iso_or_equiv
_atom_site_adp_type
_atom_site_occupancy
_atom_site_symmetry_multiplicity
_atom_site_calc_flag
_atom_site_refinement_flags
_atom_site_disorder_assembly
_atom_site_disorder_group
Yb1_1 Yb 0.46096(2) 0.48802(2) 0.989515(11) 0.04158(12) Uani 1 1 d U . .
K1_1 K 0.52294(16) 0.39018(17) 0.98195(8) 0.0958(12) Uani 1 1 d U . .
K2_1 K 0.54531(14) 0.65180(12) 0.98623(6) 0.0662(8) Uani 1 1 d U . .
K3_1 K 0.30115(13) 0.41507(16) 0.98123(8) 0.0871(11) Uani 1 1 d U . .
O1_1 O 0.4515(3) 0.4104(3) 1.00837(15) 0.0493(15) Uani 1 1 d U . .
O2_1 O 0.3967(3) 0.4234(3) 0.96479(14) 0.0470(15) Uani 1 1 d U . .
O3_1 O 0.5266(3) 0.5579(3) 1.01209(14) 0.0476(15) Uani 1 1 d U . .
O4_1 O 0.5366(3) 0.4903(3) 0.97241(14) 0.0430(14) Uani 1 1 d U . .
O5_1 O 0.3893(3) 0.4888(4) 1.00807(15) 0.0525(15) Uani 1 1 d U . .
O6_1 O 0.4621(3) 0.5579(3) 0.96831(15) 0.0475(15) Uani 1 1 d U . .
C1_1 C 0.3981(5) 0.3698(5) 1.0135(2) 0.051(2) Uani 1 1 d U . .
C2_1 C 0.3774(6) 0.3675(5) 1.0376(2) 0.058(3) Uani 1 1 d U . .
H2_1 H 0.4018 0.3936 1.0490 0.078 Uiso 1 1 calc R . .
C3_1 C 0.3226(5) 0.3273(5) 1.0438(2) 0.051(3) Uani 1 1 d U . .
H3_1 H 0.3107 0.3270 1.0594 0.068 Uiso 1 1 calc R . .
C4_1 C 0.2848(5) 0.2878(5) 1.0283(2) 0.054(3) Uani 1 1 d U . .
C5_1 C 0.2258(6) 0.2451(5) 1.0342(3) 0.064(3) Uani 1 1 d U . .
H5_1 H 0.2129 0.2439 1.0498 0.086 Uiso 1 1 calc R . .
C6_1 C 0.1890(6) 0.2070(6) 1.0182(3) 0.070(4) Uani 1 1 d U . .
H6_1 H 0.1517 0.1803 1.0229 0.092 Uiso 1 1 calc R . .
C7_1 C 0.2055(5) 0.2070(6) 0.9948(3) 0.070(4) Uani 1 1 d U . .
H7_1 H 0.1798 0.1800 0.9840 0.093 Uiso 1 1 calc R . .
C8_1 C 0.2604(5) 0.2472(5) 0.9876(2) 0.054(3) Uani 1 1 d U . .
H8_1 H 0.2702 0.2488 0.9716 0.071 Uiso 1 1 calc R . .
C9_1 C 0.3030(5) 0.2868(5) 1.0041(2) 0.053(3) Uani 1 1 d U . .
C10_1 C 0.3585(5) 0.3281(5) 0.9979(2) 0.057(2) Uani 1 1 d U . .
C11_1 C 0.3826(5) 0.3283(5) 0.9732(2) 0.051(2) Uani 1 1 d U . .
C12_1 C 0.3845(5) 0.2787(5) 0.9632(2) 0.050(2) Uani 1 1 d U . .
C13_1 C 0.3719(5) 0.2322(5) 0.9780(2) 0.048(3) Uani 1 1 d U . .
H13_1 H 0.3613 0.2326 0.9938 0.063 Uiso 1 1 calc R . .
C14_1 C 0.3749(5) 0.1848(6) 0.9695(3) 0.060(3) Uani 1 1 d U . .
H14_1 H 0.3662 0.1539 0.9795 0.080 Uiso 1 1 calc R . .
C15_1 C 0.3919(6) 0.1840(6) 0.9448(3) 0.068(3) Uani 1 1 d U . .
H15_1 H 0.3942 0.1531 0.9386 0.090 Uiso 1 1 calc R . .
C16_1 C 0.4043(5) 0.2316(5) 0.9312(3) 0.060(3) Uani 1 1 d U . .
H16_1 H 0.4134 0.2312 0.9151 0.080 Uiso 1 1 calc R . .
C17_1 C 0.4042(5) 0.2798(5) 0.9397(2) 0.053(3) Uani 1 1 d U . .
C18_1 C 0.4201(5) 0.3284(5) 0.9251(2) 0.056(3) Uani 1 1 d U . .
H18_1 H 0.4313 0.3288 0.9093 0.075 Uiso 1 1 calc R . .
C19_1 C 0.4189(5) 0.3759(5) 0.9347(2) 0.059(3) Uani 1 1 d U . .
H19_1 H 0.4317 0.4088 0.9254 0.079 Uiso 1 1 calc R . .
C20_1 C 0.3998(5) 0.3762(5) 0.9572(2) 0.0511(17) Uani 1 1 d U . .
C21_1 C 0.5740(5) 0.5609(5) 1.0205(2) 0.0511(19) Uani 1 1 d U . .
C22_1 C 0.5781(5) 0.5525(5) 1.0444(2) 0.051(3) Uani 1 1 d U . .
H22_1 H 0.5465 0.5435 1.0541 0.067 Uiso 1 1 calc R . .
C23_1 C 0.6255(5) 0.5565(5) 1.0547(2) 0.053(3) Uani 1 1 d U . .
H23_1 H 0.6271 0.5517 1.0711 0.071 Uiso 1 1 calc R . .
C24_1 C 0.6740(5) 0.5684(5) 1.0394(2) 0.047(2) Uani 1 1 d U . .
C25_1 C 0.7236(5) 0.5727(5) 1.0496(3) 0.063(3) Uani 1 1 d U . .
H25_1 H 0.7252 0.5677 1.0660 0.084 Uiso 1 1 calc R . .
C26_1 C 0.7694(5) 0.5841(5) 1.0356(3) 0.058(3) Uani 1 1 d U . .
H26_1 H 0.8023 0.5876 1.0427 0.077 Uiso 1 1 calc R . .
C27_1 C 0.7689(5) 0.5910(5) 1.0105(3) 0.058(3) Uani 1 1 d U . .
H27_1 H 0.8001 0.5980 1.0009 0.077 Uiso 1 1 calc R . .
C28_1 C 0.7182(4) 0.5866(5) 1.0008(2) 0.049(3) Uani 1 1 d U . .
H28_1 H 0.7156 0.5901 0.9844 0.065 Uiso 1 1 calc R . .
C29_1 C 0.6719(5) 0.5771(5) 1.0154(2) 0.045(2) Uani 1 1 d U . .
C30_1 C 0.6211(5) 0.5736(5) 1.0045(2) 0.043(2) Uani 1 1 d U . .
C31_1 C 0.6173(4) 0.5860(5) 0.9791(2) 0.0416(19) Uani 1 1 d U . .
C32_1 C 0.6557(5) 0.6413(5) 0.9695(3) 0.055(2) Uani 1 1 d U . .
C33_1 C 0.6931(5) 0.6905(5) 0.9844(3) 0.066(3) Uani 1 1 d U . .
H33_1 H 0.6944 0.6850 1.0007 0.088 Uiso 1 1 calc R . .
C34_1 C 0.7252(6) 0.7425(6) 0.9755(3) 0.078(4) Uani 1 1 d U . .
H34_1 H 0.7501 0.7727 0.9854 0.104 Uiso 1 1 calc R . .
C35_1 C 0.7216(6) 0.7527(7) 0.9504(3) 0.081(4) Uani 1 1 d U . .
H35_1 H 0.7432 0.7898 0.9443 0.107 Uiso 1 1 calc R . .
C36_1 C 0.6891(6) 0.7112(6) 0.9363(3) 0.075(4) Uani 1 1 d U . .
H36_1 H 0.6891 0.7185 0.9201 0.099 Uiso 1 1 calc R . .
C37_1 C 0.6531(6) 0.6540(6) 0.9450(3) 0.060(3) Uani 1 1 d U . .
C38_1 C 0.6130(5) 0.6074(6) 0.9306(2) 0.058(3) Uani 1 1 d U . .
H38_1 H 0.6119 0.6139 0.9143 0.077 Uiso 1 1 calc R . .
C39_1 C 0.5759(5) 0.5537(6) 0.9393(2) 0.051(3) Uani 1 1 d U . .
H39_1 H 0.5508 0.5246 0.9291 0.068 Uiso 1 1 calc R . .
C40_1 C 0.5760(4) 0.5428(5) 0.9640(2) 0.0426(18) Uani 1 1 d U . .
C41_1 C 0.3922(6) 0.5372(6) 1.0146(2) 0.0568(18) Uani 1 1 d U . .
C42_1 C 0.4013(6) 0.5521(6) 1.0388(2) 0.068(3) Uani 1 1 d U . .
H42_1 H 0.4074 0.5288 1.0492 0.090 Uiso 1 1 calc R . .
C43_1 C 0.4016(6) 0.6003(6) 1.0476(3) 0.069(3) Uani 1 1 d U . .
H43_1 H 0.4067 0.6085 1.0638 0.092 Uiso 1 1 calc R . .
C44_1 C 0.3944(6) 0.6356(6) 1.0324(3) 0.066(3) Uani 1 1 d U . .
C45_1 C 0.3945(6) 0.6857(6) 1.0420(3) 0.078(4) Uani 1 1 d U . .
H45_1 H 0.3966 0.6921 1.0584 0.104 Uiso 1 1 calc R . .
C46_1 C 0.3914(6) 0.7228(6) 1.0268(3) 0.077(4) Uani 1 1 d U . .
H46_1 H 0.3918 0.7554 1.0328 0.103 Uiso 1 1 calc R . .
C47_1 C 0.3878(6) 0.7138(6) 1.0027(3) 0.074(4) Uani 1 1 d U . .
H47_1 H 0.3888 0.7425 0.9931 0.099 Uiso 1 1 calc R . .
C48_1 C 0.3827(5) 0.6655(5) 0.9916(3) 0.058(3) Uani 1 1 d U . .
H48_1 H 0.3765 0.6594 0.9752 0.077 Uiso 1 1 calc R . .
C49_1 C 0.3876(5) 0.6243(5) 1.0075(3) 0.051(2) Uani 1 1 d U . .
C50_1 C 0.3842(5) 0.5752(6) 0.9995(2) 0.051(2) Uani 1 1 d U . .
C51_1 C 0.3734(5) 0.5568(6) 0.9734(2) 0.056(2) Uani 1 1 d U . .
C52_1 C 0.3195(5) 0.5436(7) 0.9618(3) 0.067(2) Uani 1 1 d U . .
C53_1 C 0.2736(5) 0.5404(6) 0.9752(3) 0.062(3) Uani 1 1 d U . .
H53_1 H 0.2801 0.5508 0.9913 0.082 Uiso 1 1 calc R . .
C54_1 C 0.2188(5) 0.5225(6) 0.9659(3) 0.078(4) Uani 1 1 d U . .
H54_1 H 0.1897 0.5215 0.9753 0.103 Uiso 1 1 calc R . .
C55_1 C 0.2093(6) 0.5057(6) 0.9409(3) 0.071(4) Uani 1 1 d U . .
H55_1 H 0.1733 0.4919 0.9340 0.095 Uiso 1 1 calc R . .
C56_1 C 0.2555(5) 0.5107(5) 0.9277(3) 0.063(3) Uani 1 1 d U . .
H56_1 H 0.2497 0.5032 0.9114 0.084 Uiso 1 1 calc R . .
C57_1 C 0.3097(5) 0.5260(6) 0.9367(3) 0.063(3) Uani 1 1 d U . .
C58_1 C 0.3528(5) 0.5274(5) 0.9250(2) 0.055(3) Uani 1 1 d U . .
H58_1 H 0.3481 0.5210 0.9086 0.073 Uiso 1 1 calc R . .
C59_1 C 0.4040(5) 0.5374(6) 0.9346(2) 0.055(3) Uani 1 1 d U . .
H59_1 H 0.4315 0.5349 0.9253 0.073 Uiso 1 1 calc R . .
C60_1 C 0.4143(5) 0.5518(5) 0.9596(2) 0.0503(18) Uani 1 1 d U . .
N1_1 N 0.5320(4) 0.3252(3) 1.02028(17) 0.067(3) Uani 1 1 d GU . .
C61_1 C 0.4765(3) 0.2873(4) 1.02476(18) 0.073(3) Uani 1 1 d GU . .
H61_1 H 0.4489 0.2983 1.0224 0.097 Uiso 1 1 calc R . .
C62_1 C 0.4591(3) 0.2318(4) 1.0329(2) 0.087(4) Uani 1 1 d GU . .
H62_1 H 0.4203 0.2061 1.0359 0.115 Uiso 1 1 calc R . .
C63_1 C 0.5001(4) 0.2151(3) 1.03654(19) 0.085(4) Uani 1 1 d GU . .
H63_1 H 0.4893 0.1782 1.0420 0.113 Uiso 1 1 calc R . .
C64_1 C 0.5577(4) 0.2549(4) 1.03180(18) 0.073(4) Uani 1 1 d GU . .
H64_1 H 0.5862 0.2452 1.0340 0.097 Uiso 1 1 calc R . .
C65_1 C 0.5719(3) 0.3097(3) 1.02368(18) 0.070(3) Uani 1 1 d GU . .
H65_1 H 0.6103 0.3363 1.0205 0.094 Uiso 1 1 calc R . .
N2_1 N 0.6065(4) 0.4095(5) 0.94863(18) 0.094(4) Uani 1 1 d GU . .
C66_1 C 0.6462(5) 0.4654(4) 0.95063(19) 0.090(4) Uani 1 1 d GU . .
H66_1 H 0.6397 0.4886 0.9611 0.119 Uiso 1 1 calc R . .
C67_1 C 0.6972(4) 0.4896(4) 0.9374(2) 0.106(5) Uani 1 1 d GU . .
H67_1 H 0.7242 0.5285 0.9390 0.141 Uiso 1 1 calc R . .
C68_1 C 0.7072(4) 0.4551(6) 0.9217(2) 0.142(7) Uani 1 1 d GU . .
H68_1 H 0.7409 0.4705 0.9127 0.188 Uiso 1 1 calc R . .
C69_1 C 0.6654(6) 0.3970(5) 0.9198(2) 0.141(7) Uani 1 1 d GU . .
H69_1 H 0.6708 0.3728 0.9096 0.188 Uiso 1 1 calc R . .
C70_1 C 0.6156(5) 0.3758(4) 0.9336(2) 0.110(5) Uani 1 1 d GU . .
H70_1 H 0.5877 0.3371 0.9324 0.146 Uiso 1 1 calc R . .
N3_1 N 0.5460(4) 0.7345(4) 0.95429(15) 0.078(3) Uani 1 1 d GU . .
C71_1 C 0.5019(3) 0.7187(3) 0.93909(18) 0.076(3) Uani 1 1 d GU . .
H71_1 H 0.4692 0.6826 0.9407 0.100 Uiso 1 1 calc R . .
C72_1 C 0.5040(4) 0.7553(5) 0.92091(16) 0.091(4) Uani 1 1 d GU . .
H72_1 H 0.4730 0.7436 0.9105 0.121 Uiso 1 1 calc R . .
C73_1 C 0.5529(5) 0.8096(4) 0.91836(16) 0.086(4) Uani 1 1 d GU . .
H73_1 H 0.5551 0.8346 0.9063 0.114 Uiso 1 1 calc R . .
C74_1 C 0.5984(4) 0.8254(3) 0.93430(19) 0.084(4) Uani 1 1 d GU . .
H74_1 H 0.6317 0.8613 0.9331 0.112 Uiso 1 1 calc R . .
C75_1 C 0.5933(4) 0.7866(4) 0.95205(16) 0.084(4) Uani 1 1 d GU . .
H75_1 H 0.6236 0.7971 0.9627 0.111 Uiso 1 1 calc R . .
N4_1 N 0.6533(5) 0.7911(4) 1.0206(2) 0.138(5) Uani 1 1 d GU . .
C76_1 C 0.5997(6) 0.7830(5) 1.0208(2) 0.110(5) Uani 1 1 d GU . .
H76_1 H 0.5927 0.8104 1.0138 0.146 Uiso 1 1 calc R . .
C77_1 C 0.5541(4) 0.7344(6) 1.0314(2) 0.124(4) Uani 1 1 d GU . .
H77_1 H 0.5172 0.7296 1.0314 0.164 Uiso 1 1 calc R . .
C78_1 C 0.5643(5) 0.6932(4) 1.0420(2) 0.113(4) Uani 1 1 d GU . .
H78_1 H 0.5345 0.6605 1.0492 0.150 Uiso 1 1 calc R . .
C79_1 C 0.6202(6) 0.7022(4) 1.04161(19) 0.111(5) Uani 1 1 d GU . .
H79_1 H 0.6285 0.6755 1.0485 0.148 Uiso 1 1 calc R . .
C80_1 C 0.6636(4) 0.7518(5) 1.0307(2) 0.094(4) Uani 1 1 d GU . .
H80_1 H 0.7009 0.7578 1.0304 0.125 Uiso 1 1 calc R . .
N5_1 N 0.2193(5) 0.3998(5) 1.0175(2) 0.131(4) Uani 1 1 d GU . .
C81_1 C 0.2533(3) 0.4352(6) 1.0348(3) 0.121(4) Uani 1 1 d GU . .
H81_1 H 0.2929 0.4496 1.0340 0.162 Uiso 1 1 calc R . .
C82_1 C 0.2306(5) 0.4509(6) 1.0539(2) 0.181(7) Uani 1 1 d GU . .
H82_1 H 0.2549 0.4755 1.0657 0.241 Uiso 1 1 calc R . .
C83_1 C 0.1714(6) 0.4294(7) 1.0552(2) 0.180(8) Uani 1 1 d GU . .
H83_1 H 0.1554 0.4394 1.0678 0.239 Uiso 1 1 calc R . .
C84_1 C 0.1365(4) 0.3926(7) 1.0371(3) 0.190(8) Uani 1 1 d GU . .
H84_1 H 0.0969 0.3776 1.0374 0.252 Uiso 1 1 calc R . .
C85_1 C 0.1623(5) 0.3788(6) 1.0186(2) 0.185(8) Uani 1 1 d GU . .
H85_1 H 0.1391 0.3543 1.0065 0.247 Uiso 1 1 calc R . .
N6_1 N 0.2149(6) 0.3375(5) 0.9535(3) 0.138(5) Uani 1 1 d GU . .
C86_1 C 0.1599(6) 0.3044(7) 0.9603(3) 0.215(9) Uani 1 1 d GU . .
H86_1 H 0.1455 0.3171 0.9726 0.285 Uiso 1 1 calc R . .
C87_1 C 0.1239(5) 0.2513(7) 0.9495(3) 0.244(10) Uani 1 1 d GU . .
H87_1 H 0.0859 0.2289 0.9545 0.324 Uiso 1 1 calc R . .
C88_1 C 0.1453(7) 0.2321(5) 0.9312(3) 0.218(10) Uani 1 1 d GU . .
H88_1 H 0.1220 0.1968 0.9238 0.290 Uiso 1 1 calc R . .
C89_1 C 0.2026(7) 0.2670(7) 0.9242(3) 0.175(8) Uani 1 1 d GU . .
H89_1 H 0.2183 0.2555 0.9120 0.232 Uiso 1 1 calc R . .
C90_1 C 0.2360(4) 0.3196(6) 0.9359(3) 0.146(5) Uani 1 1 d GU . .
H90_1 H 0.2742 0.3429 0.9312 0.194 Uiso 1 1 calc R . .
Yb1_2 Yb 0.13085(3) 0.86020(3) 0.990936(14) 0.06397(18) Uani 1 1 d U . .
K1_2 K 0.21536(14) 0.78253(15) 0.99275(7) 0.0768(9) Uani 1 1 d U . .
K2_2 K 0.2076(3) 1.02157(19) 0.98673(11) 0.179(3) Uani 1 1 d U . .
K3_2 K -0.02952(15) 0.7653(2) 0.98691(9) 0.1187(16) Uani 1 1 d U . .
O1_2 O 0.1279(4) 0.7884(4) 1.00886(17) 0.0625(17) Uani 1 1 d U . .
O2_2 O 0.0681(4) 0.7937(4) 0.96721(18) 0.0685(18) Uani 1 1 d U . .
O3_2 O 0.1995(4) 0.9340(4) 1.01238(19) 0.0698(19) Uani 1 1 d U . .
O4_2 O 0.2048(4) 0.8664(4) 0.97144(16) 0.0641(16) Uani 1 1 d U . .
O5_2 O 0.0525(4) 0.8531(4) 1.00837(18) 0.0663(18) Uani 1 1 d U . .
O6_2 O 0.1281(4) 0.9289(4) 0.9691(2) 0.0734(19) Uani 1 1 d U . .
C1_2 C 0.0779(6) 0.7399(6) 1.0142(3) 0.0655(19) Uani 1 1 d U . .
C2_2 C 0.0575(6) 0.7313(6) 1.0378(3) 0.071(3) Uani 1 1 d U . .
H2_2 H 0.0789 0.7582 1.0495 0.094 Uiso 1 1 calc R . .
C3_2 C 0.0060(5) 0.6831(6) 1.0436(3) 0.068(3) Uani 1 1 d U . .
H3_2 H -0.0065 0.6773 1.0594 0.091 Uiso 1 1 calc R . .
C4_2 C -0.0287(6) 0.6417(7) 1.0260(3) 0.077(4) Uani 1 1 d U . .
C5_2 C -0.0841(6) 0.5929(6) 1.0321(3) 0.079(4) Uani 1 1 d U . .
H5_2 H -0.0972 0.5872 1.0478 0.105 Uiso 1 1 calc R . .
C6_2 C -0.1164(7) 0.5558(7) 1.0149(3) 0.085(4) Uani 1 1 d U . .
H6_2 H -0.1527 0.5256 1.0189 0.112 Uiso 1 1 calc R . .
C7_2 C -0.0980(6) 0.5605(7) 0.9918(3) 0.083(4) Uani 1 1 d U . .
H7_2 H -0.1202 0.5326 0.9805 0.110 Uiso 1 1 calc R . .
C8_2 C -0.0428(5) 0.6101(6) 0.9853(3) 0.076(4) Uani 1 1 d U . .
H8_2 H -0.0304 0.6160 0.9695 0.102 Uiso 1 1 calc R . .
C9_2 C -0.0083(6) 0.6494(7) 1.0032(3) 0.084(3) Uani 1 1 d U . .
C10_2 C 0.0473(6) 0.6978(6) 0.9975(3) 0.076(2) Uani 1 1 d U . .
C11_2 C 0.0723(6) 0.7073(6) 0.9722(3) 0.064(2) Uani 1 1 d U . .
C12_2 C 0.0863(6) 0.6650(6) 0.9620(3) 0.064(3) Uani 1 1 d U . .
C13_2 C 0.0803(6) 0.6169(6) 0.9745(3) 0.067(3) Uani 1 1 d U . .
H13_2 H 0.0668 0.6110 0.9902 0.089 Uiso 1 1 calc R . .
C14_2 C 0.0936(6) 0.5782(6) 0.9646(3) 0.071(3) Uani 1 1 d U . .
H14_2 H 0.0907 0.5477 0.9736 0.095 Uiso 1 1 calc R . .
C15_2 C 0.1115(6) 0.5853(6) 0.9409(3) 0.078(4) Uani 1 1 d U . .
H15_2 H 0.1188 0.5579 0.9340 0.104 Uiso 1 1 calc R . .
C16_2 C 0.1190(6) 0.6318(6) 0.9272(3) 0.080(4) Uani 1 1 d U . .
H16_2 H 0.1329 0.6363 0.9116 0.107 Uiso 1 1 calc R . .
C17_2 C 0.1050(6) 0.6731(6) 0.9372(3) 0.064(3) Uani 1 1 d U . .
C18_2 C 0.1151(6) 0.7224(6) 0.9256(3) 0.071(3) Uani 1 1 d U . .
H18_2 H 0.1325 0.7300 0.9107 0.094 Uiso 1 1 calc R . .
C19_2 C 0.1013(5) 0.7601(6) 0.9346(3) 0.063(3) Uani 1 1 d U . .
H19_2 H 0.1044 0.7899 0.9251 0.084 Uiso 1 1 calc R . .
C20_2 C 0.0820(6) 0.7555(6) 0.9587(3) 0.071(2) Uani 1 1 d U . .
C21_2 C 0.2366(6) 0.9209(6) 1.0229(3) 0.068(2) Uani 1 1 d U . .
C22_2 C 0.2272(6) 0.9034(6) 1.0482(3) 0.071(3) Uani 1 1 d U . .
H22_2 H 0.1977 0.9043 1.0565 0.095 Uiso 1 1 calc R . .
C23_2 C 0.2615(6) 0.8856(6) 1.0598(3) 0.078(3) Uani 1 1 d U . .
H23_2 H 0.2555 0.8753 1.0759 0.104 Uiso 1 1 calc R . .
C24_2 C 0.3043(6) 0.8834(5) 1.0473(3) 0.063(3) Uani 1 1 d U . .
C25_2 C 0.3381(7) 0.8637(6) 1.0586(3) 0.084(4) Uani 1 1 d U . .
H25_2 H 0.3320 0.8544 1.0747 0.111 Uiso 1 1 calc R . .
C26_2 C 0.3793(8) 0.8580(7) 1.0468(3) 0.093(4) Uani 1 1 d U . .
H26_2 H 0.4008 0.8443 1.0546 0.124 Uiso 1 1 calc R . .
C27_2 C 0.3889(6) 0.8735(6) 1.0221(3) 0.075(4) Uani 1 1 d U . .
H27_2 H 0.4162 0.8688 1.0136 0.099 Uiso 1 1 calc R . .
C28_2 C 0.3587(6) 0.8951(5) 1.0107(3) 0.063(3) Uani 1 1 d U . .
H28_2 H 0.3676 0.9073 0.9949 0.083 Uiso 1 1 calc R . .
C29_2 C 0.3144(5) 0.8992(5) 1.0224(2) 0.056(2) Uani 1 1 d U . .
C30_2 C 0.2809(5) 0.9194(6) 1.0109(2) 0.053(2) Uani 1 1 d U . .
C31_2 C 0.2943(5) 0.9452(6) 0.9863(2) 0.057(3) Uani 1 1 d U . .
C32_2 C 0.3480(6) 0.9932(6) 0.9813(3) 0.063(3) Uani 1 1 d U . .
C33_2 C 0.3888(6) 1.0245(5) 0.9990(3) 0.065(3) Uani 1 1 d U . .
H33_2 H 0.3813 1.0126 1.0148 0.087 Uiso 1 1 calc R . .
C34_2 C 0.4407(7) 1.0736(6) 0.9929(4) 0.093(4) Uani 1 1 d U . .
H34_2 H 0.4661 1.0940 1.0052 0.124 Uiso 1 1 calc R . .
C35_2 C 0.4565(8) 1.0936(8) 0.9706(4) 0.115(6) Uani 1 1 d U . .
H35_2 H 0.4932 1.1239 0.9671 0.153 Uiso 1 1 calc R . .
C36_2 C 0.4145(8) 1.0662(7) 0.9529(4) 0.108(5) Uani 1 1 d U . .
H36_2 H 0.4220 1.0820 0.9376 0.144 Uiso 1 1 calc R . .
C37_2 C 0.3605(7) 1.0150(7) 0.9573(3) 0.075(3) Uani 1 1 d U . .
C38_2 C 0.3193(7) 0.9885(7) 0.9403(3) 0.087(4) Uani 1 1 d U . .
H38_2 H 0.3257 1.0040 0.9250 0.116 Uiso 1 1 calc R . .
C39_2 C 0.2687(6) 0.9393(7) 0.9453(3) 0.076(3) Uani 1 1 d U . .
H39_2 H 0.2426 0.9216 0.9329 0.101 Uiso 1 1 calc R . .
C40_2 C 0.2533(6) 0.9134(7) 0.9681(2) 0.076(2) Uani 1 1 d U . .
C41_2 C 0.0478(6) 0.8995(7) 1.0143(3) 0.075(2) Uani 1 1 d U . .
C42_2 C 0.0492(6) 0.9156(7) 1.0377(3) 0.079(3) Uani 1 1 d U . .
H42_2 H 0.0536 0.8933 1.0493 0.106 Uiso 1 1 calc R . .
C43_2 C 0.0448(7) 0.9609(7) 1.0454(3) 0.087(4) Uani 1 1 d U . .
H43_2 H 0.0463 0.9696 1.0615 0.115 Uiso 1 1 calc R . .
C44_2 C 0.0377(7) 0.9944(6) 1.0277(3) 0.081(3) Uani 1 1 d U . .
C45_2 C 0.0379(7) 1.0479(6) 1.0338(3) 0.092(4) Uani 1 1 d U . .
H45_2 H 0.0415 1.0600 1.0496 0.122 Uiso 1 1 calc R . .
C46_2 C 0.0329(7) 1.0797(7) 1.0156(4) 0.098(4) Uani 1 1 d U . .
H46_2 H 0.0293 1.1116 1.0193 0.130 Uiso 1 1 calc R . .
C47_2 C 0.0333(7) 1.0644(7) 0.9919(4) 0.094(4) Uani 1 1 d U . .
H47_2 H 0.0343 1.0894 0.9801 0.124 Uiso 1 1 calc R . .
C48_2 C 0.0321(6) 1.0163(6) 0.9850(3) 0.085(4) Uani 1 1 d U . .
H48_2 H 0.0279 1.0058 0.9690 0.113 Uiso 1 1 calc R . .
C49_2 C 0.0377(6) 0.9807(6) 1.0030(3) 0.073(3) Uani 1 1 d U . .
C50_2 C 0.0377(5) 0.9286(7) 0.9952(3) 0.067(2) Uani 1 1 d U . .
C51_2 C 0.0333(5) 0.9132(6) 0.9706(3) 0.060(3) Uani 1 1 d U . .
C52_2 C -0.0227(5) 0.8892(5) 0.9578(2) 0.052(3) Uani 1 1 d U . .
C53_2 C -0.0709(5) 0.8834(5) 0.9713(3) 0.059(3) Uani 1 1 d U . .
H53_2 H -0.0689 0.8922 0.9874 0.078 Uiso 1 1 calc R . .
C54_2 C -0.1221(5) 0.8630(6) 0.9576(3) 0.063(3) Uani 1 1 d U . .
H54_2 H -0.1539 0.8617 0.9649 0.084 Uiso 1 1 calc R . .
C55_2 C -0.1276(6) 0.8453(6) 0.9347(3) 0.068(4) Uani 1 1 d U . .
H55_2 H -0.1631 0.8302 0.9271 0.091 Uiso 1 1 calc R . .
C56_2 C -0.0800(5) 0.8494(5) 0.9222(3) 0.067(3) Uani 1 1 d U . .
H56_2 H -0.0842 0.8374 0.9064 0.090 Uiso 1 1 calc R . .
C57_2 C -0.0270(5) 0.8713(5) 0.9335(2) 0.050(3) Uani 1 1 d U . .
C58_2 C 0.0219(5) 0.8748(5) 0.9224(3) 0.062(3) Uani 1 1 d U . .
H58_2 H 0.0196 0.8639 0.9065 0.082 Uiso 1 1 calc R . .
C59_2 C 0.0709(6) 0.8932(6) 0.9340(3) 0.066(3) Uani 1 1 d U . .
H59_2 H 0.1017 0.8938 0.9262 0.088 Uiso 1 1 calc R . .
C60_2 C 0.0780(6) 0.9120(7) 0.9581(3) 0.075(2) Uani 1 1 d U . .
N1_2 N 0.1990(4) 0.6843(4) 1.0208(2) 0.085(3) Uani 1 1 d GU . .
C61_2 C 0.1483(4) 0.6460(5) 1.0305(2) 0.118(5) Uani 1 1 d GU . .
H61_2 H 0.1190 0.6549 1.0315 0.157 Uiso 1 1 calc R . .
C62_2 C 0.1386(4) 0.5929(5) 1.0390(2) 0.143(6) Uani 1 1 d GU . .
H62_2 H 0.1032 0.5669 1.0457 0.190 Uiso 1 1 calc R . .
C63_2 C 0.1824(6) 0.5792(4) 1.0375(2) 0.149(6) Uani 1 1 d GU . .
H63_2 H 0.1767 0.5441 1.0431 0.198 Uiso 1 1 calc R . .
C64_2 C 0.2348(5) 0.6196(5) 1.0274(2) 0.117(5) Uani 1 1 d GU . .
H64_2 H 0.2649 0.6118 1.0261 0.156 Uiso 1 1 calc R . .
C65_2 C 0.2414(3) 0.6717(5) 1.0192(2) 0.103(5) Uani 1 1 d GU . .
H65_2 H 0.2764 0.6987 1.0125 0.136 Uiso 1 1 calc R . .
N2_2 N 0.2851(4) 0.7525(4) 0.96398(17) 0.084(3) Uani 1 1 d GU . .
C66_2 C 0.3384(4) 0.7872(3) 0.9555(2) 0.118(6) Uani 1 1 d GU . .
H66_2 H 0.3576 0.8261 0.9596 0.158 Uiso 1 1 calc R . .
C67_2 C 0.3656(4) 0.7662(5) 0.9407(2) 0.122(6) Uani 1 1 d GU . .
H67_2 H 0.4026 0.7909 0.9350 0.162 Uiso 1 1 calc R . .
C68_2 C 0.3371(5) 0.7080(5) 0.9345(2) 0.108(5) Uani 1 1 d GU . .
H68_2 H 0.3545 0.6933 0.9246 0.144 Uiso 1 1 calc R . .
C69_2 C 0.2817(5) 0.6725(3) 0.9434(2) 0.094(4) Uani 1 1 d GU . .
H69_2 H 0.2615 0.6335 0.9397 0.125 Uiso 1 1 calc R . .
C70_2 C 0.2572(3) 0.6965(4) 0.95816(18) 0.086(4) Uani 1 1 d GU . .
H70_2 H 0.2203 0.6729 0.9641 0.114 Uiso 1 1 calc R . .
N3_2 N 0.2819(5) 1.0992(4) 1.01885(15) 0.106(4) Uani 1 1 d GU . .
C71_2 C 0.2739(4) 1.1395(4) 1.0295(2) 0.106(4) Uani 1 1 d GU . .
H71_2 H 0.2566 1.1567 1.0211 0.141 Uiso 1 1 calc R . .
C72_2 C 0.2909(5) 1.1561(4) 1.0531(2) 0.102(4) Uani 1 1 d GU . .
H72_2 H 0.2850 1.1841 1.0603 0.136 Uiso 1 1 calc R . .
C73_2 C 0.3167(5) 1.1304(5) 1.06598(15) 0.097(4) Uani 1 1 d GU . .
H73_2 H 0.3284 1.1410 1.0817 0.129 Uiso 1 1 calc R . .
C74_2 C 0.3248(4) 1.0886(4) 1.0546(2) 0.095(4) Uani 1 1 d GU . .
H74_2 H 0.3419 1.0707 1.0626 0.127 Uiso 1 1 calc R . .
C75_2 C 0.3067(5) 1.0742(4) 1.0310(2) 0.099(4) Uani 1 1 d GU . .
H75_2 H 0.3120 1.0464 1.0234 0.132 Uiso 1 1 calc R . .
N4_2 N 0.1897(5) 1.0818(5) 0.94811(16) 0.099(4) Uani 1 1 d GU . .
C76_2 C 0.2361(4) 1.1325(5) 0.9425(2) 0.094(4) Uani 1 1 d GU . .
H76_2 H 0.2653 1.1510 0.9537 0.125 Uiso 1 1 calc R . .
C77_2 C 0.2413(4) 1.1581(4) 0.9203(3) 0.130(6) Uani 1 1 d GU . .
H77_2 H 0.2738 1.1933 0.9167 0.173 Uiso 1 1 calc R . .
C78_2 C 0.1976(6) 1.1306(6) 0.90337(18) 0.140(7) Uani 1 1 d GU . .
H78_2 H 0.2004 1.1470 0.8884 0.186 Uiso 1 1 calc R . .
C79_2 C 0.1497(5) 1.0778(5) 0.9094(2) 0.141(7) Uani 1 1 d GU . .
H79_2 H 0.1198 1.0583 0.8986 0.187 Uiso 1 1 calc R . .
C80_2 C 0.1474(4) 1.0549(4) 0.9320(2) 0.121(6) Uani 1 1 d GU . .
H80_2 H 0.1155 1.0197 0.9361 0.161 Uiso 1 1 calc R . .
N5_2 N -0.1099(4) 0.7592(4) 1.01957(17) 0.094(4) Uani 1 1 d GU . .
C81_2 C -0.1656(4) 0.7438(4) 1.01730(15) 0.083(4) Uani 1 1 d GU . .
H81_2 H -0.1841 0.7293 1.0028 0.110 Uiso 1 1 calc R . .
C82_2 C -0.1965(3) 0.7489(4) 1.0363(2) 0.094(5) Uani 1 1 d GU . .
H82_2 H -0.2351 0.7380 1.0344 0.125 Uiso 1 1 calc R . .
C83_2 C -0.1691(4) 0.7706(5) 1.05814(16) 0.096(4) Uani 1 1 d GU . .
H83_2 H -0.1889 0.7744 1.0710 0.128 Uiso 1 1 calc R . .
C84_2 C -0.1111(5) 0.7865(5) 1.06022(15) 0.108(5) Uani 1 1 d GU . .
H84_2 H -0.0915 0.8010 1.0745 0.144 Uiso 1 1 calc R . .
C85_2 C -0.0830(3) 0.7801(5) 1.0405(2) 0.104(4) Uani 1 1 d GU . .
H85_2 H -0.0444 0.7907 1.0418 0.138 Uiso 1 1 calc R . .
O7_2 O -0.1056(5) 0.7088(6) 0.9497(3) 0.142(4) Uani 1 1 d DU B .
C86_2 C -0.1669(6) 0.6878(8) 0.9496(4) 0.118(5) Uani 1 1 d DU . .
H86a_2 H -0.1733 0.7204 0.9508 0.157 Uiso 0.52 1 calc PR A 1
H86b_2 H -0.1842 0.6637 0.9636 0.157 Uiso 0.52 1 calc PR A 1
H86a'_2 H -0.1792 0.7003 0.9357 0.157 Uiso 0.48 1 calc PR A 2
H86b'_2 H -0.1799 0.6980 0.9641 0.157 Uiso 0.48 1 calc PR A 2
C87_2 C -0.1968(13) 0.6533(13) 0.9272(4) 0.115(7) Uani 0.52 1 d PDU B 1
H87a_2 H -0.2273 0.6144 0.9307 0.153 Uiso 0.52 1 calc PR B 1
H87b_2 H -0.2108 0.6727 0.9168 0.153 Uiso 0.52 1 calc PR B 1
C88_2 C -0.1420(12) 0.6558(19) 0.9179(6) 0.141(8) Uani 0.52 1 d PDU B 1
H88a_2 H -0.1323 0.6772 0.9030 0.188 Uiso 0.52 1 calc PR B 1
H88b_2 H -0.1521 0.6167 0.9139 0.188 Uiso 0.52 1 calc PR B 1
C87'_2 C -0.1850(16) 0.6244(10) 0.9487(7) 0.124(7) Uani 0.48 1 d PDU B 2
H87a'_2 H -0.1844 0.6099 0.9645 0.165 Uiso 0.48 1 calc PR B 2
H87b'_2 H -0.2234 0.6018 0.9420 0.165 Uiso 0.48 1 calc PR B 2
C88'_2 C -0.1406(13) 0.6220(12) 0.9325(8) 0.138(8) Uani 0.48 1 d PDU B 2
H88a'_2 H -0.1555 0.6119 0.9164 0.184 Uiso 0.48 1 calc PR B 2
H88b'_2 H -0.1318 0.5931 0.9383 0.184 Uiso 0.48 1 calc PR B 2
C89_2 C -0.0864(8) 0.6813(9) 0.9328(4) 0.138(6) Uani 1 1 d DU . .
H89a_2 H -0.0801 0.6520 0.9400 0.184 Uiso 0.52 1 calc PR B 1
H89b_2 H -0.0526 0.7086 0.9239 0.184 Uiso 0.52 1 calc PR B 1
H89a'_2 H -0.0530 0.6798 0.9385 0.184 Uiso 0.48 1 calc PR B 2
H89b'_2 H -0.0782 0.6997 0.9172 0.184 Uiso 0.48 1 calc PR B 2
Yb1_3 Yb 0.77287(2) 1.17172(2) 0.991841(10) 0.04138(12) Uani 1 1 d U . .
K1_3 K 0.86236(16) 1.10021(15) 0.99727(9) 0.0961(13) Uani 1 1 d U . .
K2_3 K 0.85816(15) 1.33160(12) 0.98720(7) 0.0775(10) Uani 1 1 d U . .
K3_3 K 0.61413(12) 1.10790(13) 0.97994(6) 0.0622(8) Uani 1 1 d U . .
O1_3 O 0.7682(3) 1.0987(3) 1.01144(15) 0.0487(16) Uani 1 1 d U . .
O2_3 O 0.7053(3) 1.1043(3) 0.96927(15) 0.0496(16) Uani 1 1 d U . .
O3_3 O 0.8404(3) 1.2404(3) 1.01437(15) 0.0463(15) Uani 1 1 d U . .
O4_3 O 0.8477(3) 1.1764(3) 0.97425(14) 0.0438(15) Uani 1 1 d U . .
O5_3 O 0.7027(3) 1.1813(3) 1.00795(14) 0.0441(15) Uani 1 1 d U . .
O6_3 O 0.7765(3) 1.2391(3) 0.96797(14) 0.0467(15) Uani 1 1 d U . .
C1_3 C 0.7192(6) 1.0493(5) 1.0153(2) 0.054(2) Uani 1 1 d U . .
C2_3 C 0.6973(6) 1.0381(6) 1.0399(3) 0.068(3) Uani 1 1 d U . .
H2_3 H 0.7177 1.0649 1.0518 0.091 Uiso 1 1 calc R . .
C3_3 C 0.6484(7) 0.9898(5) 1.0456(3) 0.079(4) Uani 1 1 d U . .
H3_3 H 0.6367 0.9826 1.0615 0.105 Uiso 1 1 calc R . .
C4_3 C 0.6143(7) 0.9495(6) 1.0278(3) 0.078(3) Uani 1 1 d U . .
C5_3 C 0.5601(7) 0.9016(6) 1.0334(4) 0.097(5) Uani 1 1 d U . .
H5_3 H 0.5465 0.8958 1.0490 0.129 Uiso 1 1 calc R . .
C6_3 C 0.5287(7) 0.8650(7) 1.0166(4) 0.101(5) Uani 1 1 d U . .
H6_3 H 0.4930 0.8341 1.0208 0.134 Uiso 1 1 calc R . .
C7_3 C 0.5463(6) 0.8699(6) 0.9924(4) 0.088(4) Uani 1 1 d U . .
H7_3 H 0.5239 0.8421 0.9811 0.117 Uiso 1 1 calc R . .
C8_3 C 0.5989(5) 0.9186(5) 0.9861(3) 0.071(3) Uani 1 1 d U . .
H8_3 H 0.6107 0.9249 0.9702 0.094 Uiso 1 1 calc R . .
C9_3 C 0.6346(5) 0.9587(5) 1.0041(3) 0.060(3) Uani 1 1 d U . .
C10_3 C 0.6867(5) 1.0090(5) 0.9985(2) 0.055(3) Uani 1 1 d U . .
C11_3 C 0.7123(5) 1.0187(5) 0.9738(2) 0.045(2) Uani 1 1 d U . .
C12_3 C 0.7305(5) 0.9821(5) 0.9629(3) 0.055(3) Uani 1 1 d U . .
C13_3 C 0.7271(5) 0.9341(5) 0.9756(3) 0.057(3) Uani 1 1 d U . .
H13_3 H 0.7128 0.9261 0.9911 0.076 Uiso 1 1 calc R . .
C14_3 C 0.7456(6) 0.8995(6) 0.9645(3) 0.078(4) Uani 1 1 d U . .
H14_3 H 0.7430 0.8682 0.9728 0.104 Uiso 1 1 calc R . .
C15_3 C 0.7681(7) 0.9108(7) 0.9411(3) 0.088(4) Uani 1 1 d U . .
H15_3 H 0.7827 0.8890 0.9344 0.118 Uiso 1 1 calc R . .
C16_3 C 0.7681(6) 0.9560(6) 0.9281(3) 0.081(4) Uani 1 1 d U . .
H16_3 H 0.7773 0.9606 0.9119 0.108 Uiso 1 1 calc R . .
C17_3 C 0.7542(6) 0.9933(6) 0.9394(3) 0.061(3) Uani 1 1 d U . .
C18_3 C 0.7598(6) 1.0402(6) 0.9270(3) 0.065(3) Uani 1 1 d U . .
H18_3 H 0.7757 1.0479 0.9117 0.087 Uiso 1 1 calc R . .
C19_3 C 0.7420(5) 1.0753(5) 0.9368(2) 0.054(3) Uani 1 1 d U . .
H19_3 H 0.7457 1.1066 0.9282 0.072 Uiso 1 1 calc R . .
C20_3 C 0.7181(5) 1.0644(5) 0.9602(2) 0.051(2) Uani 1 1 d U . .
C21_3 C 0.8844(5) 1.2346(5) 1.0225(2) 0.0473(19) Uani 1 1 d U . .
C22_3 C 0.8796(5) 1.2137(5) 1.0468(2) 0.044(2) Uani 1 1 d U . .
H22_3 H 0.8465 1.2039 1.0556 0.059 Uiso 1 1 calc R . .
C23_3 C 0.9238(5) 1.2082(5) 1.0572(2) 0.051(3) Uani 1 1 d U . .
H23_3 H 0.9225 1.1986 1.0733 0.068 Uiso 1 1 calc R . .
C24_3 C 0.9706(5) 1.2176(5) 1.0427(2) 0.053(3) Uani 1 1 d U . .
C25_3 C 1.0160(5) 1.2107(5) 1.0533(2) 0.059(3) Uani 1 1 d U . .
H25_3 H 1.0143 1.2004 1.0693 0.079 Uiso 1 1 calc R . .
C26_3 C 1.0640(6) 1.2202(6) 1.0386(3) 0.065(3) Uani 1 1 d U . .
H26_3 H 1.0942 1.2169 1.0452 0.087 Uiso 1 1 calc R . .
C27_3 C 1.0654(6) 1.2342(6) 1.0146(3) 0.070(3) Uani 1 1 d U . .
H27_3 H 1.0960 1.2385 1.0052 0.093 Uiso 1 1 calc R . .
C28_3 C 1.0221(5) 1.2421(5) 1.0038(3) 0.060(3) Uani 1 1 d U . .
H28_3 H 1.0243 1.2520 0.9877 0.079 Uiso 1 1 calc R . .
C29_3 C 0.9734(5) 1.2343(6) 1.0187(2) 0.053(2) Uani 1 1 d U . .
C30_3 C 0.9311(5) 1.2444(5) 1.0078(2) 0.051(2) Uani 1 1 d U . .
C31_3 C 0.9330(5) 1.2639(5) 0.9836(2) 0.0497(19) Uani 1 1 d U . .
C32_3 C 0.9775(5) 1.3187(5) 0.9758(3) 0.061(2) Uani 1 1 d U . .
C33_3 C 1.0158(5) 1.3592(5) 0.9923(3) 0.067(3) Uani 1 1 d U . .
H33_3 H 1.0133 1.3496 1.0084 0.089 Uiso 1 1 calc R . .
C34_3 C 1.0590(6) 1.4156(5) 0.9844(3) 0.080(4) Uani 1 1 d U . .
H34_3 H 1.0865 1.4414 0.9950 0.107 Uiso 1 1 calc R . .
C35_3 C 1.0589(6) 1.4311(6) 0.9604(3) 0.085(5) Uani 1 1 d U . .
H35_3 H 1.0854 1.4681 0.9554 0.113 Uiso 1 1 calc R . .
C36_3 C 1.0218(6) 1.3939(6) 0.9451(3) 0.077(4) Uani 1 1 d U . .
H36_3 H 1.0242 1.4046 0.9292 0.102 Uiso 1 1 calc R . .
C37_3 C 0.9783(6) 1.3384(6) 0.9521(3) 0.070(3) Uani 1 1 d U . .
C38_3 C 0.9360(5) 1.2988(5) 0.9360(3) 0.062(3) Uani 1 1 d U . .
H38_3 H 0.9368 1.3087 0.9200 0.083 Uiso 1 1 calc R . .
C39_3 C 0.8948(5) 1.2468(6) 0.9438(2) 0.062(3) Uani 1 1 d U . .
H39_3 H 0.8672 1.2224 0.9329 0.082 Uiso 1 1 calc R . .
C40_3 C 0.8907(5) 1.2269(5) 0.9676(2) 0.0481(16) Uani 1 1 d U . .
C41_3 C 0.7111(5) 1.2329(5) 1.0131(2) 0.047(2) Uani 1 1 d U . .
C42_3 C 0.7239(5) 1.2536(5) 1.0370(3) 0.059(3) Uani 1 1 d U . .
H42_3 H 0.7278 1.2302 1.0483 0.079 Uiso 1 1 calc R . .
C43_3 C 0.7309(6) 1.3049(5) 1.0445(3) 0.064(3) Uani 1 1 d U . .
H43_3 H 0.7393 1.3161 1.0604 0.086 Uiso 1 1 calc R . .
C44_3 C 0.7250(6) 1.3422(6) 1.0269(3) 0.061(3) Uani 1 1 d U . .
C45_3 C 0.7321(6) 1.3950(5) 1.0341(3) 0.078(4) Uani 1 1 d U . .
H45_3 H 0.7379 1.4053 1.0501 0.103 Uiso 1 1 calc R . .
C46_3 C 0.7305(6) 1.4337(6) 1.0167(3) 0.081(4) Uani 1 1 d U . .
H46_3 H 0.7348 1.4690 1.0212 0.108 Uiso 1 1 calc R . .
C47_3 C 0.7222(6) 1.4164(6) 0.9929(3) 0.075(4) Uani 1 1 d U . .
H47_3 H 0.7214 1.4410 0.9814 0.100 Uiso 1 1 calc R . .
C48_3 C 0.7150(5) 1.3638(5) 0.9856(3) 0.059(3) Uani 1 1 d U . .
H48_3 H 0.7104 1.3540 0.9695 0.078 Uiso 1 1 calc R . .
C49_3 C 0.7147(5) 1.3250(5) 1.0028(2) 0.048(2) Uani 1 1 d U . .
C50_3 C 0.7071(4) 1.2719(4) 0.9959(2) 0.043(2) Uani 1 1 d U . .
C51_3 C 0.6940(5) 1.2495(5) 0.9705(2) 0.054(2) Uani 1 1 d U . .
C52_3 C 0.6418(5) 1.2391(5) 0.9585(2) 0.055(2) Uani 1 1 d U . .
C53_3 C 0.5965(5) 1.2458(5) 0.9711(2) 0.053(3) Uani 1 1 d U . .
H53_3 H 0.6006 1.2562 0.9871 0.071 Uiso 1 1 calc R . .
C54_3 C 0.5505(5) 1.2367(5) 0.9589(3) 0.062(3) Uani 1 1 d U . .
H54_3 H 0.5254 1.2463 0.9664 0.083 Uiso 1 1 calc R . .
C55_3 C 0.5369(6) 1.2148(6) 0.9369(3) 0.069(3) Uani 1 1 d U . .
H55_3 H 0.5020 1.2068 0.9301 0.092 Uiso 1 1 calc R . .
C56_3 C 0.5757(5) 1.2039(6) 0.9240(3) 0.065(3) Uani 1 1 d U . .
H56_3 H 0.5673 1.1897 0.9084 0.086 Uiso 1 1 calc R . .
C57_3 C 0.6285(5) 1.2152(6) 0.9353(2) 0.058(3) Uani 1 1 d U . .
C58_3 C 0.6673(5) 1.2053(5) 0.9236(2) 0.058(3) Uani 1 1 d U . .
H58_3 H 0.6600 1.1923 0.9079 0.077 Uiso 1 1 calc R . .
C59_3 C 0.7163(5) 1.2142(5) 0.9345(2) 0.054(3) Uani 1 1 d U . .
H59_3 H 0.7417 1.2062 0.9263 0.072 Uiso 1 1 calc R . .
C60_3 C 0.7292(5) 1.2351(5) 0.9577(2) 0.0503(17) Uani 1 1 d U . .
N1_3 N 0.8544(4) 1.0029(3) 1.02056(19) 0.089(3) Uani 1 1 d GU . .
C61_3 C 0.8023(4) 0.9788(4) 1.0309(2) 0.091(4) Uani 1 1 d GU . .
H61_3 H 0.7844 1.0007 1.0329 0.121 Uiso 1 1 calc R . .
C62_3 C 0.7743(4) 0.9217(5) 1.0386(2) 0.109(5) Uani 1 1 d GU . .
H62_3 H 0.7381 0.9057 1.0457 0.145 Uiso 1 1 calc R . .
C63_3 C 0.8008(5) 0.8887(3) 1.0356(2) 0.099(5) Uani 1 1 d GU . .
H63_3 H 0.7828 0.8505 1.0406 0.131 Uiso 1 1 calc R . .
C64_3 C 0.8550(5) 0.9143(4) 1.0248(2) 0.094(4) Uani 1 1 d GU . .
H64_3 H 0.8739 0.8935 1.0226 0.124 Uiso 1 1 calc R . .
C65_3 C 0.8804(4) 0.9717(4) 1.01757(19) 0.093(4) Uani 1 1 d GU . .
H65_3 H 0.9166 0.9889 1.0104 0.124 Uiso 1 1 calc R . .
N2_3 N 0.9204(4) 1.0808(5) 0.96022(17) 0.086(3) Uani 1 1 d GU . .
C66_3 C 0.9115(4) 1.0281(4) 0.95508(19) 0.097(4) Uani 1 1 d GU . .
H66_3 H 0.8832 0.9964 0.9633 0.128 Uiso 1 1 calc R . .
C67_3 C 0.9440(5) 1.0199(4) 0.9377(2) 0.097(4) Uani 1 1 d GU . .
H67_3 H 0.9372 0.9830 0.9344 0.129 Uiso 1 1 calc R . .
C68_3 C 0.9866(5) 1.0672(6) 0.92528(18) 0.126(6) Uani 1 1 d GU . .
H68_3 H 1.0086 1.0626 0.9136 0.168 Uiso 1 1 calc R . .
C69_3 C 0.9952(5) 1.1218(5) 0.9308(2) 0.133(6) Uani 1 1 d GU . .
H69_3 H 1.0232 1.1543 0.9229 0.177 Uiso 1 1 calc R . .
C70_3 C 0.9611(5) 1.1267(4) 0.9484(2) 0.109(5) Uani 1 1 d GU . .
H70_3 H 0.9669 1.1631 0.9522 0.145 Uiso 1 1 calc R . .
N3_3 N 0.8826(4) 1.4252(3) 0.95573(15) 0.078(3) Uani 1 1 d GU . .
C71_3 C 0.8400(3) 1.4161(3) 0.94058(19) 0.089(4) Uani 1 1 d GU . .
H71_3 H 0.8039 1.3836 0.9425 0.118 Uiso 1 1 calc R . .
C72_3 C 0.8489(4) 1.4544(5) 0.92200(18) 0.099(5) Uani 1 1 d GU . .
H72_3 H 0.8189 1.4474 0.9117 0.131 Uiso 1 1 calc R . .
C73_3 C 0.9031(5) 1.5032(4) 0.91900(16) 0.107(5) Uani 1 1 d GU . .
H73_3 H 0.9098 1.5291 0.9067 0.143 Uiso 1 1 calc R . .
C74_3 C 0.9468(4) 1.5120(3) 0.93490(19) 0.079(4) Uani 1 1 d GU . .
H74_3 H 0.9834 1.5441 0.9334 0.105 Uiso 1 1 calc R . .
C75_3 C 0.9348(4) 1.4719(4) 0.95306(16) 0.070(3) Uani 1 1 d GU . .
H75_3 H 0.9639 1.4777 0.9637 0.094 Uiso 1 1 calc R . .
N4_3 N 0.9201(4) 1.4048(4) 1.02285(18) 0.106(4) Uani 1 1 d GU . .
C76_3 C 0.9386(5) 1.4615(5) 1.02195(19) 0.116(5) Uani 1 1 d GU . .
H76_3 H 0.9261 1.4758 1.0096 0.154 Uiso 1 1 calc R . .
C77_3 C 0.9764(5) 1.4994(3) 1.0391(2) 0.144(7) Uani 1 1 d GU . .
H77_3 H 0.9888 1.5385 1.0382 0.192 Uiso 1 1 calc R . .
C78_3 C 0.9954(5) 1.4781(5) 1.0576(2) 0.142(7) Uani 1 1 d GU . .
H78_3 H 1.0206 1.5027 1.0692 0.189 Uiso 1 1 calc R . .
C79_3 C 0.9757(5) 1.4191(5) 1.05830(19) 0.115(5) Uani 1 1 d GU . .
H79_3 H 0.9875 1.4035 1.0704 0.153 Uiso 1 1 calc R . .
C80_3 C 0.9380(5) 1.3839(3) 1.0405(2) 0.099(4) Uani 1 1 d GU . .
H80_3 H 0.9248 1.3445 1.0410 0.132 Uiso 1 1 calc R . .
N5_3 N 0.5399(5) 1.0115(4) 0.95380(19) 0.088(3) Uani 1 1 d GU . .
C81_3 C 0.4826(5) 0.9799(5) 0.9564(2) 0.131(6) Uani 1 1 d GU . .
H81_3 H 0.4643 0.9914 0.9674 0.174 Uiso 1 1 calc R . .
C82_3 C 0.4498(4) 0.9300(5) 0.9431(3) 0.196(9) Uani 1 1 d GU . .
H82_3 H 0.4100 0.9086 0.9451 0.260 Uiso 1 1 calc R . .
C83_3 C 0.4769(7) 0.9123(5) 0.9266(3) 0.212(9) Uani 1 1 d GU . .
H83_3 H 0.4557 0.8792 0.9175 0.282 Uiso 1 1 calc R . .
C84_3 C 0.5365(7) 0.9457(6) 0.9240(2) 0.170(8) Uani 1 1 d GU . .
H84_3 H 0.5560 0.9352 0.9132 0.226 Uiso 1 1 calc R . .
C85_3 C 0.5665(4) 0.9951(5) 0.9380(2) 0.119(5) Uani 1 1 d GU . .
H85_3 H 0.6063 1.0173 0.9363 0.158 Uiso 1 1 calc R . .
N6_3 N 0.5589(4) 1.0675(4) 1.02405(14) 0.094(4) Uani 1 1 d GU . .
C86_3 C 0.5809(3) 1.1155(3) 1.03735(16) 0.072(3) Uani 1 1 d GU . .
H86_3 H 0.6151 1.1478 1.0326 0.095 Uiso 1 1 calc R . .
C87_3 C 0.5537(4) 1.1180(3) 1.05819(15) 0.075(4) Uani 1 1 d GU . .
H87_3 H 0.5696 1.1517 1.0672 0.099 Uiso 1 1 calc R . .
C88_3 C 0.5025(4) 1.0698(4) 1.06545(14) 0.085(4) Uani 1 1 d GU . .
H88_3 H 0.4837 1.0706 1.0793 0.113 Uiso 1 1 calc R . .
C89_3 C 0.4801(3) 1.0201(4) 1.05142(18) 0.092(5) Uani 1 1 d GU . .
H89_3 H 0.4461 0.9872 1.0557 0.123 Uiso 1 1 calc R . .
C90_3 C 0.5097(4) 1.0208(3) 1.03081(17) 0.111(6) Uani 1 1 d GU . .
H90_3 H 0.4949 0.9877 1.0215 0.147 Uiso 1 1 calc R . .
Yb1_4 Yb 0.06205(3) 0.53909(3) 0.827778(12) 0.05506(16) Uani 1 1 d U . .
K1_4 K 0.11218(13) 0.43138(13) 0.81820(6) 0.0672(8) Uani 1 1 d U . .
K2_4 K 0.13742(16) 0.69885(14) 0.82815(8) 0.0863(11) Uani 1 1 d U . .
K3_4 K -0.09987(13) 0.46254(15) 0.82861(8) 0.0848(11) Uani 1 1 d U . .
O1_4 O 0.0531(3) 0.4643(3) 0.84835(15) 0.0558(16) Uani 1 1 d U . .
O2_4 O -0.0087(3) 0.4684(3) 0.80730(15) 0.0551(15) Uani 1 1 d U . .
O3_4 O 0.1330(4) 0.6079(3) 0.84804(16) 0.0575(16) Uani 1 1 d U . .
O4_4 O 0.1299(3) 0.5346(3) 0.80837(16) 0.0538(16) Uani 1 1 d U . .
O5_4 O -0.0048(4) 0.5477(4) 0.84631(16) 0.0599(16) Uani 1 1 d U . .
O6_4 O 0.0640(4) 0.6072(3) 0.80532(16) 0.0554(16) Uani 1 1 d U . .
C1_4 C 0.0001(5) 0.4280(5) 0.8573(2) 0.052(2) Uani 1 1 d U . .
C2_4 C -0.0093(6) 0.4371(5) 0.8821(2) 0.061(3) Uani 1 1 d U . .
H2_4 H 0.0195 0.4659 0.8913 0.082 Uiso 1 1 calc R . .
C3_4 C -0.0634(5) 0.4005(5) 0.8912(2) 0.057(3) Uani 1 1 d U . .
H3_4 H -0.0706 0.4055 0.9070 0.076 Uiso 1 1 calc R . .
C4_4 C -0.1093(5) 0.3551(5) 0.8777(2) 0.052(3) Uani 1 1 d U . .
C5_4 C -0.1655(5) 0.3180(5) 0.8873(2) 0.055(3) Uani 1 1 d U . .
H5_4 H -0.1730 0.3219 0.9032 0.073 Uiso 1 1 calc R . .
C6_4 C -0.2052(6) 0.2797(6) 0.8744(3) 0.072(4) Uani 1 1 d U . .
H6_4 H -0.2413 0.2569 0.8813 0.096 Uiso 1 1 calc R . .
C7_4 C -0.1980(5) 0.2700(5) 0.8508(3) 0.058(3) Uani 1 1 d U . .
H7_4 H -0.2283 0.2410 0.8421 0.078 Uiso 1 1 calc R . .
C8_4 C -0.1445(5) 0.3043(5) 0.8400(2) 0.052(3) Uani 1 1 d U . .
H8_4 H -0.1388 0.2984 0.8241 0.069 Uiso 1 1 calc R . .
C9_4 C -0.0968(5) 0.3504(5) 0.8541(2) 0.054(2) Uani 1 1 d U . .
C10_4 C -0.0409(5) 0.3838(5) 0.8439(2) 0.0503(19) Uani 1 1 d U . .
C11_4 C -0.0308(5) 0.3729(5) 0.8180(2) 0.0496(19) Uani 1 1 d U . .
C12_4 C -0.0310(5) 0.3220(6) 0.8119(2) 0.056(2) Uani 1 1 d U . .
C13_4 C -0.0436(5) 0.2777(6) 0.8286(3) 0.061(3) Uani 1 1 d U . .
H13_4 H -0.0495 0.2839 0.8444 0.081 Uiso 1 1 calc R . .
C14_4 C -0.0476(6) 0.2268(6) 0.8227(3) 0.079(4) Uani 1 1 d U . .
H14_4 H -0.0548 0.1997 0.8346 0.105 Uiso 1 1 calc R . .
C15_4 C -0.0408(6) 0.2144(7) 0.7988(3) 0.085(4) Uani 1 1 d U . .
H15_4 H -0.0477 0.1780 0.7944 0.113 Uiso 1 1 calc R . .
C16_4 C -0.0228(6) 0.2600(7) 0.7810(3) 0.082(4) Uani 1 1 d U . .
H16_4 H -0.0141 0.2550 0.7654 0.109 Uiso 1 1 calc R . .
C17_4 C -0.0189(5) 0.3134(6) 0.7889(3) 0.064(3) Uani 1 1 d U . .
C18_4 C 0.0017(5) 0.3588(7) 0.7719(3) 0.071(3) Uani 1 1 d U . .
H18_4 H 0.0124 0.3538 0.7567 0.095 Uiso 1 1 calc R . .
C19_4 C 0.0057(5) 0.4095(6) 0.7781(2) 0.067(2) Uani 1 1 d U . .
H19_4 H 0.0187 0.4387 0.7667 0.089 Uiso 1 1 calc R . .
C20_4 C -0.0094(5) 0.4206(5) 0.8018(2) 0.0537(16) Uani 1 1 d U . .
C21_4 C 0.1838(6) 0.6098(6) 0.8523(2) 0.0591(19) Uani 1 1 d U . .
C22_4 C 0.1939(7) 0.5978(6) 0.8758(3) 0.073(3) Uani 1 1 d U . .
H22_4 H 0.1658 0.5878 0.8875 0.097 Uiso 1 1 calc R . .
C23_4 C 0.2442(7) 0.6009(6) 0.8813(3) 0.083(3) Uani 1 1 d U . .
H23_4 H 0.2505 0.5944 0.8970 0.110 Uiso 1 1 calc R . .
C24_4 C 0.2854(7) 0.6127(6) 0.8652(3) 0.073(3) Uani 1 1 d U . .
C25_4 C 0.3369(7) 0.6146(7) 0.8714(3) 0.091(4) Uani 1 1 d U . .
H25_4 H 0.3436 0.6088 0.8872 0.121 Uiso 1 1 calc R . .
C26_4 C 0.3768(7) 0.6246(7) 0.8547(4) 0.092(4) Uani 1 1 d U . .
H26_4 H 0.4112 0.6270 0.8595 0.122 Uiso 1 1 calc R . .
C27_4 C 0.3696(7) 0.6317(6) 0.8306(3) 0.085(4) Uani 1 1 d U . .
H27_4 H 0.3971 0.6366 0.8192 0.113 Uiso 1 1 calc R . .
C28_4 C 0.3180(6) 0.6309(5) 0.8242(3) 0.069(3) Uani 1 1 d U . .
H28_4 H 0.3115 0.6353 0.8082 0.091 Uiso 1 1 calc R . .
C29_4 C 0.2766(6) 0.6237(5) 0.8411(3) 0.060(3) Uani 1 1 d U . .
C30_4 C 0.2232(6) 0.6184(6) 0.8352(2) 0.062(3) Uani 1 1 d U . .
C31_4 C 0.2136(5) 0.6302(5) 0.8093(2) 0.053(2) Uani 1 1 d U . .
C32_4 C 0.2425(6) 0.6846(5) 0.7989(2) 0.062(2) Uani 1 1 d U . .
C33_4 C 0.2859(6) 0.7324(5) 0.8105(3) 0.069(3) Uani 1 1 d U . .
H33_4 H 0.2968 0.7284 0.8258 0.092 Uiso 1 1 calc R . .
C34_4 C 0.3123(7) 0.7844(6) 0.8000(3) 0.090(5) Uani 1 1 d U . .
H34_4 H 0.3395 0.8161 0.8085 0.120 Uiso 1 1 calc R . .
C35_4 C 0.2996(7) 0.7923(6) 0.7756(3) 0.095(5) Uani 1 1 d U . .
H35_4 H 0.3174 0.8288 0.7688 0.126 Uiso 1 1 calc R . .
C36_4 C 0.2622(6) 0.7467(5) 0.7630(3) 0.073(4) Uani 1 1 d U . .
H36_4 H 0.2563 0.7513 0.7470 0.098 Uiso 1 1 calc R . .
C37_4 C 0.2311(6) 0.6908(5) 0.7736(3) 0.061(3) Uani 1 1 d U . .
C38_4 C 0.1901(5) 0.6434(5) 0.7616(2) 0.051(3) Uani 1 1 d U . .
H38_4 H 0.1841 0.6464 0.7454 0.068 Uiso 1 1 calc R . .
C39_4 C 0.1584(5) 0.5927(5) 0.7729(2) 0.048(3) Uani 1 1 d U . .
H39_4 H 0.1294 0.5615 0.7646 0.063 Uiso 1 1 calc R . .
C40_4 C 0.1688(5) 0.5861(5) 0.7975(2) 0.054(2) Uani 1 1 d U . .
C41_4 C -0.0041(6) 0.5957(6) 0.8513(3) 0.0642(19) Uani 1 1 d U . .
C42_4 C 0.0077(5) 0.6165(6) 0.8748(2) 0.062(3) Uani 1 1 d U . .
H42_4 H 0.0140 0.5956 0.8865 0.082 Uiso 1 1 calc R . .
C43_4 C 0.0100(6) 0.6688(6) 0.8810(3) 0.075(3) Uani 1 1 d U . .
H43_4 H 0.0141 0.6803 0.8969 0.099 Uiso 1 1 calc R . .
C44_4 C 0.0062(6) 0.7031(6) 0.8630(3) 0.069(3) Uani 1 1 d U . .
C45_4 C 0.0129(6) 0.7575(6) 0.8685(3) 0.083(4) Uani 1 1 d U . .
H45_4 H 0.0191 0.7697 0.8843 0.111 Uiso 1 1 calc R . .
C46_4 C 0.0106(6) 0.7923(6) 0.8518(3) 0.078(4) Uani 1 1 d U . .
H46_4 H 0.0159 0.8283 0.8559 0.104 Uiso 1 1 calc R . .
C47_4 C 0.0004(6) 0.7740(5) 0.8285(3) 0.081(4) Uani 1 1 d U . .
H47_4 H -0.0019 0.7976 0.8169 0.108 Uiso 1 1 calc R . .
C48_4 C -0.0067(6) 0.7210(5) 0.8219(3) 0.072(3) Uani 1 1 d U . .
H48_4 H -0.0127 0.7101 0.8059 0.096 Uiso 1 1 calc R . .
C49_4 C -0.0050(6) 0.6838(5) 0.8389(3) 0.064(3) Uani 1 1 d U . .
C50_4 C -0.0132(6) 0.6273(6) 0.8328(3) 0.065(2) Uani 1 1 d U . .
C51_4 C -0.0263(6) 0.6051(6) 0.8088(2) 0.056(2) Uani 1 1 d U . .
C52_4 C -0.0790(5) 0.5918(5) 0.7977(2) 0.057(3) Uani 1 1 d U . .
C53_4 C -0.1243(5) 0.5948(5) 0.8098(2) 0.053(3) Uani 1 1 d U . .
H53_4 H -0.1187 0.6082 0.8255 0.070 Uiso 1 1 calc R . .
C54_4 C -0.1777(6) 0.5775(6) 0.7982(3) 0.069(3) Uani 1 1 d U . .
H54_4 H -0.2074 0.5775 0.8068 0.091 Uiso 1 1 calc R . .
C55_4 C -0.1865(6) 0.5607(7) 0.7747(3) 0.076(4) Uani 1 1 d U . .
H55_4 H -0.2213 0.5515 0.7674 0.101 Uiso 1 1 calc R . .
C56_4 C -0.1440(6) 0.5576(6) 0.7617(3) 0.070(3) Uani 1 1 d U . .
H56_4 H -0.1502 0.5463 0.7458 0.093 Uiso 1 1 calc R . .
C57_4 C -0.0906(6) 0.5716(5) 0.7729(2) 0.055(3) Uani 1 1 d U . .
C58_4 C -0.0475(5) 0.5657(5) 0.7602(2) 0.055(3) Uani 1 1 d U . .
H58_4 H -0.0535 0.5540 0.7443 0.073 Uiso 1 1 calc R . .
C59_4 C 0.0039(5) 0.5777(5) 0.7718(2) 0.053(3) Uani 1 1 d U . .
H59_4 H 0.0309 0.5718 0.7638 0.071 Uiso 1 1 calc R . .
C60_4 C 0.0147(6) 0.5984(5) 0.7950(2) 0.056(2) Uani 1 1 d U . .
N1_4 N 0.1229(5) 0.3722(5) 0.85640(17) 0.110(4) Uani 1 1 d GU . .
C61_4 C 0.0817(4) 0.3549(5) 0.8731(2) 0.133(6) Uani 1 1 d GU . .
H61_4 H 0.0449 0.3470 0.8687 0.177 Uiso 1 1 calc R . .
C62_4 C 0.0927(6) 0.3484(6) 0.8969(2) 0.140(6) Uani 1 1 d GU . .
H62_4 H 0.0635 0.3364 0.9083 0.187 Uiso 1 1 calc R . .
C63_4 C 0.1477(7) 0.3602(6) 0.90365(17) 0.162(7) Uani 1 1 d GU . .
H63_4 H 0.1558 0.3562 0.9194 0.215 Uiso 1 1 calc R . .
C64_4 C 0.1901(4) 0.3781(5) 0.8861(3) 0.141(6) Uani 1 1 d GU . .
H64_4 H 0.2272 0.3863 0.8899 0.187 Uiso 1 1 calc R . .
C65_4 C 0.1759(4) 0.3836(5) 0.8626(2) 0.098(4) Uani 1 1 d GU . .
H65_4 H 0.2042 0.3956 0.8509 0.131 Uiso 1 1 calc R . .
N2_4 N 0.2084(3) 0.4504(4) 0.78934(14) 0.065(3) Uani 1 1 d GU . .
C66_4 C 0.2337(4) 0.5075(3) 0.78602(17) 0.079(4) Uani 1 1 d GU . .
H66_4 H 0.2244 0.5293 0.7961 0.105 Uiso 1 1 calc R . .
C67_4 C 0.2736(4) 0.5350(3) 0.7677(2) 0.114(5) Uani 1 1 d GU . .
H67_4 H 0.2907 0.5747 0.7657 0.151 Uiso 1 1 calc R . .
C68_4 C 0.2877(4) 0.5027(5) 0.75252(16) 0.116(6) Uani 1 1 d GU . .
H68_4 H 0.3142 0.5202 0.7402 0.154 Uiso 1 1 calc R . .
C69_4 C 0.2610(4) 0.4433(5) 0.75621(16) 0.100(5) Uani 1 1 d GU . .
H69_4 H 0.2694 0.4204 0.7464 0.132 Uiso 1 1 calc R . .
C70_4 C 0.2215(4) 0.4188(3) 0.77486(17) 0.062(3) Uani 1 1 d GU . .
H70_4 H 0.2037 0.3792 0.7773 0.083 Uiso 1 1 calc R . .
N3_4 N 0.2168(4) 0.7784(4) 0.86215(16) 0.092(3) Uani 1 1 d GU . .
C71_4 C 0.2290(4) 0.7511(3) 0.8792(2) 0.096(4) Uani 1 1 d GU . .
H71_4 H 0.2201 0.7132 0.8767 0.128 Uiso 1 1 calc R . .
C72_4 C 0.2549(5) 0.7783(5) 0.90067(17) 0.107(5) Uani 1 1 d GU . .
H72_4 H 0.2631 0.7587 0.9123 0.142 Uiso 1 1 calc R . .
C73_4 C 0.2683(5) 0.8352(5) 0.90453(17) 0.118(5) Uani 1 1 d GU . .
H73_4 H 0.2855 0.8540 0.9187 0.157 Uiso 1 1 calc R . .
C74_4 C 0.2553(5) 0.8630(3) 0.8866(2) 0.120(5) Uani 1 1 d GU . .
H74_4 H 0.2637 0.9009 0.8886 0.159 Uiso 1 1 calc R . .
C75_4 C 0.2295(5) 0.8330(4) 0.86562(18) 0.107(5) Uani 1 1 d GU . .
H75_4 H 0.2208 0.8515 0.8536 0.142 Uiso 1 1 calc R . .
N4_4 N 0.1488(5) 0.7760(4) 0.79414(17) 0.084(3) Uani 1 1 d GU . .
C76_4 C 0.1883(5) 0.8323(4) 0.79398(19) 0.124(6) Uani 1 1 d GU . .
H76_4 H 0.2087 0.8495 0.8079 0.166 Uiso 1 1 calc R . .
C77_4 C 0.1996(5) 0.8655(3) 0.7734(3) 0.118(5) Uani 1 1 d GU . .
H77_4 H 0.2272 0.9045 0.7736 0.157 Uiso 1 1 calc R . .
C78_4 C 0.1693(6) 0.8400(5) 0.7524(2) 0.193(9) Uani 1 1 d GU . .
H78_4 H 0.1762 0.8614 0.7385 0.257 Uiso 1 1 calc R . .
C79_4 C 0.1283(6) 0.7814(6) 0.75289(19) 0.176(8) Uani 1 1 d GU . .
H79_4 H 0.1073 0.7630 0.7392 0.234 Uiso 1 1 calc R . .
C80_4 C 0.1194(4) 0.7509(3) 0.7742(2) 0.108(4) Uani 1 1 d GU . .
H80_4 H 0.0920 0.7118 0.7745 0.144 Uiso 1 1 calc R . .
N5_4 N -0.1832(3) 0.4698(5) 0.8589(2) 0.094(3) Uani 1 1 d GU . .
C81_4 C -0.1816(4) 0.5201(4) 0.8624(2) 0.102(4) Uani 1 1 d GU . .
H81_4 H -0.1465 0.5531 0.8655 0.135 Uiso 1 1 calc R . .
C82_4 C -0.2315(5) 0.5241(4) 0.8614(2) 0.106(5) Uani 1 1 d GU . .
H82_4 H -0.2296 0.5594 0.8638 0.141 Uiso 1 1 calc R . .
C83_4 C -0.2844(4) 0.4749(5) 0.8567(2) 0.107(5) Uani 1 1 d GU . .
H83_4 H -0.3181 0.4767 0.8559 0.142 Uiso 1 1 calc R . .
C84_4 C -0.2853(3) 0.4229(4) 0.8531(2) 0.093(4) Uani 1 1 d GU . .
H84_4 H -0.3198 0.3893 0.8499 0.124 Uiso 1 1 calc R . .
C85_4 C -0.2337(4) 0.4222(4) 0.8543(2) 0.093(4) Uani 1 1 d GU . .
H85_4 H -0.2343 0.3876 0.8519 0.123 Uiso 1 1 calc R . .
N6_4 N -0.1884(4) 0.4023(4) 0.79512(16) 0.080(3) Uani 1 1 d GU . .
C86_4 C -0.2297(5) 0.4154(4) 0.79062(18) 0.098(4) Uani 1 1 d GU . .
H86_4 H -0.2307 0.4444 0.7994 0.131 Uiso 1 1 calc R . .
C87_4 C -0.2714(4) 0.3863(5) 0.7731(2) 0.100(4) Uani 1 1 d GU . .
H87_4 H -0.2997 0.3959 0.7702 0.133 Uiso 1 1 calc R . .
C88_4 C -0.2702(5) 0.3428(5) 0.75986(16) 0.113(5) Uani 1 1 d GU . .
H88_4 H -0.2976 0.3229 0.7481 0.151 Uiso 1 1 calc R . .
C89_4 C -0.2269(6) 0.3297(4) 0.76474(19) 0.114(5) Uani 1 1 d GU . .
H89_4 H -0.2249 0.3010 0.7563 0.152 Uiso 1 1 calc R . .
C90_4 C -0.1868(4) 0.3606(5) 0.7826(2) 0.105(4) Uani 1 1 d GU . .
H90_4 H -0.1579 0.3519 0.7858 0.140 Uiso 1 1 calc R . .
Yb1_5 Yb 0.36091(2) 0.21197(2) 0.820887(11) 0.04313(13) Uani 1 1 d U . .
K1_5 K 0.45006(14) 0.14035(15) 0.81471(7) 0.0768(9) Uani 1 1 d U . .
K2_5 K 0.43430(15) 0.37252(13) 0.81475(9) 0.0993(13) Uani 1 1 d U . .
K3_5 K 0.19936(14) 0.14016(16) 0.81648(9) 0.1054(14) Uani 1 1 d U . .
O1_5 O 0.3735(3) 0.1515(3) 0.84315(15) 0.0469(15) Uani 1 1 d U . .
O2_5 O 0.2893(3) 0.1320(3) 0.80485(14) 0.0464(15) Uani 1 1 d U . .
O3_5 O 0.4344(3) 0.2875(3) 0.83763(15) 0.0458(15) Uani 1 1 d U . .
O4_5 O 0.4266(3) 0.2137(3) 0.79666(15) 0.0497(15) Uani 1 1 d U . .
O5_5 O 0.2902(3) 0.2154(3) 0.84129(15) 0.0490(15) Uani 1 1 d U . .
O6_5 O 0.3538(3) 0.2749(3) 0.79824(15) 0.0505(14) Uani 1 1 d U . .
C1_5 C 0.3285(5) 0.1059(5) 0.8530(2) 0.053(2) Uani 1 1 d U . .
C2_5 C 0.3199(5) 0.1070(6) 0.8784(2) 0.065(4) Uani 1 1 d U . .
H2_5 H 0.3445 0.1397 0.8872 0.087 Uiso 1 1 calc R . .
C3_5 C 0.2766(5) 0.0610(6) 0.8894(3) 0.067(3) Uani 1 1 d U . .
H3_5 H 0.2720 0.0619 0.9059 0.089 Uiso 1 1 calc R . .
C4_5 C 0.2390(5) 0.0126(6) 0.8766(2) 0.056(3) Uani 1 1 d U . .
C5_5 C 0.1893(6) -0.0363(6) 0.8884(3) 0.076(4) Uani 1 1 d U . .
H5_5 H 0.1833 -0.0353 0.9047 0.100 Uiso 1 1 calc R . .
C6_5 C 0.1526(6) -0.0824(6) 0.8753(3) 0.080(4) Uani 1 1 d U . .
H6_5 H 0.1213 -0.1133 0.8826 0.107 Uiso 1 1 calc R . .
C7_5 C 0.1613(6) -0.0839(6) 0.8508(3) 0.074(4) Uani 1 1 d U . .
H7_5 H 0.1356 -0.1164 0.8422 0.098 Uiso 1 1 calc R . .
C8_5 C 0.2053(5) -0.0403(5) 0.8391(3) 0.066(3) Uani 1 1 d U . .
H8_5 H 0.2093 -0.0425 0.8227 0.088 Uiso 1 1 calc R . .
C9_5 C 0.2449(5) 0.0083(5) 0.8518(2) 0.055(3) Uani 1 1 d U . .
C10_5 C 0.2943(5) 0.0582(5) 0.8397(2) 0.046(2) Uani 1 1 d U . .
C11_5 C 0.3062(5) 0.0529(5) 0.8141(2) 0.0459(19) Uani 1 1 d U . .
C12_5 C 0.3250(6) 0.0162(6) 0.8068(3) 0.068(2) Uani 1 1 d U . .
C13_5 C 0.3318(6) -0.0210(6) 0.8225(3) 0.080(3) Uani 1 1 d U . .
H13_5 H 0.3246 -0.0200 0.8387 0.107 Uiso 1 1 calc R . .
C14_5 C 0.3481(8) -0.0575(7) 0.8149(4) 0.105(5) Uani 1 1 d U . .
H14_5 H 0.3488 -0.0838 0.8256 0.140 Uiso 1 1 calc R . .
C15_5 C 0.3653(8) -0.0571(7) 0.7900(4) 0.101(5) Uani 1 1 d U . .
H15_5 H 0.3811 -0.0794 0.7850 0.134 Uiso 1 1 calc R . .
C16_5 C 0.3573(6) -0.0236(6) 0.7746(3) 0.080(4) Uani 1 1 d U . .
H16_5 H 0.3651 -0.0250 0.7585 0.107 Uiso 1 1 calc R . .
C17_5 C 0.3369(6) 0.0149(6) 0.7822(3) 0.068(3) Uani 1 1 d U . .
C18_5 C 0.3326(5) 0.0527(5) 0.7662(2) 0.058(3) Uani 1 1 d U . .
H18_5 H 0.3413 0.0522 0.7502 0.077 Uiso 1 1 calc R . .
C19_5 C 0.3161(4) 0.0898(5) 0.7739(2) 0.046(2) Uani 1 1 d U . .
H19_5 H 0.3127 0.1142 0.7630 0.061 Uiso 1 1 calc R . .
C20_5 C 0.3039(5) 0.0920(5) 0.7982(2) 0.0448(18) Uani 1 1 d U . .
C21_5 C 0.4819(5) 0.2860(5) 0.8433(2) 0.0530(17) Uani 1 1 d U . .
C22_5 C 0.4902(5) 0.2749(5) 0.8664(2) 0.057(3) Uani 1 1 d U . .
H22_5 H 0.4632 0.2700 0.8780 0.076 Uiso 1 1 calc R . .
C23_5 C 0.5391(5) 0.2707(5) 0.8730(2) 0.060(3) Uani 1 1 d U . .
H23_5 H 0.5445 0.2644 0.8888 0.080 Uiso 1 1 calc R . .
C24_5 C 0.5792(5) 0.2761(6) 0.8558(3) 0.059(3) Uani 1 1 d U . .
C25_5 C 0.6267(6) 0.2693(6) 0.8619(3) 0.074(4) Uani 1 1 d U . .
H25_5 H 0.6322 0.2627 0.8778 0.099 Uiso 1 1 calc R . .
C26_5 C 0.6640(6) 0.2723(6) 0.8450(3) 0.080(4) Uani 1 1 d U . .
H26_5 H 0.6963 0.2698 0.8492 0.107 Uiso 1 1 calc R . .
C27_5 C 0.6537(6) 0.2792(6) 0.8215(3) 0.072(3) Uani 1 1 d U . .
H27_5 H 0.6790 0.2791 0.8101 0.096 Uiso 1 1 calc R . .
C28_5 C 0.6090(5) 0.2863(5) 0.8132(3) 0.055(3) Uani 1 1 d U . .
H28_5 H 0.6037 0.2909 0.7971 0.074 Uiso 1 1 calc R . .
C29_5 C 0.5718(5) 0.2858(6) 0.8315(2) 0.056(3) Uani 1 1 d U . .
C30_5 C 0.5220(5) 0.2894(6) 0.8251(2) 0.061(2) Uani 1 1 d U . .
C31_5 C 0.5130(5) 0.3050(5) 0.7997(2) 0.0552(19) Uani 1 1 d U . .
C32_5 C 0.5553(5) 0.3574(5) 0.7894(2) 0.057(3) Uani 1 1 d U . .
C33_5 C 0.6014(5) 0.4025(5) 0.8017(2) 0.052(3) Uani 1 1 d U . .
H33_5 H 0.6068 0.3979 0.8178 0.069 Uiso 1 1 calc R . .
C34_5 C 0.6387(6) 0.4534(5) 0.7904(3) 0.064(3) Uani 1 1 d U . .
H34_5 H 0.6688 0.4821 0.7992 0.086 Uiso 1 1 calc R . .
C35_5 C 0.6332(6) 0.4637(6) 0.7662(3) 0.072(4) Uani 1 1 d U . .
H35_5 H 0.6589 0.4984 0.7589 0.096 Uiso 1 1 calc R . .
C36_5 C 0.5882(5) 0.4205(5) 0.7538(2) 0.062(3) Uani 1 1 d U . .
H36_5 H 0.5843 0.4259 0.7376 0.083 Uiso 1 1 calc R . .
C37_5 C 0.5472(5) 0.3674(5) 0.7647(2) 0.047(3) Uani 1 1 d U . .
C38_5 C 0.4997(5) 0.3257(5) 0.7514(2) 0.062(3) Uani 1 1 d U . .
H38_5 H 0.4952 0.3322 0.7354 0.083 Uiso 1 1 calc R . .
C39_5 C 0.4612(5) 0.2764(5) 0.7622(2) 0.051(3) Uani 1 1 d U . .
H39_5 H 0.4297 0.2494 0.7535 0.068 Uiso 1 1 calc R . .
C40_5 C 0.4670(5) 0.2641(6) 0.7869(2) 0.0557(18) Uani 1 1 d U . .
C41_5 C 0.2995(5) 0.2669(5) 0.8468(2) 0.0504(17) Uani 1 1 d U . .
C42_5 C 0.3198(5) 0.2866(5) 0.8699(2) 0.054(3) Uani 1 1 d U . .
H42_5 H 0.3246 0.2623 0.8803 0.072 Uiso 1 1 calc R . .
C43_5 C 0.3330(6) 0.3404(6) 0.8780(3) 0.064(3) Uani 1 1 d U . .
H43_5 H 0.3458 0.3515 0.8935 0.085 Uiso 1 1 calc R . .
C44_5 C 0.3268(6) 0.3795(6) 0.8619(3) 0.071(3) Uani 1 1 d U . .
C45_5 C 0.3421(6) 0.4340(6) 0.8693(3) 0.074(4) Uani 1 1 d U . .
H45_5 H 0.3535 0.4456 0.8850 0.099 Uiso 1 1 calc R . .
C46_5 C 0.3398(6) 0.4724(6) 0.8521(3) 0.075(4) Uani 1 1 d U . .
H46_5 H 0.3525 0.5104 0.8565 0.100 Uiso 1 1 calc R . .
C47_5 C 0.3203(5) 0.4561(5) 0.8301(3) 0.069(3) Uani 1 1 d U . .
H47_5 H 0.3167 0.4812 0.8197 0.091 Uiso 1 1 calc R . .
C48_5 C 0.3054(5) 0.4014(5) 0.8229(3) 0.057(3) Uani 1 1 d U . .
H48_5 H 0.2943 0.3910 0.8071 0.076 Uiso 1 1 calc R . .
C49_5 C 0.3062(6) 0.3597(5) 0.8385(3) 0.064(2) Uani 1 1 d U . .
C50_5 C 0.2917(5) 0.3038(5) 0.8312(2) 0.0504(18) Uani 1 1 d U . .
C51_5 C 0.2695(5) 0.2818(6) 0.8074(2) 0.0519(19) Uani 1 1 d U . .
C52_5 C 0.2157(5) 0.2742(6) 0.7980(3) 0.064(3) Uani 1 1 d U . .
C53_5 C 0.1802(5) 0.2867(5) 0.8138(2) 0.052(3) Uani 1 1 d U . .
H53_5 H 0.1920 0.2993 0.8293 0.070 Uiso 1 1 calc R . .
C54_5 C 0.1297(5) 0.2797(6) 0.8054(3) 0.066(3) Uani 1 1 d U . .
H54_5 H 0.1060 0.2867 0.8153 0.087 Uiso 1 1 calc R . .
C55_5 C 0.1125(5) 0.2613(6) 0.7809(3) 0.064(3) Uani 1 1 d U . .
H55_5 H 0.0784 0.2578 0.7750 0.086 Uiso 1 1 calc R . .
C56_5 C 0.1457(5) 0.2491(5) 0.7665(3) 0.061(3) Uani 1 1 d U . .
H56_5 H 0.1341 0.2375 0.7509 0.081 Uiso 1 1 calc R . .
C57_5 C 0.1964(5) 0.2537(5) 0.7747(2) 0.052(3) Uani 1 1 d U . .
C58_5 C 0.2306(6) 0.2396(6) 0.7601(2) 0.063(3) Uani 1 1 d U . .
H58_5 H 0.2187 0.2266 0.7446 0.084 Uiso 1 1 calc R . .
C59_5 C 0.2809(6) 0.2446(6) 0.7684(2) 0.063(3) Uani 1 1 d U . .
H59_5 H 0.3010 0.2319 0.7591 0.084 Uiso 1 1 calc R . .
C60_5 C 0.3031(5) 0.2694(6) 0.7916(2) 0.0561(15) Uani 1 1 d U . .
N1_5 N 0.4783(6) 0.0882(5) 0.8503(2) 0.133(4) Uani 1 1 d GU . .
C61_5 C 0.4432(5) 0.0823(6) 0.8685(3) 0.145(4) Uani 1 1 d GU . .
H61_5 H 0.4166 0.0947 0.8666 0.192 Uiso 1 1 calc R . .
C62_5 C 0.4456(6) 0.0579(7) 0.8902(2) 0.193(7) Uani 1 1 d GU . .
H62_5 H 0.4209 0.0542 0.9026 0.256 Uiso 1 1 calc R . .
C63_5 C 0.4853(7) 0.0391(6) 0.8931(2) 0.185(7) Uani 1 1 d GU . .
H63_5 H 0.4875 0.0228 0.9074 0.246 Uiso 1 1 calc R . .
C64_5 C 0.5215(6) 0.0455(6) 0.8740(3) 0.170(7) Uani 1 1 d GU . .
H64_5 H 0.5484 0.0334 0.8754 0.226 Uiso 1 1 calc R . .
C65_5 C 0.5166(5) 0.0703(6) 0.8529(2) 0.150(6) Uani 1 1 d GU . .
H65_5 H 0.5407 0.0746 0.8401 0.200 Uiso 1 1 calc R . .
N2_5 N 0.5270(4) 0.1382(6) 0.77934(18) 0.106(4) Uani 1 1 d GU . .
C66_5 C 0.5494(5) 0.1790(4) 0.7624(2) 0.129(5) Uani 1 1 d GU . .
H66_5 H 0.5441 0.2107 0.7635 0.172 Uiso 1 1 calc R . .
C67_5 C 0.5806(5) 0.1750(5) 0.7433(2) 0.129(6) Uani 1 1 d GU . .
H67_5 H 0.5958 0.2037 0.7317 0.171 Uiso 1 1 calc R . .
C68_5 C 0.5887(4) 0.1276(7) 0.74157(19) 0.139(6) Uani 1 1 d GU . .
H68_5 H 0.6093 0.1241 0.7289 0.184 Uiso 1 1 calc R . .
C69_5 C 0.5651(5) 0.0855(5) 0.7593(3) 0.126(5) Uani 1 1 d GU . .
H69_5 H 0.5697 0.0533 0.7587 0.168 Uiso 1 1 calc R . .
C70_5 C 0.5345(4) 0.0924(5) 0.7779(2) 0.123(5) Uani 1 1 d GU . .
H70_5 H 0.5188 0.0643 0.7898 0.164 Uiso 1 1 calc R . .
N3_5 N 0.5202(3) 0.4480(4) 0.84747(16) 0.080(3) Uani 1 1 d GU . .
C71_5 C 0.5116(3) 0.4156(3) 0.86699(19) 0.082(3) Uani 1 1 d GU . .
H71_5 H 0.4809 0.3780 0.8673 0.109 Uiso 1 1 calc R . .
C72_5 C 0.5480(4) 0.4372(4) 0.88677(15) 0.095(4) Uani 1 1 d GU . .
H72_5 H 0.5414 0.4141 0.9001 0.126 Uiso 1 1 calc R . .
C73_5 C 0.5942(4) 0.4935(4) 0.88638(15) 0.069(3) Uani 1 1 d GU . .
H73_5 H 0.6189 0.5086 0.8994 0.091 Uiso 1 1 calc R . .
C74_5 C 0.6025(3) 0.5266(3) 0.86595(19) 0.088(4) Uani 1 1 d GU . .
H74_5 H 0.6330 0.5644 0.8651 0.118 Uiso 1 1 calc R . .
C75_5 C 0.5644(4) 0.5022(4) 0.84685(15) 0.088(4) Uani 1 1 d GU . .
H75_5 H 0.5699 0.5242 0.8332 0.117 Uiso 1 1 calc R . .
N4_5 N 0.4526(5) 0.4641(4) 0.7836(2) 0.125(4) Uani 1 1 d GU . .
C76_5 C 0.5102(5) 0.4947(5) 0.7853(3) 0.125(5) Uani 1 1 d GU . .
H76_5 H 0.5306 0.4756 0.7881 0.166 Uiso 1 1 calc R . .
C77_5 C 0.5401(4) 0.5545(5) 0.7829(3) 0.147(6) Uani 1 1 d GU . .
H77_5 H 0.5801 0.5750 0.7842 0.195 Uiso 1 1 calc R . .
C78_5 C 0.5098(7) 0.5834(4) 0.7787(3) 0.153(7) Uani 1 1 d GU . .
H78_5 H 0.5290 0.6233 0.7771 0.204 Uiso 1 1 calc R . .
C79_5 C 0.4499(6) 0.5510(6) 0.7770(3) 0.152(6) Uani 1 1 d GU . .
H79_5 H 0.4283 0.5689 0.7742 0.202 Uiso 1 1 calc R . .
C80_5 C 0.4229(4) 0.4913(5) 0.7796(3) 0.125(5) Uani 1 1 d GU . .
H80_5 H 0.3829 0.4696 0.7784 0.167 Uiso 1 1 calc R . .
N5_5 N 0.1214(3) 0.1350(4) 0.85165(18) 0.080(3) Uani 1 1 d GU . .
C81_5 C 0.1385(3) 0.1894(4) 0.85818(19) 0.081(4) Uani 1 1 d GU . .
H81_5 H 0.1774 0.2170 0.8572 0.108 Uiso 1 1 calc R . .
C82_5 C 0.0994(4) 0.2053(3) 0.8664(2) 0.086(4) Uani 1 1 d GU . .
H82_5 H 0.1121 0.2432 0.8709 0.115 Uiso 1 1 calc R . .
C83_5 C 0.0410(4) 0.1640(4) 0.86796(19) 0.085(4) Uani 1 1 d GU . .
H83_5 H 0.0143 0.1738 0.8734 0.113 Uiso 1 1 calc R . .
C84_5 C 0.0238(3) 0.1076(4) 0.8611(2) 0.082(4) Uani 1 1 d GU . .
H84_5 H -0.0148 0.0790 0.8619 0.109 Uiso 1 1 calc R . .
C85_5 C 0.0654(4) 0.0949(3) 0.85302(19) 0.084(4) Uani 1 1 d GU . .
H85_5 H 0.0540 0.0573 0.8484 0.111 Uiso 1 1 calc R . .
N6_5 N 0.1307(4) 0.0503(4) 0.7880(2) 0.110(4) Uani 1 1 d GU . .
C86_5 C 0.0838(5) 0.0379(5) 0.7750(3) 0.134(6) Uani 1 1 d GU . .
H86_5 H 0.0691 0.0629 0.7753 0.178 Uiso 1 1 calc R . .
C87_5 C 0.0566(4) -0.0117(6) 0.7609(2) 0.154(7) Uani 1 1 d GU . .
H87_5 H 0.0241 -0.0196 0.7520 0.205 Uiso 1 1 calc R . .
C88_5 C 0.0784(6) -0.0493(5) 0.7603(2) 0.164(7) Uani 1 1 d GU . .
H88_5 H 0.0608 -0.0826 0.7510 0.218 Uiso 1 1 calc R . .
C89_5 C 0.1272(6) -0.0358(5) 0.7739(3) 0.144(6) Uani 1 1 d GU . .
H89_5 H 0.1428 -0.0599 0.7739 0.192 Uiso 1 1 calc R . .
C90_5 C 0.1521(4) 0.0146(5) 0.7875(2) 0.115(5) Uani 1 1 d GU . .
H90_5 H 0.1846 0.0236 0.7966 0.153 Uiso 1 1 calc R . .
Yb1_6 Yb 0.71844(3) 0.88343(3) 0.823749(12) 0.06660(19) Uani 1 1 d U C .
K1_6 K 0.79014(15) 0.79332(17) 0.81856(7) 0.0873(10) Uani 1 1 d U . .
K2_6 K 0.81477(18) 1.04292(14) 0.81145(7) 0.0896(11) Uani 1 1 d U . .
K3_6 K 0.56095(16) 0.7928(2) 0.83638(10) 0.1195(15) Uani 1 1 d U . .
O1_6 O 0.7195(4) 0.8164(4) 0.84566(16) 0.0636(17) Uani 1 1 d U C .
O2_6 O 0.6454(4) 0.8081(4) 0.80703(16) 0.0646(16) Uani 1 1 d U C .
O3_6 O 0.7973(4) 0.9551(4) 0.83945(16) 0.0687(16) Uani 1 1 d U C .
O4_6 O 0.7810(4) 0.8754(4) 0.80050(17) 0.0620(18) Uani 1 1 d U C .
O5_6 O 0.6507(4) 0.8892(4) 0.84341(18) 0.080(2) Uani 1 1 d U C .
O6_6 O 0.7204(4) 0.9521(4) 0.80174(16) 0.0692(17) Uani 1 1 d U C .
C1_6 C 0.6712(6) 0.7707(6) 0.8547(2) 0.0627(19) Uani 1 1 d U C .
C2_6 C 0.6587(6) 0.7745(6) 0.8787(2) 0.065(3) Uani 1 1 d U . .
H2_6 H 0.6821 0.8076 0.8875 0.087 Uiso 1 1 calc R C .
C3_6 C 0.6112(5) 0.7286(6) 0.8893(2) 0.060(3) Uani 1 1 d U C .
H3_6 H 0.6040 0.7306 0.9054 0.080 Uiso 1 1 calc R . .
C4_6 C 0.5740(6) 0.6797(6) 0.8763(2) 0.060(3) Uani 1 1 d U . .
C5_6 C 0.5242(6) 0.6328(6) 0.8857(2) 0.063(3) Uani 1 1 d U C .
H5_6 H 0.5156 0.6344 0.9017 0.083 Uiso 1 1 calc R . .
C6_6 C 0.4885(6) 0.5863(7) 0.8734(3) 0.080(4) Uani 1 1 d U . .
H6_6 H 0.4573 0.5550 0.8806 0.107 Uiso 1 1 calc R C .
C7_6 C 0.4998(6) 0.5864(7) 0.8490(3) 0.083(4) Uani 1 1 d U C .
H7_6 H 0.4741 0.5550 0.8399 0.110 Uiso 1 1 calc R . .
C8_6 C 0.5467(5) 0.6301(6) 0.8380(2) 0.061(3) Uani 1 1 d U . .
H8_6 H 0.5529 0.6277 0.8218 0.081 Uiso 1 1 calc R C .
C9_6 C 0.5857(6) 0.6789(7) 0.8512(3) 0.071(3) Uani 1 1 d U C .
C10_6 C 0.6366(6) 0.7249(6) 0.8406(2) 0.065(2) Uani 1 1 d U C .
C11_6 C 0.6486(6) 0.7210(5) 0.8147(2) 0.061(2) Uani 1 1 d U C .
C12_6 C 0.6676(6) 0.6844(6) 0.8058(3) 0.073(2) Uani 1 1 d U C .
C13_6 C 0.6762(6) 0.6470(6) 0.8224(3) 0.074(3) Uani 1 1 d U . .
H13_6 H 0.6712 0.6486 0.8388 0.098 Uiso 1 1 calc R C .
C14_6 C 0.6926(7) 0.6082(6) 0.8127(3) 0.084(4) Uani 1 1 d U C .
H14_6 H 0.6944 0.5815 0.8227 0.111 Uiso 1 1 calc R . .
C15_6 C 0.7056(7) 0.6093(7) 0.7891(3) 0.082(4) Uani 1 1 d U . .
H15_6 H 0.7188 0.5853 0.7835 0.109 Uiso 1 1 calc R C .
C16_6 C 0.6996(6) 0.6450(6) 0.7740(3) 0.080(3) Uani 1 1 d U C .
H16_6 H 0.7066 0.6436 0.7578 0.107 Uiso 1 1 calc R . .
C17_6 C 0.6824(6) 0.6857(6) 0.7822(3) 0.070(2) Uani 1 1 d U C .
C18_6 C 0.6801(6) 0.7235(5) 0.7663(2) 0.068(3) Uani 1 1 d U . .
H18_6 H 0.6885 0.7225 0.7502 0.090 Uiso 1 1 calc R C .
C19_6 C 0.6651(6) 0.7630(5) 0.7743(2) 0.060(3) Uani 1 1 d U C .
H19_6 H 0.6627 0.7885 0.7637 0.080 Uiso 1 1 calc R . .
C20_6 C 0.6533(6) 0.7639(6) 0.7993(2) 0.0588(17) Uani 1 1 d U C .
C21_6 C 0.8447(7) 0.9503(6) 0.8448(3) 0.0696(19) Uani 1 1 d U C .
C22_6 C 0.8567(7) 0.9424(6) 0.8700(3) 0.081(3) Uani 1 1 d U . .
H22_6 H 0.8318 0.9408 0.8819 0.108 Uiso 1 1 calc R C .
C23_6 C 0.8992(7) 0.9378(6) 0.8756(3) 0.079(3) Uani 1 1 d U C .
H23_6 H 0.9042 0.9319 0.8915 0.105 Uiso 1 1 calc R . .
C24_6 C 0.9389(7) 0.9410(6) 0.8593(3) 0.070(3) Uani 1 1 d U . .
C25_6 C 0.9894(7) 0.9385(6) 0.8658(3) 0.091(4) Uani 1 1 d U C .
H25_6 H 0.9952 0.9350 0.8819 0.121 Uiso 1 1 calc R . .
C26_6 C 1.0308(8) 0.9411(7) 0.8496(4) 0.097(4) Uani 1 1 d U . .
H26_6 H 1.0646 0.9423 0.8545 0.129 Uiso 1 1 calc R C .
C27_6 C 1.0169(7) 0.9414(6) 0.8253(3) 0.087(4) Uani 1 1 d U C .
H27_6 H 1.0408 0.9389 0.8139 0.116 Uiso 1 1 calc R . .
C28_6 C 0.9697(6) 0.9455(5) 0.8171(3) 0.067(3) Uani 1 1 d U . .
H28_6 H 0.9642 0.9477 0.8008 0.089 Uiso 1 1 calc R C .
C29_6 C 0.9333(6) 0.9461(6) 0.8327(3) 0.067(3) Uani 1 1 d U C .
C30_6 C 0.8816(6) 0.9488(5) 0.8280(2) 0.060(2) Uani 1 1 d U . .
C31_6 C 0.8748(6) 0.9629(6) 0.8013(2) 0.065(2) Uani 1 1 d U C .
C32_6 C 0.9145(6) 1.0166(5) 0.7894(2) 0.063(2) Uani 1 1 d U C .
C33_6 C 0.9618(6) 1.0600(5) 0.8020(3) 0.071(3) Uani 1 1 d U . .
H33_6 H 0.9662 1.0557 0.8182 0.095 Uiso 1 1 calc R C .
C34_6 C 1.0013(6) 1.1090(5) 0.7901(3) 0.066(3) Uani 1 1 d U C .
H34_6 H 1.0347 1.1362 0.7978 0.087 Uiso 1 1 calc R . .
C35_6 C 0.9905(6) 1.1177(5) 0.7655(3) 0.066(3) Uani 1 1 d U . .
H35_6 H 1.0165 1.1514 0.7576 0.088 Uiso 1 1 calc R C .
C36_6 C 0.9426(6) 1.0771(5) 0.7538(3) 0.061(3) Uani 1 1 d U C .
H36_6 H 0.9354 1.0824 0.7380 0.081 Uiso 1 1 calc R . .
C37_6 C 0.9041(6) 1.0265(6) 0.7665(3) 0.063(3) Uani 1 1 d U . .
C38_6 C 0.8531(5) 0.9814(5) 0.7538(2) 0.057(3) Uani 1 1 d U C .
H38_6 H 0.8483 0.9867 0.7377 0.076 Uiso 1 1 calc R . .
C39_6 C 0.8142(6) 0.9338(6) 0.7646(3) 0.069(3) Uani 1 1 d U . .
H39_6 H 0.7811 0.9075 0.7564 0.092 Uiso 1 1 calc R C .
C40_6 C 0.8230(6) 0.9224(6) 0.7895(2) 0.064(2) Uani 1 1 d U C .
C41_6 C 0.6539(7) 0.9405(7) 0.8487(3) 0.082(2) Uani 1 1 d U C .
C42_6 C 0.6630(7) 0.9560(7) 0.8733(3) 0.083(3) Uani 1 1 d U . .
H42_6 H 0.6670 0.9321 0.8843 0.111 Uiso 1 1 calc R C .
C43_6 C 0.6659(6) 1.0058(7) 0.8807(3) 0.089(4) Uani 1 1 d U C .
H43_6 H 0.6707 1.0159 0.8968 0.119 Uiso 1 1 calc R . .
C44_6 C 0.6616(7) 1.0410(7) 0.8637(3) 0.083(3) Uani 1 1 d U . .
C45_6 C 0.6681(8) 1.0942(7) 0.8730(4) 0.121(5) Uani 1 1 d U C .
H45_6 H 0.6707 1.1028 0.8892 0.161 Uiso 1 1 calc R . .
C46_6 C 0.6699(9) 1.1306(8) 0.8553(4) 0.126(6) Uani 1 1 d U . .
H46_6 H 0.6805 1.1678 0.8601 0.167 Uiso 1 1 calc R C .
C47_6 C 0.6581(8) 1.1189(7) 0.8316(4) 0.109(5) Uani 1 1 d U C .
H47_6 H 0.6546 1.1445 0.8215 0.145 Uiso 1 1 calc R . .
C48_6 C 0.6515(6) 1.0668(6) 0.8233(4) 0.085(4) Uani 1 1 d U . .
H48_6 H 0.6456 1.0581 0.8071 0.114 Uiso 1 1 calc R C .
C49_6 C 0.6539(5) 1.0277(6) 0.8391(3) 0.065(3) Uani 1 1 d U C .
C50_6 C 0.6470(6) 0.9728(6) 0.8317(2) 0.063(2) Uani 1 1 d U . .
C51_6 C 0.6330(6) 0.9472(7) 0.8068(3) 0.061(3) Uani 0.50 1 d PGU C 1
C52_6 C 0.5783(5) 0.9269(5) 0.79724(19) 0.060(4) Uani 0.50 1 d PGU C 1
C53_6 C 0.5369(6) 0.9325(7) 0.8101(2) 0.066(5) Uani 0.50 1 d PGU C 1
H53_6 H 0.5458 0.9498 0.8251 0.088 Uiso 0.50 1 calc PR C 1
C54_6 C 0.4823(6) 0.9122(7) 0.8005(3) 0.078(5) Uani 0.50 1 d PGU C 1
H54_6 H 0.4546 0.9159 0.8091 0.104 Uiso 0.50 1 calc PR C 1
C55_6 C 0.4690(5) 0.8864(7) 0.7781(3) 0.081(5) Uani 0.50 1 d PGU C 1
H55_6 H 0.4324 0.8728 0.7717 0.108 Uiso 0.50 1 calc PR C 1
C56_6 C 0.5104(5) 0.8808(6) 0.7653(2) 0.072(5) Uani 0.50 1 d PGU C 1
H56_6 H 0.5015 0.8636 0.7503 0.095 Uiso 0.50 1 calc PR C 1
C57_6 C 0.5651(5) 0.9011(4) 0.77483(18) 0.060(4) Uani 0.50 1 d PGU C 1
C58_6 C 0.6064(6) 0.8956(7) 0.7620(2) 0.061(4) Uani 0.50 1 d PGU C 1
H58_6 H 0.5975 0.8783 0.7470 0.081 Uiso 0.50 1 calc PR C 1
C59_6 C 0.6611(6) 0.9159(8) 0.7716(3) 0.068(4) Uani 0.50 1 d PGU C 1
H59_6 H 0.6888 0.9122 0.7630 0.090 Uiso 0.50 1 calc PR C 1
C60_6 C 0.6744(5) 0.9417(8) 0.7940(3) 0.073(2) Uani 0.50 1 d PGU C 1
C51'_6 C 0.6247(6) 0.9541(8) 0.8067(3) 0.061(3) Uani 0.50 1 d PGU C 2
C52'_6 C 0.5759(5) 0.9519(5) 0.79669(19) 0.064(4) Uani 0.50 1 d PGU C 2
C53'_6 C 0.5410(7) 0.9653(7) 0.8106(2) 0.072(5) Uani 0.50 1 d PGU C 2
H53'_6 H 0.5503 0.9758 0.8265 0.095 Uiso 0.50 1 calc PR C 2
C54'_6 C 0.4922(6) 0.9631(7) 0.8006(3) 0.081(5) Uani 0.50 1 d PGU C 2
H54'_6 H 0.4690 0.9721 0.8099 0.108 Uiso 0.50 1 calc PR C 2
C55'_6 C 0.4783(5) 0.9474(7) 0.7767(3) 0.086(5) Uani 0.50 1 d PGU C 2
H55'_6 H 0.4458 0.9459 0.7701 0.114 Uiso 0.50 1 calc PR C 2
C56'_6 C 0.5132(6) 0.9339(7) 0.7628(2) 0.084(5) Uani 0.50 1 d PGU C 2
H56'_6 H 0.5039 0.9235 0.7469 0.112 Uiso 0.50 1 calc PR C 2
C57'_6 C 0.5619(5) 0.9362(5) 0.77281(18) 0.069(4) Uani 0.50 1 d PGU C 2
C58'_6 C 0.5968(6) 0.9227(7) 0.7589(2) 0.072(4) Uani 0.50 1 d PGU C 2
H58'_6 H 0.5876 0.9122 0.7430 0.095 Uiso 0.50 1 calc PR C 2
C59'_6 C 0.6456(6) 0.9249(7) 0.7689(3) 0.065(4) Uani 0.50 1 d PGU C 2
H59'_6 H 0.6689 0.9160 0.7596 0.087 Uiso 0.50 1 calc PR C 2
C60'_6 C 0.6595(6) 0.9406(8) 0.7928(3) 0.068(3) Uani 0.50 1 d PGU C 2
N1_6 N 0.8655(3) 0.7823(4) 0.78666(15) 0.077(3) Uani 1 1 d GU C .
C61_6 C 0.8945(4) 0.8242(3) 0.77059(18) 0.083(4) Uani 1 1 d GU . .
H61_6 H 0.8919 0.8575 0.7711 0.110 Uiso 1 1 calc R C .
C62_6 C 0.9286(4) 0.8188(4) 0.75308(16) 0.104(5) Uani 1 1 d GU C .
H62_6 H 0.9485 0.8482 0.7421 0.138 Uiso 1 1 calc R . .
C63_6 C 0.9327(4) 0.7689(5) 0.75217(17) 0.103(5) Uani 1 1 d GU . .
H63_6 H 0.9552 0.7645 0.7406 0.137 Uiso 1 1 calc R C .
C64_6 C 0.9023(4) 0.7258(4) 0.76902(19) 0.086(4) Uani 1 1 d GU C .
H64_6 H 0.9041 0.6920 0.7689 0.115 Uiso 1 1 calc R . .
C65_6 C 0.8691(4) 0.7342(4) 0.78600(16) 0.073(3) Uani 1 1 d GU . .
H65_6 H 0.8487 0.7055 0.7972 0.096 Uiso 1 1 calc R C .
O7_6 O 0.8307(6) 0.7641(7) 0.8626(3) 0.169(5) Uani 1 1 d DU C .
C66_6 C 0.8565(8) 0.7293(9) 0.8556(4) 0.157(6) Uani 1 1 d DU . .
H66a_6 H 0.8983 0.7520 0.8555 0.209 Uiso 0.40 1 calc PR C 3
H66b_6 H 0.8431 0.7120 0.8400 0.209 Uiso 0.40 1 calc PR C 3
H66a'_6 H 0.8823 0.7293 0.8677 0.209 Uiso 0.60 1 calc PR C 4
H66b'_6 H 0.8764 0.7414 0.8404 0.209 Uiso 0.60 1 calc PR C 4
C67_6 C 0.8345(13) 0.684(2) 0.8754(9) 0.165(7) Uani 0.40 1 d PDU C 3
H67a_6 H 0.8561 0.6983 0.8901 0.220 Uiso 0.40 1 calc PR C 3
H67b_6 H 0.8342 0.6489 0.8705 0.220 Uiso 0.40 1 calc PR C 3
C67'_6 C 0.8012(12) 0.6719(11) 0.8539(5) 0.172(7) Uani 0.60 1 d PDU C 4
H67a'_6 H 0.8083 0.6398 0.8537 0.229 Uiso 0.60 1 calc PR C 4
H67b'_6 H 0.7784 0.6698 0.8401 0.229 Uiso 0.60 1 calc PR C 4
C68_6 C 0.7736(10) 0.6753(9) 0.8772(5) 0.188(7) Uani 1 1 d DU . .
H68a_6 H 0.7496 0.6491 0.8648 0.251 Uiso 0.40 1 calc PR C 3
H68b_6 H 0.7570 0.6581 0.8925 0.251 Uiso 0.40 1 calc PR C 3
H68a'_6 H 0.7345 0.6434 0.8787 0.251 Uiso 0.60 1 calc PR C 4
H68b'_6 H 0.7959 0.6756 0.8909 0.251 Uiso 0.60 1 calc PR C 4
C69_6 C 0.7748(8) 0.7321(9) 0.8747(4) 0.164(5) Uani 1 1 d DU C .
H69a_6 H 0.7434 0.7287 0.8649 0.218 Uiso 1 1 calc R . .
H69b_6 H 0.7747 0.7487 0.8901 0.218 Uiso 1 1 calc R . .
N3_6 N 0.7866(4) 1.1154(4) 0.78728(17) 0.076(3) Uani 1 1 d GU C .
C71_6 C 0.8003(4) 1.1686(4) 0.79435(16) 0.077(4) Uani 1 1 d GU . .
H71_6 H 0.8283 1.1869 0.8061 0.102 Uiso 1 1 calc R C .
C72_6 C 0.7737(4) 1.1971(3) 0.78449(19) 0.087(4) Uani 1 1 d GU C .
H72_6 H 0.7838 1.2340 0.7896 0.115 Uiso 1 1 calc R . .
C73_6 C 0.7317(4) 1.1699(4) 0.76688(19) 0.094(4) Uani 1 1 d GU . .
H73_6 H 0.7134 1.1883 0.7601 0.125 Uiso 1 1 calc R C .
C74_6 C 0.7178(4) 1.1146(4) 0.75971(16) 0.095(4) Uani 1 1 d GU C .
H74_6 H 0.6901 1.0953 0.7480 0.126 Uiso 1 1 calc R . .
C75_6 C 0.7463(4) 1.0888(3) 0.77038(17) 0.078(3) Uani 1 1 d GU C .
H75_6 H 0.7371 1.0519 0.7656 0.104 Uiso 1 1 calc R . .
N4_6 N 0.8299(4) 1.1014(4) 0.85449(15) 0.101(3) Uani 1 1 d GU C .
C76_6 C 0.8588(4) 1.0821(3) 0.86755(18) 0.080(3) Uani 1 1 d GU C .
H76_6 H 0.8581 1.0484 0.8630 0.106 Uiso 1 1 calc R . .
C77_6 C 0.8899(4) 1.1116(5) 0.88782(18) 0.094(4) Uani 1 1 d GU . .
H77_6 H 0.9096 1.0976 0.8967 0.126 Uiso 1 1 calc R C .
C78_6 C 0.8911(4) 1.1622(5) 0.89474(17) 0.108(5) Uani 1 1 d GU C .
H78_6 H 0.9116 1.1825 0.9082 0.144 Uiso 1 1 calc R . .
C79_6 C 0.8609(5) 1.1818(3) 0.8810(2) 0.100(4) Uani 1 1 d GU . .
H79_6 H 0.8609 1.2154 0.8851 0.133 Uiso 1 1 calc R C .
C80_6 C 0.8308(5) 1.1500(4) 0.86094(18) 0.108(5) Uani 1 1 d GU C .
H80_6 H 0.8106 1.1630 0.8518 0.144 Uiso 1 1 calc R . .
N5_6 N 0.4806(4) 0.8144(5) 0.8613(2) 0.105(4) Uani 1 1 d GU C .
C81_6 C 0.4920(4) 0.8691(4) 0.8612(2) 0.112(5) Uani 1 1 d GU . .
H81_6 H 0.5299 0.8988 0.8594 0.149 Uiso 1 1 calc R C .
C82_6 C 0.4483(5) 0.8826(4) 0.8639(3) 0.120(5) Uani 1 1 d GU C .
H82_6 H 0.4570 0.9208 0.8638 0.159 Uiso 1 1 calc R . .
C83_6 C 0.3914(4) 0.8383(6) 0.8667(2) 0.113(5) Uani 1 1 d GU . .
H83_6 H 0.3617 0.8464 0.8685 0.151 Uiso 1 1 calc R C .
C84_6 C 0.3802(3) 0.7815(5) 0.8667(2) 0.105(5) Uani 1 1 d GU C .
H84_6 H 0.3428 0.7510 0.8685 0.140 Uiso 1 1 calc R . .
C85_6 C 0.4262(5) 0.7714(4) 0.8639(2) 0.106(5) Uani 1 1 d GU . .
H85_6 H 0.4188 0.7336 0.8639 0.141 Uiso 1 1 calc R C .
N6_6 N 0.4884(5) 0.7563(6) 0.7964(2) 0.183(6) Uani 1 1 d GU C .
C86_6 C 0.4417(6) 0.7609(6) 0.7918(3) 0.186(6) Uani 1 1 d GU . .
H86_6 H 0.4346 0.7855 0.8010 0.248 Uiso 1 1 calc R C .
C87_6 C 0.4036(5) 0.7294(7) 0.7734(3) 0.174(6) Uani 1 1 d GU C .
H87_6 H 0.3714 0.7331 0.7705 0.231 Uiso 1 1 calc R . .
C88_6 C 0.4140(5) 0.6923(7) 0.7595(2) 0.167(6) Uani 1 1 d GU . .
H88_6 H 0.3891 0.6710 0.7472 0.222 Uiso 1 1 calc R C .
C89_6 C 0.4627(6) 0.6881(6) 0.7646(3) 0.173(6) Uani 1 1 d GU C .
H89_6 H 0.4710 0.6638 0.7556 0.230 Uiso 1 1 calc R . .
C90_6 C 0.4989(5) 0.7209(7) 0.7832(3) 0.174(6) Uani 1 1 d GU C .
H90_6 H 0.5314 0.7180 0.7866 0.231 Uiso 1 1 calc R . .

loop_
_atom_site_aniso_label
_atom_site_aniso_U_11
_atom_site_aniso_U_22
_atom_site_aniso_U_33
_atom_site_aniso_U_23
_atom_site_aniso_U_13
_atom_site_aniso_U_12
Yb1_1 0.0380(3) 0.0470(3) 0.0387(3) 0.0006(2) -0.0005(2) 0.0205(2)
K1_1 0.097(2) 0.104(3) 0.112(4) 0.037(2) 0.035(2) 0.069(2)
K2_1 0.083(2) 0.0488(15) 0.071(2) -0.0017(14) -0.0120(17) 0.0359(15)
K3_1 0.0367(15) 0.092(2) 0.124(4) -0.011(2) -0.0017(17) 0.0261(16)
O1_1 0.050(4) 0.052(4) 0.043(4) 0.003(3) -0.006(3) 0.024(3)
O2_1 0.052(3) 0.045(3) 0.037(4) 0.002(3) -0.001(3) 0.019(3)
O3_1 0.046(3) 0.060(3) 0.036(4) 0.000(3) -0.004(3) 0.026(3)
O4_1 0.031(3) 0.054(3) 0.035(4) -0.011(3) -0.006(3) 0.015(3)
O5_1 0.059(3) 0.065(4) 0.042(4) 0.004(3) 0.008(3) 0.038(3)
O6_1 0.041(3) 0.063(3) 0.044(4) 0.007(3) 0.004(3) 0.030(3)
C1_1 0.063(5) 0.050(4) 0.026(4) -0.002(3) 0.003(4) 0.019(3)
C2_1 0.076(7) 0.058(7) 0.034(5) 0.000(5) 0.007(5) 0.028(5)
C3_1 0.067(6) 0.055(7) 0.040(6) 0.013(5) 0.014(5) 0.037(5)
C4_1 0.062(6) 0.046(6) 0.056(6) 0.005(5) 0.023(5) 0.028(4)
C5_1 0.066(7) 0.054(7) 0.072(7) 0.022(5) 0.032(6) 0.029(5)
C6_1 0.048(6) 0.070(8) 0.095(9) 0.000(7) 0.022(6) 0.033(5)
C7_1 0.046(6) 0.069(8) 0.078(8) 0.007(7) 0.003(6) 0.016(5)
C8_1 0.046(6) 0.056(7) 0.055(6) 0.003(5) 0.004(5) 0.023(5)
C9_1 0.036(5) 0.063(6) 0.048(6) 0.003(5) 0.016(4) 0.016(4)
C10_1 0.054(5) 0.049(4) 0.037(5) 0.008(4) 0.020(4) 0.001(4)
C11_1 0.071(4) 0.044(4) 0.035(5) 0.007(4) 0.011(4) 0.027(4)
C12_1 0.053(5) 0.060(5) 0.045(6) 0.012(4) 0.016(5) 0.034(5)
C13_1 0.045(6) 0.059(6) 0.048(6) 0.001(5) 0.004(5) 0.033(5)
C14_1 0.059(7) 0.076(7) 0.066(7) 0.011(6) 0.010(6) 0.048(6)
C15_1 0.070(8) 0.084(7) 0.060(7) 0.001(6) 0.007(6) 0.046(7)
C16_1 0.066(7) 0.069(7) 0.060(7) 0.002(5) 0.013(6) 0.043(6)
C17_1 0.049(6) 0.064(6) 0.049(6) 0.000(5) 0.008(5) 0.031(5)
C18_1 0.066(7) 0.059(6) 0.042(6) 0.003(5) 0.009(6) 0.030(6)
C19_1 0.070(7) 0.055(6) 0.044(6) -0.003(5) 0.016(5) 0.025(6)
C20_1 0.060(4) 0.044(4) 0.032(4) 0.002(3) 0.008(3) 0.013(3)
C21_1 0.046(4) 0.064(5) 0.031(4) 0.005(3) -0.006(3) 0.017(4)
C22_1 0.058(6) 0.063(7) 0.031(5) 0.000(5) -0.004(4) 0.031(6)
C23_1 0.066(6) 0.055(7) 0.037(6) 0.012(5) -0.002(4) 0.029(6)
C24_1 0.058(5) 0.052(6) 0.048(5) 0.001(5) -0.015(4) 0.039(5)
C25_1 0.067(7) 0.066(7) 0.059(7) -0.019(6) -0.024(5) 0.035(7)
C26_1 0.053(6) 0.057(7) 0.063(7) -0.007(6) -0.023(5) 0.027(6)
C27_1 0.046(6) 0.063(7) 0.063(7) 0.006(6) -0.013(5) 0.025(6)
C28_1 0.038(5) 0.059(7) 0.053(6) -0.015(6) -0.010(4) 0.027(5)
C29_1 0.036(5) 0.045(6) 0.048(5) -0.015(5) -0.011(4) 0.015(5)
C30_1 0.041(4) 0.045(6) 0.035(5) 0.004(4) -0.013(4) 0.014(4)
C31_1 0.035(4) 0.040(4) 0.040(4) 0.011(4) -0.003(3) 0.011(3)
C32_1 0.046(4) 0.040(5) 0.064(5) 0.021(4) -0.003(4) 0.012(4)
C33_1 0.070(6) 0.039(5) 0.073(7) 0.003(5) 0.003(6) 0.015(5)
C34_1 0.082(9) 0.043(6) 0.080(8) 0.002(6) 0.014(8) 0.010(6)
C35_1 0.079(9) 0.066(7) 0.089(9) 0.019(6) 0.006(8) 0.030(6)
C36_1 0.081(9) 0.071(7) 0.066(7) 0.025(5) 0.021(6) 0.033(6)
C37_1 0.061(7) 0.066(6) 0.055(6) 0.028(5) 0.001(5) 0.034(5)
C38_1 0.053(7) 0.081(7) 0.050(6) 0.018(5) 0.012(5) 0.040(5)
C39_1 0.042(6) 0.076(6) 0.037(5) -0.001(5) -0.001(4) 0.030(5)
C40_1 0.033(4) 0.060(4) 0.031(4) -0.007(4) -0.007(3) 0.020(3)
C41_1 0.072(4) 0.083(5) 0.034(4) 0.004(4) 0.007(4) 0.053(4)
C42_1 0.095(8) 0.085(7) 0.034(5) 0.001(5) 0.012(6) 0.054(7)
C43_1 0.084(8) 0.089(8) 0.046(6) -0.015(5) -0.004(6) 0.051(7)
C44_1 0.065(7) 0.071(7) 0.062(6) -0.010(5) -0.006(6) 0.033(6)
C45_1 0.074(8) 0.091(8) 0.079(8) -0.027(6) -0.019(8) 0.049(7)
C46_1 0.057(7) 0.063(7) 0.102(9) -0.021(7) -0.016(8) 0.022(6)
C47_1 0.063(7) 0.056(7) 0.098(8) -0.001(7) 0.002(8) 0.026(6)
C48_1 0.048(6) 0.064(7) 0.074(7) 0.008(5) 0.005(6) 0.037(6)
C49_1 0.033(5) 0.060(6) 0.064(6) -0.002(5) -0.002(5) 0.026(5)
C50_1 0.059(6) 0.079(5) 0.035(5) 0.004(4) 0.009(5) 0.049(5)
C51_1 0.062(4) 0.093(4) 0.043(5) -0.005(4) -0.012(4) 0.061(4)
C52_1 0.051(5) 0.116(6) 0.058(5) -0.012(5) -0.011(4) 0.059(5)
C53_1 0.037(5) 0.087(7) 0.059(7) 0.013(6) -0.002(5) 0.029(6)
C54_1 0.040(6) 0.114(10) 0.082(8) -0.005(8) -0.006(6) 0.042(7)
C55_1 0.048(6) 0.098(9) 0.076(8) 0.004(7) -0.016(6) 0.043(7)
C56_1 0.052(6) 0.076(8) 0.060(7) -0.011(6) -0.016(5) 0.031(6)
C57_1 0.047(5) 0.082(7) 0.068(6) -0.020(5) -0.014(5) 0.038(6)
C58_1 0.055(6) 0.075(7) 0.039(6) -0.005(6) -0.008(5) 0.037(6)
C59_1 0.062(6) 0.087(8) 0.034(5) 0.007(5) 0.004(4) 0.050(6)
C60_1 0.051(4) 0.078(4) 0.038(4) 0.006(4) 0.007(3) 0.045(3)
N1_1 0.069(5) 0.062(6) 0.086(7) -0.001(5) 0.003(5) 0.045(5)
C61_1 0.064(6) 0.079(7) 0.090(8) 0.008(6) -0.010(6) 0.046(6)
C62_1 0.072(7) 0.089(8) 0.088(10) 0.021(7) 0.000(8) 0.032(7)
C63_1 0.101(8) 0.080(8) 0.079(10) 0.020(7) -0.001(8) 0.049(7)
C64_1 0.088(7) 0.098(8) 0.068(9) 0.014(7) 0.008(7) 0.072(7)
C65_1 0.063(7) 0.085(7) 0.074(9) 0.009(7) 0.016(7) 0.045(6)
N2_1 0.095(6) 0.104(7) 0.100(9) 0.019(7) 0.030(6) 0.061(6)
C66_1 0.080(6) 0.102(8) 0.107(10) 0.012(7) 0.018(6) 0.062(6)
C67_1 0.094(8) 0.113(9) 0.123(13) 0.026(8) 0.021(8) 0.060(7)
C68_1 0.138(12) 0.167(12) 0.109(13) 0.009(11) 0.054(10) 0.068(9)
C69_1 0.170(13) 0.156(11) 0.092(12) -0.013(11) 0.054(10) 0.078(10)
C70_1 0.148(11) 0.107(9) 0.076(10) 0.017(8) 0.031(8) 0.065(8)
N3_1 0.093(7) 0.068(5) 0.090(7) 0.015(6) 0.017(6) 0.052(5)
C71_1 0.083(8) 0.084(8) 0.084(9) 0.016(6) 0.023(6) 0.059(6)
C72_1 0.091(8) 0.113(10) 0.085(10) 0.020(8) 0.021(7) 0.064(7)
C73_1 0.104(10) 0.089(8) 0.086(10) 0.018(8) 0.026(7) 0.065(7)
C74_1 0.128(10) 0.052(7) 0.078(9) -0.003(6) 0.013(7) 0.049(7)
C75_1 0.108(9) 0.065(7) 0.074(9) 0.005(6) 0.007(7) 0.041(6)
N4_1 0.149(10) 0.151(10) 0.132(13) 0.010(9) -0.029(10) 0.088(9)
C76_1 0.135(11) 0.104(8) 0.120(12) -0.031(7) -0.017(10) 0.082(9)
C77_1 0.159(10) 0.109(8) 0.107(9) -0.045(7) -0.005(8) 0.071(7)
C78_1 0.142(9) 0.099(8) 0.080(6) -0.039(6) -0.009(7) 0.047(8)
C79_1 0.142(11) 0.111(10) 0.070(9) -0.030(7) -0.006(8) 0.054(9)
C80_1 0.133(10) 0.114(10) 0.059(9) -0.017(7) -0.007(8) 0.080(8)
N5_1 0.072(6) 0.155(11) 0.153(10) 0.000(7) 0.030(6) 0.047(6)
C81_1 0.063(7) 0.196(13) 0.106(8) 0.016(6) 0.025(6) 0.065(7)
C82_1 0.085(9) 0.272(16) 0.146(13) -0.049(11) 0.014(9) 0.058(12)
C83_1 0.085(10) 0.259(17) 0.172(16) -0.080(12) 0.014(10) 0.068(12)
C84_1 0.074(9) 0.257(17) 0.173(16) -0.080(13) 0.024(9) 0.033(11)
C85_1 0.072(7) 0.220(15) 0.184(15) -0.075(12) 0.036(9) 0.012(11)
N6_1 0.095(7) 0.138(8) 0.130(11) -0.011(8) -0.044(7) 0.021(6)
C86_1 0.132(10) 0.198(14) 0.140(16) -0.045(12) -0.012(10) -0.047(11)
C87_1 0.187(13) 0.197(15) 0.157(18) -0.053(13) -0.008(12) -0.046(11)
C88_1 0.189(15) 0.173(14) 0.157(18) -0.038(12) -0.039(14) -0.012(11)
C89_1 0.177(14) 0.133(12) 0.140(15) -0.023(10) -0.051(12) 0.022(11)
C90_1 0.137(10) 0.126(9) 0.131(11) -0.028(8) -0.057(7) 0.033(9)
Yb1_2 0.0514(4) 0.0842(5) 0.0625(4) -0.0085(4) -0.0119(3) 0.0384(4)
K1_2 0.0673(19) 0.087(2) 0.088(3) -0.0015(18) 0.0039(17) 0.0477(18)
K2_2 0.270(6) 0.080(2) 0.113(5) -0.002(2) -0.085(4) 0.032(3)
K3_2 0.0490(18) 0.146(3) 0.145(4) -0.073(3) -0.012(2) 0.037(2)
O1_2 0.053(4) 0.074(4) 0.060(5) -0.011(3) 0.001(3) 0.032(3)
O2_2 0.067(4) 0.078(4) 0.063(5) -0.018(3) -0.012(3) 0.037(4)
O3_2 0.050(4) 0.081(4) 0.082(6) -0.021(4) -0.006(4) 0.035(3)
O4_2 0.053(3) 0.107(5) 0.037(4) 0.000(3) -0.006(3) 0.044(3)
O5_2 0.060(3) 0.094(5) 0.061(5) -0.014(3) -0.012(3) 0.050(3)
O6_2 0.073(4) 0.088(4) 0.075(6) -0.003(4) 0.000(3) 0.052(4)
C1_2 0.074(4) 0.066(4) 0.054(5) -0.019(4) 0.012(4) 0.033(3)
C2_2 0.074(7) 0.088(8) 0.055(6) -0.015(5) 0.005(5) 0.045(6)
C3_2 0.055(6) 0.098(8) 0.063(7) -0.014(6) 0.019(5) 0.047(5)
C4_2 0.057(6) 0.105(8) 0.072(7) -0.017(6) 0.013(5) 0.043(5)
C5_2 0.068(7) 0.091(9) 0.088(9) -0.010(7) 0.021(6) 0.047(6)
C6_2 0.066(8) 0.085(9) 0.105(10) -0.012(7) 0.020(7) 0.038(6)
C7_2 0.054(7) 0.096(9) 0.093(9) -0.032(8) -0.006(7) 0.034(6)
C8_2 0.048(6) 0.102(9) 0.075(8) -0.015(7) -0.001(6) 0.034(6)
C9_2 0.041(6) 0.118(7) 0.071(7) -0.029(6) 0.012(5) 0.023(5)
C10_2 0.077(5) 0.080(5) 0.051(5) -0.022(4) 0.005(4) 0.025(4)
C11_2 0.065(5) 0.088(5) 0.045(5) -0.015(4) -0.002(4) 0.043(4)
C12_2 0.058(6) 0.081(6) 0.054(6) -0.015(5) 0.004(5) 0.037(5)
C13_2 0.074(8) 0.070(7) 0.053(7) -0.019(5) -0.002(6) 0.033(7)
C14_2 0.070(8) 0.083(8) 0.062(7) -0.018(6) -0.003(7) 0.040(7)
C15_2 0.086(9) 0.073(8) 0.081(9) -0.017(7) 0.022(8) 0.043(7)
C16_2 0.086(9) 0.081(8) 0.072(8) -0.008(6) 0.030(7) 0.039(7)
C17_2 0.069(7) 0.069(7) 0.051(6) -0.020(5) -0.002(6) 0.032(6)
C18_2 0.070(8) 0.083(8) 0.055(7) -0.019(5) -0.003(6) 0.035(7)
C19_2 0.063(7) 0.076(7) 0.058(6) -0.018(5) -0.018(5) 0.039(6)
C20_2 0.074(5) 0.081(5) 0.060(5) -0.014(4) -0.006(4) 0.040(4)
C21_2 0.051(4) 0.090(5) 0.052(5) -0.015(4) -0.001(4) 0.028(4)
C22_2 0.051(7) 0.086(8) 0.050(6) -0.024(6) -0.003(5) 0.013(6)
C23_2 0.072(8) 0.074(8) 0.049(7) -0.003(6) -0.012(5) 0.006(6)
C24_2 0.081(7) 0.041(6) 0.050(6) 0.010(5) -0.014(5) 0.018(5)
C25_2 0.132(10) 0.066(8) 0.055(7) -0.023(6) -0.046(7) 0.051(7)
C26_2 0.135(10) 0.088(9) 0.079(8) -0.021(8) -0.059(8) 0.074(8)
C27_2 0.095(8) 0.074(8) 0.077(8) -0.025(7) -0.042(7) 0.059(7)
C28_2 0.075(6) 0.069(7) 0.056(7) -0.008(6) -0.025(5) 0.044(5)
C29_2 0.061(5) 0.059(5) 0.051(5) 0.011(4) -0.010(4) 0.033(4)
C30_2 0.051(4) 0.077(4) 0.034(4) 0.014(4) -0.007(4) 0.034(4)
C31_2 0.058(5) 0.079(5) 0.034(5) 0.004(5) 0.007(4) 0.035(4)
C32_2 0.075(6) 0.060(6) 0.066(7) 0.029(5) 0.015(5) 0.042(5)
C33_2 0.062(7) 0.052(7) 0.080(8) 0.015(6) 0.014(6) 0.027(5)
C34_2 0.082(8) 0.060(8) 0.127(11) 0.030(8) 0.032(8) 0.028(6)
C35_2 0.105(10) 0.079(10) 0.143(13) 0.056(9) 0.038(8) 0.033(8)
C36_2 0.117(10) 0.094(10) 0.121(11) 0.070(8) 0.038(8) 0.058(7)
C37_2 0.098(8) 0.083(8) 0.074(7) 0.041(6) 0.027(6) 0.067(6)
C38_2 0.126(9) 0.104(9) 0.060(7) 0.040(7) 0.021(6) 0.079(7)
C39_2 0.092(7) 0.125(9) 0.042(6) 0.018(6) 0.009(5) 0.078(6)
C40_2 0.055(4) 0.129(5) 0.040(4) 0.035(4) -0.009(3) 0.042(3)
C41_2 0.086(4) 0.113(5) 0.056(4) -0.024(4) -0.028(4) 0.072(4)
C42_2 0.097(9) 0.102(8) 0.061(6) -0.021(6) -0.027(7) 0.066(7)
C43_2 0.098(9) 0.094(9) 0.073(8) -0.034(6) -0.031(8) 0.051(8)
C44_2 0.083(8) 0.070(7) 0.083(7) -0.030(6) -0.030(7) 0.034(6)
C45_2 0.098(9) 0.084(8) 0.088(9) -0.042(6) -0.034(8) 0.041(7)
C46_2 0.096(9) 0.085(9) 0.125(11) -0.024(8) -0.027(10) 0.055(8)
C47_2 0.099(9) 0.071(8) 0.106(9) 0.001(8) -0.018(10) 0.039(8)
C48_2 0.080(8) 0.066(8) 0.098(8) -0.007(6) -0.029(8) 0.030(7)
C49_2 0.068(7) 0.069(7) 0.075(6) -0.017(5) -0.021(7) 0.030(6)
C50_2 0.054(6) 0.105(6) 0.059(5) -0.008(5) -0.007(5) 0.054(5)
C51_2 0.056(5) 0.071(7) 0.057(5) 0.001(5) -0.004(5) 0.035(5)
C52_2 0.051(5) 0.051(6) 0.055(6) 0.007(5) 0.002(4) 0.028(5)
C53_2 0.048(6) 0.064(7) 0.054(7) -0.006(6) 0.002(5) 0.020(6)
C54_2 0.041(6) 0.079(8) 0.064(7) -0.021(7) -0.004(5) 0.026(6)
C55_2 0.050(6) 0.073(8) 0.071(8) -0.021(7) -0.012(6) 0.023(6)
C56_2 0.054(6) 0.063(7) 0.064(7) -0.013(6) 0.002(5) 0.014(6)
C57_2 0.048(5) 0.050(6) 0.054(6) 0.004(5) 0.004(4) 0.025(5)
C58_2 0.061(6) 0.062(7) 0.058(7) 0.008(6) 0.013(5) 0.028(6)
C59_2 0.055(6) 0.084(8) 0.063(6) 0.019(6) 0.015(5) 0.037(6)
C60_2 0.074(5) 0.107(5) 0.069(5) -0.002(5) 0.006(4) 0.064(4)
N1_2 0.061(6) 0.084(5) 0.099(9) 0.003(5) -0.011(6) 0.028(5)
C61_2 0.072(8) 0.135(10) 0.116(12) 0.030(9) -0.006(8) 0.028(8)
C62_2 0.093(10) 0.130(11) 0.141(14) 0.045(10) -0.015(11) 0.008(9)
C63_2 0.131(12) 0.117(11) 0.158(15) 0.026(10) -0.033(12) 0.032(9)
C64_2 0.123(10) 0.122(11) 0.119(13) 0.009(10) -0.016(10) 0.071(9)
C65_2 0.082(8) 0.121(10) 0.104(11) 0.023(9) -0.010(8) 0.051(8)
N2_2 0.072(6) 0.108(7) 0.067(7) -0.020(6) 0.002(5) 0.042(6)
C66_2 0.101(9) 0.113(9) 0.101(11) -0.031(9) 0.036(9) 0.023(7)
C67_2 0.103(10) 0.115(10) 0.123(13) -0.038(10) 0.028(9) 0.035(8)
C68_2 0.108(10) 0.109(10) 0.110(12) -0.025(9) -0.002(9) 0.056(8)
C69_2 0.117(10) 0.082(8) 0.082(10) -0.006(7) -0.011(8) 0.048(7)
C70_2 0.106(9) 0.083(8) 0.057(9) -0.004(7) 0.003(7) 0.039(7)
N3_2 0.152(10) 0.075(6) 0.086(8) -0.012(6) -0.024(6) 0.053(6)
C71_2 0.130(11) 0.093(9) 0.108(10) -0.008(7) -0.010(9) 0.066(8)
C72_2 0.123(11) 0.098(10) 0.107(11) -0.012(8) 0.001(9) 0.071(8)
C73_2 0.122(11) 0.084(9) 0.082(9) -0.011(7) -0.004(8) 0.049(8)
C74_2 0.125(10) 0.069(9) 0.104(10) 0.003(7) -0.020(8) 0.058(7)
C75_2 0.141(10) 0.059(7) 0.102(9) -0.026(7) -0.020(7) 0.053(6)
N4_2 0.111(10) 0.090(7) 0.097(9) -0.008(6) -0.008(6) 0.051(6)
C76_2 0.105(9) 0.070(8) 0.123(11) -0.018(7) -0.019(9) 0.056(6)
C77_2 0.128(12) 0.091(10) 0.140(13) 0.007(9) -0.020(10) 0.031(9)
C78_2 0.130(13) 0.110(12) 0.157(13) 0.037(10) -0.034(10) 0.043(9)
C79_2 0.108(11) 0.122(12) 0.156(13) 0.032(10) -0.052(10) 0.031(8)
C80_2 0.110(11) 0.098(10) 0.121(12) 0.007(8) -0.019(8) 0.027(8)
N5_2 0.075(5) 0.111(8) 0.092(7) -0.033(7) -0.010(5) 0.043(5)
C81_2 0.060(6) 0.099(9) 0.075(8) -0.026(8) -0.012(6) 0.029(7)
C82_2 0.071(7) 0.106(10) 0.080(9) -0.030(8) -0.002(6) 0.025(8)
C83_2 0.083(8) 0.116(10) 0.073(8) -0.009(8) -0.006(7) 0.039(9)
C84_2 0.094(8) 0.151(12) 0.076(8) -0.011(9) -0.011(7) 0.058(9)
C85_2 0.065(6) 0.155(10) 0.089(7) -0.022(8) -0.015(4) 0.054(6)
O7_2 0.107(6) 0.177(10) 0.103(8) -0.043(7) -0.034(6) 0.042(7)
C86_2 0.118(8) 0.143(11) 0.108(11) -0.008(9) -0.036(8) 0.076(9)
C87_2 0.124(10) 0.117(13) 0.104(13) 0.023(11) -0.056(9) 0.059(11)
C88_2 0.149(12) 0.142(15) 0.108(13) -0.023(11) -0.027(10) 0.054(13)
C87'_2 0.125(11) 0.133(11) 0.100(14) 0.001(12) -0.012(11) 0.054(10)
C88'_2 0.137(13) 0.147(13) 0.123(15) -0.018(12) -0.007(12) 0.065(10)
C89_2 0.118(9) 0.173(13) 0.106(11) -0.022(9) -0.006(8) 0.059(9)
Yb1_3 0.0448(3) 0.0378(3) 0.0382(3) 0.0034(2) 0.0008(2) 0.0181(3)
K1_3 0.091(2) 0.075(2) 0.145(4) 0.027(2) 0.027(2) 0.058(2)
K2_3 0.094(2) 0.0406(15) 0.088(3) 0.0004(15) -0.0209(19) 0.0259(15)
K3_3 0.0469(15) 0.0659(17) 0.0617(19) -0.0112(15) 0.0049(14) 0.0191(14)
O1_3 0.058(4) 0.034(3) 0.048(4) 0.008(3) 0.004(3) 0.018(3)
O2_3 0.051(3) 0.040(3) 0.052(4) -0.004(3) -0.002(3) 0.019(3)
O3_3 0.051(4) 0.047(3) 0.044(4) -0.001(3) 0.000(3) 0.027(3)
O4_3 0.038(3) 0.040(3) 0.044(4) -0.008(3) -0.002(3) 0.013(3)
O5_3 0.049(3) 0.038(4) 0.040(4) 0.004(3) 0.009(3) 0.017(3)
O6_3 0.045(3) 0.056(3) 0.041(4) 0.010(3) 0.009(3) 0.026(3)
C1_3 0.074(4) 0.036(3) 0.048(5) 0.004(3) 0.009(4) 0.024(3)
C2_3 0.110(8) 0.054(6) 0.052(6) 0.009(5) 0.034(6) 0.049(5)
C3_3 0.120(9) 0.045(6) 0.083(8) 0.020(5) 0.056(7) 0.049(6)
C4_3 0.085(8) 0.049(6) 0.106(8) 0.023(6) 0.044(6) 0.037(5)
C5_3 0.084(9) 0.060(8) 0.152(11) 0.030(7) 0.064(8) 0.039(6)
C6_3 0.057(8) 0.066(8) 0.170(13) 0.030(8) 0.044(8) 0.024(6)
C7_3 0.042(7) 0.061(7) 0.155(11) 0.019(8) 0.006(7) 0.022(5)
C8_3 0.055(7) 0.039(6) 0.114(9) 0.009(6) 0.012(6) 0.020(5)
C9_3 0.045(6) 0.045(6) 0.094(7) 0.008(5) 0.024(5) 0.026(4)
C10_3 0.066(5) 0.041(5) 0.052(5) 0.001(4) 0.014(5) 0.022(4)
C11_3 0.041(6) 0.036(5) 0.048(5) -0.005(4) -0.001(4) 0.013(4)
C12_3 0.055(6) 0.046(6) 0.063(6) -0.013(5) 0.001(5) 0.025(5)
C13_3 0.052(7) 0.058(7) 0.070(7) -0.005(5) -0.002(6) 0.034(6)
C14_3 0.094(9) 0.068(8) 0.090(9) -0.005(7) 0.012(8) 0.054(7)
C15_3 0.117(10) 0.083(9) 0.092(10) -0.017(7) 0.016(8) 0.069(8)
C16_3 0.104(9) 0.084(8) 0.070(8) -0.010(6) 0.016(8) 0.058(7)
C17_3 0.071(7) 0.063(7) 0.057(6) -0.005(5) 0.002(6) 0.040(6)
C18_3 0.079(8) 0.082(8) 0.045(6) -0.009(5) -0.002(6) 0.049(7)
C19_3 0.068(7) 0.057(7) 0.041(5) -0.004(5) -0.004(5) 0.033(6)
C20_3 0.054(5) 0.042(4) 0.047(5) -0.002(3) 0.008(4) 0.016(4)
C21_3 0.045(4) 0.056(5) 0.040(4) 0.003(4) 0.001(3) 0.024(4)
C22_3 0.046(6) 0.048(6) 0.033(5) -0.012(4) -0.006(4) 0.020(5)
C23_3 0.057(6) 0.051(6) 0.048(6) 0.006(5) -0.003(5) 0.028(6)
C24_3 0.051(6) 0.058(6) 0.047(5) -0.006(5) -0.009(5) 0.026(5)
C25_3 0.069(7) 0.068(7) 0.051(7) -0.001(6) -0.016(5) 0.042(6)
C26_3 0.060(7) 0.073(8) 0.074(7) -0.021(7) -0.018(6) 0.042(6)
C27_3 0.056(7) 0.084(8) 0.073(7) -0.018(7) -0.009(6) 0.037(6)
C28_3 0.046(6) 0.071(7) 0.053(7) -0.007(6) 0.003(5) 0.023(6)
C29_3 0.055(6) 0.070(6) 0.041(5) -0.004(5) -0.003(4) 0.037(5)
C30_3 0.043(4) 0.067(4) 0.035(5) 0.002(4) -0.005(4) 0.021(4)
C31_3 0.039(4) 0.057(4) 0.033(4) 0.007(4) 0.005(4) 0.009(3)
C32_3 0.056(4) 0.045(5) 0.057(6) 0.003(4) -0.007(4) 0.005(4)
C33_3 0.061(6) 0.037(6) 0.064(7) 0.002(5) -0.003(6) -0.004(5)
C34_3 0.077(8) 0.036(6) 0.080(8) -0.002(6) 0.014(7) -0.009(6)
C35_3 0.066(8) 0.058(7) 0.085(9) 0.017(6) 0.026(7) -0.004(6)
C36_3 0.062(8) 0.068(7) 0.081(8) 0.025(6) 0.010(6) 0.018(6)
C37_3 0.072(7) 0.052(6) 0.064(6) 0.018(5) -0.004(5) 0.015(5)
C38_3 0.055(7) 0.071(7) 0.051(7) 0.012(5) -0.001(5) 0.024(5)
C39_3 0.054(6) 0.078(7) 0.044(5) 0.005(5) 0.004(5) 0.026(5)
C40_3 0.035(3) 0.059(4) 0.040(4) 0.002(3) -0.004(3) 0.016(3)
C41_3 0.053(5) 0.048(4) 0.044(5) -0.001(4) 0.004(4) 0.028(4)
C42_3 0.065(7) 0.058(6) 0.054(6) -0.006(5) 0.004(6) 0.030(6)
C43_3 0.078(8) 0.054(6) 0.054(7) -0.009(5) -0.001(6) 0.027(6)
C44_3 0.064(7) 0.060(6) 0.066(6) -0.010(5) -0.001(6) 0.036(6)
C45_3 0.089(9) 0.049(7) 0.083(8) -0.019(6) -0.013(8) 0.026(7)
C46_3 0.077(8) 0.054(7) 0.109(10) -0.011(6) -0.016(9) 0.030(7)
C47_3 0.080(8) 0.051(6) 0.102(9) 0.007(7) -0.005(8) 0.038(7)
C48_3 0.052(6) 0.042(6) 0.078(7) 0.012(5) 0.002(6) 0.020(6)
C49_3 0.041(5) 0.045(5) 0.056(6) 0.005(4) 0.002(5) 0.019(5)
C50_3 0.024(5) 0.035(4) 0.063(5) 0.001(4) 0.005(4) 0.008(4)
C51_3 0.060(5) 0.061(4) 0.055(5) 0.003(4) -0.001(4) 0.040(4)
C52_3 0.047(5) 0.062(5) 0.055(5) 0.004(4) 0.005(4) 0.026(5)
C53_3 0.035(5) 0.056(6) 0.057(7) 0.010(5) 0.016(5) 0.014(5)
C54_3 0.046(6) 0.057(7) 0.079(8) 0.004(6) 0.003(6) 0.023(6)
C55_3 0.059(7) 0.073(8) 0.071(8) 0.014(7) -0.005(6) 0.030(6)
C56_3 0.066(7) 0.073(8) 0.053(7) 0.021(6) 0.000(5) 0.033(6)
C57_3 0.053(6) 0.069(7) 0.049(6) 0.009(5) 0.005(5) 0.029(6)
C58_3 0.077(7) 0.062(7) 0.040(6) 0.005(5) -0.003(5) 0.039(6)
C59_3 0.062(6) 0.073(7) 0.036(5) 0.016(4) 0.010(4) 0.040(5)
C60_3 0.058(4) 0.061(4) 0.041(4) 0.013(3) 0.008(3) 0.036(3)
N1_3 0.089(7) 0.075(6) 0.108(9) 0.006(6) -0.016(6) 0.045(6)
C61_3 0.107(9) 0.085(7) 0.101(10) 0.013(6) 0.001(7) 0.062(7)
C62_3 0.114(10) 0.112(9) 0.101(12) 0.026(8) 0.012(9) 0.056(8)
C63_3 0.135(11) 0.074(8) 0.086(11) 0.016(8) 0.014(9) 0.052(7)
C64_3 0.122(10) 0.081(8) 0.084(10) 0.007(8) 0.001(8) 0.055(8)
C65_3 0.093(9) 0.095(8) 0.098(11) 0.031(8) 0.007(8) 0.052(7)
N2_3 0.077(7) 0.096(7) 0.101(8) -0.010(6) -0.009(5) 0.056(6)
C66_3 0.076(9) 0.093(8) 0.112(11) -0.032(8) -0.020(7) 0.036(7)
C67_3 0.111(11) 0.108(9) 0.070(10) -0.030(8) -0.028(7) 0.055(8)
C68_3 0.155(12) 0.142(12) 0.074(11) -0.013(10) 0.005(9) 0.069(10)
C69_3 0.164(12) 0.120(10) 0.079(11) 0.012(10) 0.021(8) 0.045(10)
C70_3 0.138(12) 0.108(9) 0.084(10) 0.011(8) 0.004(7) 0.064(8)
N3_3 0.093(7) 0.061(5) 0.082(7) 0.014(5) 0.021(6) 0.040(5)
C71_3 0.079(7) 0.095(9) 0.096(10) 0.028(7) 0.029(7) 0.046(7)
C72_3 0.095(8) 0.107(10) 0.105(11) 0.025(8) 0.014(8) 0.059(7)
C73_3 0.115(10) 0.107(10) 0.094(11) 0.042(9) 0.021(8) 0.052(8)
C74_3 0.095(8) 0.060(7) 0.077(9) 0.009(6) 0.020(7) 0.035(7)
C75_3 0.092(8) 0.056(7) 0.073(8) -0.002(6) 0.006(7) 0.044(6)
N4_3 0.133(9) 0.082(6) 0.102(8) -0.034(6) -0.036(7) 0.055(6)
C76_3 0.142(12) 0.088(7) 0.103(11) -0.026(7) -0.030(9) 0.047(9)
C77_3 0.166(14) 0.081(8) 0.109(13) 0.007(8) -0.034(10) 0.004(9)
C78_3 0.155(13) 0.092(8) 0.096(12) -0.006(9) -0.041(10) 0.000(10)
C79_3 0.126(12) 0.102(9) 0.101(11) -0.025(8) -0.042(8) 0.045(9)
C80_3 0.122(10) 0.087(7) 0.086(8) -0.037(6) -0.026(6) 0.051(7)
N5_3 0.093(7) 0.077(5) 0.076(7) -0.019(6) -0.032(6) 0.029(5)
C81_3 0.116(9) 0.087(10) 0.123(13) -0.020(9) 0.002(10) 0.001(8)
C82_3 0.157(12) 0.134(13) 0.153(16) -0.050(11) 0.033(12) -0.034(10)
C83_3 0.199(14) 0.153(13) 0.137(15) -0.071(11) 0.029(13) -0.022(11)
C84_3 0.191(13) 0.123(12) 0.126(14) -0.050(10) 0.017(12) 0.027(11)
C85_3 0.142(10) 0.096(10) 0.105(12) -0.030(8) -0.016(9) 0.048(8)
N6_3 0.077(7) 0.091(7) 0.060(6) 0.001(4) 0.015(5) 0.002(6)
C86_3 0.057(7) 0.080(7) 0.063(6) 0.010(5) 0.015(5) 0.023(6)
C87_3 0.084(8) 0.075(7) 0.072(7) 0.023(6) 0.027(7) 0.045(6)
C88_3 0.076(8) 0.095(9) 0.078(9) 0.029(7) 0.025(7) 0.037(7)
C89_3 0.068(8) 0.103(9) 0.073(9) 0.020(7) 0.012(7) 0.018(7)
C90_3 0.084(10) 0.109(9) 0.072(9) -0.001(7) 0.011(7) -0.003(7)
Yb1_4 0.0574(4) 0.0601(4) 0.0518(3) 0.0141(3) 0.0181(3) 0.0325(3)
K1_4 0.0695(17) 0.0708(18) 0.071(2) 0.0150(16) 0.0109(15) 0.0419(16)
K2_4 0.100(2) 0.0553(17) 0.103(3) -0.0010(18) -0.027(2) 0.0386(17)
K3_4 0.0542(17) 0.081(2) 0.124(4) 0.012(2) 0.0063(18) 0.0372(16)
O1_4 0.063(4) 0.058(4) 0.042(4) 0.011(3) 0.005(3) 0.027(3)
O2_4 0.065(3) 0.062(3) 0.040(4) 0.014(3) 0.005(3) 0.033(3)
O3_4 0.066(4) 0.060(3) 0.051(4) 0.007(3) 0.011(3) 0.035(3)
O4_4 0.056(4) 0.056(4) 0.048(4) -0.003(3) 0.007(3) 0.027(3)
O5_4 0.072(3) 0.072(4) 0.049(4) 0.012(3) 0.017(3) 0.045(3)
O6_4 0.063(4) 0.060(3) 0.054(5) 0.008(3) 0.008(3) 0.038(3)
C1_4 0.069(5) 0.055(4) 0.030(4) 0.004(3) 0.002(3) 0.029(4)
C2_4 0.079(7) 0.053(7) 0.044(6) 0.001(5) 0.011(5) 0.027(5)
C3_4 0.070(7) 0.059(7) 0.031(5) 0.005(5) 0.006(5) 0.025(5)
C4_4 0.067(6) 0.060(6) 0.039(5) 0.000(4) 0.010(5) 0.039(5)
C5_4 0.066(6) 0.061(7) 0.042(6) 0.011(5) 0.014(5) 0.034(5)
C6_4 0.062(7) 0.089(9) 0.053(7) 0.001(6) 0.010(6) 0.028(6)
C7_4 0.056(6) 0.066(7) 0.058(7) -0.002(6) 0.008(6) 0.035(5)
C8_4 0.054(6) 0.065(6) 0.045(6) -0.001(5) 0.004(5) 0.035(5)
C9_4 0.064(5) 0.062(5) 0.029(5) 0.000(4) 0.008(4) 0.025(4)
C10_4 0.060(4) 0.056(4) 0.031(4) 0.010(4) 0.005(4) 0.025(4)
C11_4 0.059(4) 0.058(4) 0.031(4) 0.009(4) 0.003(4) 0.029(4)
C12_4 0.059(4) 0.068(4) 0.050(5) -0.001(4) 0.006(5) 0.039(4)
C13_4 0.054(6) 0.074(6) 0.074(7) 0.004(5) -0.007(6) 0.045(5)
C14_4 0.079(8) 0.076(7) 0.103(9) 0.006(7) 0.006(8) 0.055(7)
C15_4 0.071(8) 0.093(8) 0.108(10) -0.023(7) -0.012(8) 0.053(8)
C16_4 0.082(8) 0.110(8) 0.079(8) -0.029(6) -0.006(7) 0.066(8)
C17_4 0.054(6) 0.099(6) 0.058(6) -0.016(5) -0.003(5) 0.053(6)
C18_4 0.056(7) 0.113(8) 0.052(6) -0.005(5) 0.011(5) 0.048(7)
C19_4 0.057(5) 0.093(6) 0.037(5) 0.006(4) 0.009(4) 0.027(5)
C20_4 0.065(4) 0.060(3) 0.033(4) 0.014(3) 0.006(3) 0.028(3)
C21_4 0.071(4) 0.068(5) 0.044(4) 0.002(4) 0.004(4) 0.039(4)
C22_4 0.110(8) 0.083(8) 0.043(6) -0.001(6) 0.000(5) 0.060(7)
C23_4 0.124(9) 0.082(8) 0.058(7) -0.013(7) -0.026(6) 0.063(8)
C24_4 0.099(7) 0.068(7) 0.068(7) -0.016(6) -0.029(5) 0.055(7)
C25_4 0.104(9) 0.078(8) 0.099(10) -0.007(8) -0.046(7) 0.050(9)
C26_4 0.091(9) 0.080(8) 0.122(11) 0.001(9) -0.039(7) 0.057(8)
C27_4 0.075(7) 0.081(8) 0.113(10) -0.003(9) -0.023(7) 0.049(7)
C28_4 0.062(7) 0.067(7) 0.078(8) -0.008(7) -0.017(5) 0.033(7)
C29_4 0.066(6) 0.052(6) 0.067(6) -0.009(6) -0.021(5) 0.033(6)
C30_4 0.073(5) 0.081(7) 0.041(5) 0.017(5) 0.006(4) 0.045(5)
C31_4 0.056(5) 0.060(5) 0.031(4) 0.006(4) 0.001(4) 0.021(4)
C32_4 0.077(5) 0.047(5) 0.043(5) 0.004(4) -0.006(4) 0.017(4)
C33_4 0.099(7) 0.034(5) 0.059(7) 0.000(5) -0.007(6) 0.021(5)
C34_4 0.111(10) 0.045(6) 0.068(8) -0.005(6) -0.006(8) 0.004(7)
C35_4 0.122(11) 0.048(6) 0.073(9) 0.020(6) 0.002(8) 0.012(7)
C36_4 0.112(10) 0.047(6) 0.055(7) 0.009(5) -0.007(7) 0.036(6)
C37_4 0.093(8) 0.044(5) 0.057(6) 0.003(5) -0.019(5) 0.041(5)
C38_4 0.067(7) 0.054(6) 0.042(6) -0.004(4) -0.002(5) 0.038(5)
C39_4 0.052(6) 0.056(6) 0.039(5) -0.011(4) -0.002(4) 0.030(5)
C40_4 0.054(4) 0.060(4) 0.041(4) 0.005(4) 0.009(4) 0.024(4)
C41_4 0.082(4) 0.081(4) 0.048(5) 0.007(4) 0.011(4) 0.055(3)
C42_4 0.059(7) 0.094(7) 0.044(6) 0.008(5) 0.011(5) 0.048(6)
C43_4 0.062(7) 0.089(8) 0.067(7) -0.020(6) -0.003(7) 0.033(7)
C44_4 0.055(7) 0.060(6) 0.086(7) -0.020(5) -0.002(7) 0.025(6)
C45_4 0.065(8) 0.059(7) 0.100(9) -0.029(6) -0.010(8) 0.013(7)
C46_4 0.065(8) 0.043(7) 0.114(10) -0.025(6) -0.007(8) 0.018(6)
C47_4 0.083(9) 0.037(6) 0.109(9) -0.004(6) 0.004(9) 0.020(6)
C48_4 0.076(8) 0.036(6) 0.091(8) 0.000(5) 0.006(8) 0.019(6)
C49_4 0.063(6) 0.036(5) 0.074(7) -0.004(5) -0.007(6) 0.011(5)
C50_4 0.086(5) 0.076(5) 0.057(5) -0.004(4) 0.000(4) 0.058(4)
C51_4 0.064(5) 0.067(5) 0.050(5) 0.001(4) -0.001(4) 0.043(4)
C52_4 0.054(5) 0.062(6) 0.051(6) 0.000(5) 0.001(4) 0.026(5)
C53_4 0.058(6) 0.060(7) 0.040(6) 0.010(5) 0.006(5) 0.030(6)
C54_4 0.064(7) 0.091(9) 0.067(7) 0.000(7) 0.001(6) 0.051(7)
C55_4 0.063(7) 0.096(9) 0.069(8) 0.002(8) -0.007(6) 0.040(7)
C56_4 0.062(7) 0.088(8) 0.051(7) -0.009(7) -0.007(5) 0.030(7)
C57_4 0.065(6) 0.064(7) 0.040(5) 0.013(5) 0.006(4) 0.034(6)
C58_4 0.061(6) 0.051(7) 0.045(6) 0.012(5) 0.010(5) 0.022(6)
C59_4 0.063(6) 0.053(7) 0.050(5) 0.008(5) 0.013(5) 0.034(6)
C60_4 0.068(5) 0.060(5) 0.048(5) 0.003(4) 0.006(4) 0.039(4)
N1_4 0.104(8) 0.161(10) 0.091(8) 0.037(7) 0.004(5) 0.085(8)
C61_4 0.103(9) 0.200(13) 0.090(10) 0.047(10) 0.014(7) 0.071(11)
C62_4 0.130(11) 0.190(13) 0.097(10) 0.029(12) 0.008(9) 0.078(12)
C63_4 0.124(12) 0.205(14) 0.116(11) 0.017(13) -0.023(9) 0.052(13)
C64_4 0.114(10) 0.167(13) 0.121(12) 0.014(12) -0.027(8) 0.055(11)
C65_4 0.102(8) 0.121(10) 0.104(10) -0.005(9) -0.010(8) 0.080(9)
N2_4 0.059(5) 0.062(5) 0.077(7) -0.005(5) 0.000(4) 0.032(5)
C66_4 0.059(5) 0.065(6) 0.116(10) 0.002(6) 0.015(6) 0.034(5)
C67_4 0.103(10) 0.091(8) 0.108(12) 0.012(8) 0.023(8) 0.020(8)
C68_4 0.109(11) 0.119(10) 0.067(10) 0.003(8) 0.027(8) 0.018(9)
C69_4 0.088(10) 0.116(9) 0.074(9) -0.025(8) 0.010(7) 0.035(8)
C70_4 0.061(7) 0.065(7) 0.075(8) -0.001(6) -0.009(5) 0.042(6)
N3_4 0.115(7) 0.078(6) 0.083(7) -0.019(5) -0.016(6) 0.049(6)
C71_4 0.124(10) 0.100(9) 0.070(8) 0.003(6) 0.007(7) 0.060(8)
C72_4 0.158(12) 0.112(10) 0.069(9) 0.009(8) -0.002(8) 0.082(10)
C73_4 0.168(12) 0.118(10) 0.090(11) -0.018(8) -0.027(10) 0.088(10)
C74_4 0.183(13) 0.093(9) 0.103(11) -0.027(7) -0.035(10) 0.085(9)
C75_4 0.155(11) 0.089(8) 0.089(10) -0.019(7) -0.023(9) 0.070(9)
N4_4 0.111(8) 0.067(5) 0.081(7) 0.012(5) 0.010(6) 0.051(5)
C76_4 0.169(12) 0.072(7) 0.097(11) 0.004(7) -0.015(10) 0.033(8)
C77_4 0.132(11) 0.079(9) 0.119(13) 0.024(7) -0.020(10) 0.035(8)
C78_4 0.220(16) 0.105(10) 0.152(13) 0.049(10) -0.083(12) 0.005(11)
C79_4 0.207(15) 0.099(10) 0.128(11) 0.038(9) -0.063(12) 0.007(11)
C80_4 0.136(11) 0.071(7) 0.102(8) 0.023(6) -0.019(7) 0.040(7)
N5_4 0.078(5) 0.100(7) 0.107(9) 0.014(7) 0.026(6) 0.047(5)
C81_4 0.122(9) 0.099(8) 0.076(10) 0.007(8) 0.026(8) 0.049(7)
C82_4 0.150(11) 0.091(8) 0.099(11) 0.014(9) 0.005(11) 0.075(8)
C83_4 0.125(9) 0.112(10) 0.107(12) 0.015(10) 0.014(10) 0.077(8)
C84_4 0.087(6) 0.108(8) 0.102(11) 0.005(9) 0.009(8) 0.063(7)
C85_4 0.072(5) 0.101(8) 0.107(10) 0.018(8) 0.021(7) 0.044(5)
N6_4 0.081(6) 0.070(6) 0.089(7) 0.018(5) -0.003(5) 0.037(5)
C86_4 0.100(9) 0.106(10) 0.096(11) 0.004(8) -0.006(7) 0.056(8)
C87_4 0.099(9) 0.139(12) 0.068(10) 0.007(8) 0.003(7) 0.063(9)
C88_4 0.134(11) 0.126(11) 0.064(10) 0.011(7) 0.011(8) 0.052(9)
C89_4 0.159(13) 0.125(11) 0.066(10) -0.010(7) 0.020(8) 0.077(9)
C90_4 0.147(11) 0.106(10) 0.075(10) 0.014(6) 0.008(7) 0.074(8)
Yb1_5 0.0414(3) 0.0411(3) 0.0431(3) 0.0042(2) 0.0054(2) 0.0177(2)
K1_5 0.0697(19) 0.083(2) 0.093(3) 0.0196(19) 0.0202(18) 0.0497(17)
K2_5 0.069(2) 0.0458(16) 0.165(4) 0.0103(18) -0.028(2) 0.0148(15)
K3_5 0.0480(17) 0.099(2) 0.142(4) -0.051(2) 0.0078(19) 0.0164(17)
O1_5 0.043(4) 0.049(3) 0.040(4) 0.001(3) -0.006(3) 0.017(3)
O2_5 0.046(3) 0.047(3) 0.037(4) -0.005(3) -0.001(3) 0.016(3)
O3_5 0.036(3) 0.047(3) 0.052(4) -0.005(3) -0.004(3) 0.019(3)
O4_5 0.037(3) 0.047(4) 0.055(4) -0.001(3) 0.008(3) 0.014(3)
O5_5 0.051(3) 0.050(4) 0.046(4) 0.001(3) 0.016(3) 0.025(3)
O6_5 0.050(3) 0.067(3) 0.041(4) 0.008(3) 0.006(3) 0.033(3)
C1_5 0.068(6) 0.039(4) 0.036(4) -0.001(3) 0.005(4) 0.014(4)
C2_5 0.061(7) 0.068(7) 0.032(5) 0.004(5) -0.006(5) 0.007(5)
C3_5 0.067(8) 0.074(7) 0.043(6) 0.017(5) 0.010(5) 0.023(5)
C4_5 0.047(6) 0.064(6) 0.048(5) 0.024(5) 0.005(5) 0.019(5)
C5_5 0.062(8) 0.082(8) 0.043(6) 0.022(6) 0.005(6) 0.006(6)
C6_5 0.068(8) 0.077(8) 0.057(7) 0.019(7) 0.003(6) 0.007(6)
C7_5 0.066(8) 0.053(7) 0.063(7) 0.015(6) -0.004(7) 0.001(5)
C8_5 0.065(7) 0.053(7) 0.057(7) 0.017(5) 0.009(6) 0.013(5)
C9_5 0.051(6) 0.047(6) 0.053(6) 0.014(5) 0.014(5) 0.014(4)
C10_5 0.061(6) 0.038(4) 0.034(5) 0.006(4) 0.006(4) 0.021(4)
C11_5 0.057(4) 0.041(4) 0.042(5) -0.001(4) 0.013(4) 0.026(3)
C12_5 0.095(6) 0.055(4) 0.072(6) 0.007(4) 0.020(5) 0.051(4)
C13_5 0.108(9) 0.070(7) 0.084(8) -0.003(6) -0.015(8) 0.059(6)
C14_5 0.142(11) 0.083(9) 0.121(10) -0.021(9) -0.039(10) 0.079(8)
C15_5 0.125(10) 0.081(9) 0.128(11) -0.045(8) -0.030(10) 0.076(8)
C16_5 0.083(9) 0.073(8) 0.097(9) -0.042(7) -0.025(8) 0.048(7)
C17_5 0.079(7) 0.069(7) 0.072(6) -0.010(5) 0.000(6) 0.048(5)
C18_5 0.058(7) 0.049(7) 0.054(6) -0.008(5) 0.008(6) 0.018(5)
C19_5 0.039(6) 0.047(6) 0.043(5) 0.003(4) 0.004(5) 0.015(5)
C20_5 0.045(4) 0.042(4) 0.036(4) 0.000(3) -0.003(4) 0.014(3)
C21_5 0.038(3) 0.066(4) 0.043(4) 0.006(4) 0.004(3) 0.017(3)
C22_5 0.050(6) 0.066(7) 0.045(6) 0.006(5) 0.005(4) 0.022(6)
C23_5 0.065(7) 0.067(7) 0.045(6) 0.019(6) 0.006(5) 0.031(6)
C24_5 0.052(6) 0.065(7) 0.064(6) 0.015(6) 0.006(5) 0.031(6)
C25_5 0.060(7) 0.085(8) 0.080(8) 0.044(7) 0.013(6) 0.038(7)
C26_5 0.076(8) 0.095(9) 0.097(9) 0.033(8) 0.016(7) 0.063(7)
C27_5 0.076(8) 0.078(8) 0.085(8) 0.024(8) 0.016(7) 0.055(7)
C28_5 0.050(6) 0.055(6) 0.071(7) 0.006(6) 0.011(5) 0.034(6)
C29_5 0.050(6) 0.071(6) 0.050(6) 0.002(6) -0.002(5) 0.034(5)
C30_5 0.031(4) 0.102(4) 0.040(5) -0.008(4) 0.001(4) 0.026(4)
C31_5 0.038(4) 0.068(4) 0.037(4) 0.004(4) -0.002(4) 0.010(3)
C32_5 0.059(6) 0.048(6) 0.036(5) -0.003(4) -0.008(5) 0.007(4)
C33_5 0.053(6) 0.043(6) 0.049(6) 0.000(5) -0.001(5) 0.016(5)
C34_5 0.067(7) 0.047(6) 0.054(7) 0.006(6) 0.001(6) 0.010(5)
C35_5 0.074(8) 0.056(7) 0.056(7) 0.011(6) 0.001(6) 0.010(6)
C36_5 0.059(7) 0.061(7) 0.045(6) 0.015(5) 0.004(5) 0.014(5)
C37_5 0.051(6) 0.043(5) 0.044(5) -0.002(4) 0.001(5) 0.020(4)
C38_5 0.068(7) 0.064(7) 0.028(6) 0.003(5) -0.003(5) 0.012(5)
C39_5 0.039(6) 0.063(6) 0.037(5) -0.004(4) 0.003(4) 0.015(5)
C40_5 0.033(4) 0.069(4) 0.043(4) 0.007(3) 0.003(3) 0.009(3)
C41_5 0.055(4) 0.066(4) 0.043(4) -0.007(3) -0.009(4) 0.040(3)
C42_5 0.062(7) 0.074(6) 0.038(5) -0.007(5) -0.009(5) 0.043(6)
C43_5 0.078(8) 0.070(7) 0.051(7) -0.013(5) -0.010(6) 0.042(7)
C44_5 0.079(7) 0.051(6) 0.074(7) -0.012(5) -0.035(6) 0.027(6)
C45_5 0.075(8) 0.064(7) 0.085(9) -0.027(6) -0.036(7) 0.035(7)
C46_5 0.084(9) 0.057(7) 0.094(9) -0.016(6) -0.018(8) 0.043(7)
C47_5 0.067(7) 0.046(6) 0.086(7) -0.004(6) 0.001(7) 0.024(6)
C48_5 0.053(6) 0.046(5) 0.064(7) 0.003(5) -0.007(6) 0.018(5)
C49_5 0.083(5) 0.050(5) 0.065(5) -0.011(4) -0.019(4) 0.037(5)
C50_5 0.071(4) 0.060(4) 0.036(4) -0.009(4) -0.013(4) 0.044(4)
C51_5 0.053(4) 0.080(4) 0.038(4) -0.011(4) -0.010(4) 0.045(4)
C52_5 0.039(5) 0.093(7) 0.049(6) -0.021(6) -0.005(4) 0.025(6)
C53_5 0.038(6) 0.059(7) 0.055(7) -0.011(6) -0.003(5) 0.021(5)
C54_5 0.035(6) 0.081(8) 0.069(7) -0.008(7) 0.002(6) 0.020(6)
C55_5 0.035(6) 0.080(8) 0.061(7) 0.005(7) -0.006(5) 0.015(6)
C56_5 0.056(6) 0.061(7) 0.053(7) -0.008(6) -0.018(5) 0.021(6)
C57_5 0.056(6) 0.059(6) 0.046(6) -0.005(5) -0.012(5) 0.031(5)
C58_5 0.076(7) 0.082(8) 0.033(6) -0.013(6) -0.013(5) 0.040(6)
C59_5 0.079(7) 0.093(8) 0.043(5) -0.022(5) -0.009(4) 0.063(6)
C60_5 0.069(3) 0.078(4) 0.040(4) -0.010(3) -0.009(3) 0.050(3)
N1_5 0.132(9) 0.190(9) 0.121(9) 0.048(9) 0.002(7) 0.114(8)
C61_5 0.136(11) 0.230(10) 0.108(8) 0.061(8) -0.001(6) 0.123(9)
C62_5 0.201(15) 0.287(15) 0.129(11) 0.083(12) 0.022(11) 0.151(12)
C63_5 0.220(16) 0.251(15) 0.127(13) 0.081(13) 0.005(11) 0.150(13)
C64_5 0.212(15) 0.209(14) 0.149(15) 0.070(12) 0.009(11) 0.151(12)
C65_5 0.178(13) 0.204(13) 0.133(13) 0.065(11) 0.021(10) 0.143(10)
N2_5 0.074(6) 0.149(10) 0.102(8) -0.030(7) 0.005(6) 0.061(7)
C66_5 0.080(10) 0.136(10) 0.104(11) -0.035(8) 0.013(7) 0.004(9)
C67_5 0.060(9) 0.158(12) 0.117(11) -0.034(10) 0.010(8) 0.016(9)
C68_5 0.055(9) 0.204(14) 0.134(13) -0.029(11) -0.002(8) 0.049(10)
C69_5 0.074(9) 0.207(13) 0.125(13) -0.031(10) -0.004(8) 0.091(10)
C70_5 0.087(9) 0.195(11) 0.118(12) -0.039(10) -0.007(8) 0.092(9)
N3_5 0.076(5) 0.052(5) 0.089(7) 0.001(4) 0.009(5) 0.014(4)
C71_5 0.075(6) 0.060(6) 0.088(6) -0.003(4) 0.005(5) 0.016(6)
C72_5 0.112(10) 0.077(8) 0.077(8) 0.001(7) 0.015(6) 0.034(7)
C73_5 0.081(8) 0.068(7) 0.064(7) -0.015(6) 0.002(6) 0.043(6)
C74_5 0.083(9) 0.070(8) 0.088(10) 0.005(6) -0.012(7) 0.019(7)
C75_5 0.089(9) 0.055(7) 0.094(9) 0.006(6) -0.011(7) 0.017(6)
N4_5 0.097(7) 0.127(6) 0.150(10) 0.070(7) 0.012(7) 0.055(5)
C76_5 0.097(7) 0.114(6) 0.138(10) 0.068(8) 0.000(8) 0.034(5)
C77_5 0.156(11) 0.116(8) 0.140(14) 0.035(10) 0.004(12) 0.046(7)
C78_5 0.187(13) 0.122(10) 0.141(15) 0.016(12) 0.003(14) 0.070(9)
C79_5 0.183(13) 0.130(10) 0.146(15) 0.016(12) 0.005(14) 0.080(11)
C80_5 0.145(10) 0.125(10) 0.132(13) 0.037(10) 0.011(11) 0.086(8)
N5_5 0.056(5) 0.090(6) 0.099(8) 0.008(6) 0.011(5) 0.040(5)
C81_5 0.062(6) 0.082(7) 0.101(9) 0.015(6) 0.024(6) 0.038(5)
C82_5 0.075(7) 0.083(8) 0.102(11) 0.016(8) 0.030(8) 0.041(6)
C83_5 0.068(7) 0.105(9) 0.088(10) 0.010(8) 0.015(8) 0.048(7)
C84_5 0.053(6) 0.103(8) 0.079(10) 0.011(8) 0.004(7) 0.031(6)
C85_5 0.070(7) 0.092(8) 0.082(10) -0.011(8) -0.002(7) 0.035(6)
N6_5 0.061(7) 0.089(6) 0.146(11) -0.036(7) -0.011(6) 0.012(5)
C86_5 0.074(9) 0.118(11) 0.166(14) -0.008(10) -0.021(8) 0.014(8)
C87_5 0.092(11) 0.140(13) 0.156(15) -0.015(11) -0.031(10) 0.002(9)
C88_5 0.113(12) 0.143(12) 0.162(15) -0.062(12) -0.004(10) 0.009(10)
C89_5 0.091(10) 0.122(10) 0.187(15) -0.072(10) 0.011(10) 0.029(9)
C90_5 0.058(7) 0.087(6) 0.166(13) -0.042(7) 0.009(7) 0.011(5)
Yb1_6 0.1065(5) 0.0662(4) 0.0490(3) 0.0177(3) 0.0318(3) 0.0596(4)
K1_6 0.096(2) 0.117(3) 0.085(3) 0.037(2) 0.0357(19) 0.081(2)
K2_6 0.147(3) 0.0561(17) 0.075(2) -0.0032(16) -0.016(2) 0.0578(18)
K3_6 0.079(2) 0.159(3) 0.136(4) -0.038(3) 0.013(2) 0.071(2)
O1_6 0.078(4) 0.070(4) 0.052(4) 0.014(3) 0.020(3) 0.044(3)
O2_6 0.093(4) 0.083(4) 0.049(4) 0.006(3) 0.006(3) 0.067(3)
O3_6 0.108(4) 0.076(4) 0.038(4) 0.005(3) 0.014(3) 0.058(3)
O4_6 0.085(4) 0.058(4) 0.051(4) 0.002(3) 0.021(4) 0.042(3)
O5_6 0.124(4) 0.090(4) 0.058(5) 0.023(3) 0.043(4) 0.078(4)
O6_6 0.107(4) 0.079(4) 0.045(4) 0.011(3) 0.016(3) 0.064(3)
C1_6 0.093(5) 0.071(4) 0.039(4) 0.016(3) 0.030(4) 0.052(4)
C2_6 0.101(8) 0.062(6) 0.051(6) 0.010(5) 0.034(5) 0.054(5)
C3_6 0.080(7) 0.090(7) 0.034(6) 0.016(5) 0.017(5) 0.061(5)
C4_6 0.075(7) 0.086(7) 0.039(6) 0.020(5) 0.019(5) 0.054(5)
C5_6 0.067(7) 0.096(8) 0.047(6) 0.020(5) 0.018(5) 0.057(6)
C6_6 0.065(8) 0.111(9) 0.058(7) 0.020(7) 0.018(6) 0.038(6)
C7_6 0.067(8) 0.109(9) 0.054(7) 0.011(7) 0.010(6) 0.030(6)
C8_6 0.060(7) 0.087(8) 0.042(6) 0.017(5) 0.022(5) 0.042(5)
C9_6 0.069(7) 0.099(7) 0.042(6) 0.002(5) 0.025(5) 0.039(5)
C10_6 0.085(5) 0.073(5) 0.045(5) 0.015(4) 0.037(4) 0.046(4)
C11_6 0.094(4) 0.064(5) 0.047(5) 0.014(4) 0.030(4) 0.055(4)
C12_6 0.107(6) 0.070(5) 0.066(5) 0.029(4) 0.052(5) 0.063(4)
C13_6 0.097(8) 0.100(7) 0.063(7) 0.022(6) 0.036(7) 0.078(6)
C14_6 0.114(9) 0.089(8) 0.080(8) 0.003(7) 0.028(8) 0.075(7)
C15_6 0.101(9) 0.089(9) 0.084(9) 0.001(7) 0.031(8) 0.067(7)
C16_6 0.091(8) 0.083(8) 0.087(8) 0.017(5) 0.053(7) 0.058(6)
C17_6 0.085(6) 0.062(5) 0.078(5) 0.027(4) 0.056(4) 0.049(4)
C18_6 0.100(8) 0.061(7) 0.047(6) 0.010(5) 0.036(5) 0.043(6)
C19_6 0.098(8) 0.058(7) 0.037(5) 0.012(4) 0.016(5) 0.047(6)
C20_6 0.085(4) 0.068(4) 0.040(4) 0.014(3) 0.022(4) 0.050(3)
C21_6 0.103(4) 0.076(5) 0.040(4) 0.009(4) 0.012(4) 0.052(4)
C22_6 0.128(8) 0.080(8) 0.051(6) 0.006(6) 0.007(6) 0.064(7)
C23_6 0.130(9) 0.062(7) 0.057(7) 0.014(7) -0.004(6) 0.057(8)
C24_6 0.104(8) 0.048(6) 0.063(6) 0.010(6) -0.010(6) 0.042(6)
C25_6 0.102(9) 0.074(8) 0.090(9) 0.029(8) -0.008(7) 0.039(8)
C26_6 0.104(9) 0.081(9) 0.115(11) 0.025(9) 0.000(8) 0.053(8)
C27_6 0.112(9) 0.058(7) 0.111(9) 0.011(8) 0.008(8) 0.057(7)
C28_6 0.088(8) 0.039(6) 0.073(7) 0.000(6) 0.005(6) 0.030(6)
C29_6 0.076(7) 0.052(6) 0.069(6) 0.014(6) 0.004(5) 0.029(6)
C30_6 0.110(6) 0.051(6) 0.044(5) -0.003(5) 0.003(5) 0.059(5)
C31_6 0.090(5) 0.065(5) 0.036(5) -0.002(4) 0.005(4) 0.037(4)
C32_6 0.096(5) 0.049(5) 0.042(5) -0.001(4) -0.006(4) 0.033(4)
C33_6 0.116(7) 0.035(6) 0.056(7) -0.002(5) -0.015(6) 0.033(5)
C34_6 0.097(8) 0.037(6) 0.060(7) -0.009(5) -0.005(6) 0.032(5)
C35_6 0.100(8) 0.044(6) 0.053(7) -0.003(5) 0.011(6) 0.035(5)
C36_6 0.082(8) 0.048(6) 0.052(6) 0.006(5) 0.010(5) 0.032(5)
C37_6 0.080(7) 0.054(6) 0.046(6) 0.004(5) -0.002(5) 0.026(5)
C38_6 0.067(7) 0.070(7) 0.033(6) 0.006(5) 0.007(5) 0.033(5)
C39_6 0.071(7) 0.069(7) 0.045(6) -0.002(5) 0.008(5) 0.018(6)
C40_6 0.085(5) 0.067(4) 0.038(4) -0.005(3) 0.016(4) 0.038(3)
C41_6 0.134(5) 0.116(5) 0.049(5) 0.011(4) 0.019(5) 0.102(4)
C42_6 0.102(8) 0.132(8) 0.054(6) -0.006(6) 0.006(7) 0.088(7)
C43_6 0.089(9) 0.124(9) 0.062(7) -0.044(6) -0.031(7) 0.060(8)
C44_6 0.085(8) 0.085(7) 0.088(7) -0.038(6) -0.010(8) 0.049(7)
C45_6 0.139(11) 0.078(9) 0.116(11) -0.042(7) 0.009(11) 0.032(9)
C46_6 0.131(11) 0.059(8) 0.149(13) -0.016(8) 0.031(12) 0.019(9)
C47_6 0.109(10) 0.066(8) 0.147(12) 0.006(9) 0.030(11) 0.040(8)
C48_6 0.079(8) 0.066(7) 0.108(9) 0.001(7) 0.016(8) 0.034(7)
C49_6 0.055(6) 0.066(6) 0.080(7) -0.026(5) -0.016(6) 0.036(6)
C50_6 0.073(6) 0.093(5) 0.047(5) -0.016(5) -0.015(5) 0.060(5)
C51_6 0.099(6) 0.056(7) 0.048(6) -0.014(6) -0.013(6) 0.054(6)
C52_6 0.092(6) 0.063(9) 0.043(7) -0.004(7) -0.011(6) 0.052(7)
C53_6 0.094(8) 0.069(10) 0.056(9) -0.018(9) -0.018(7) 0.056(9)
C54_6 0.087(8) 0.100(11) 0.059(9) -0.021(9) -0.013(8) 0.056(9)
C55_6 0.082(9) 0.112(12) 0.050(9) -0.016(9) -0.008(8) 0.049(10)
C56_6 0.083(8) 0.098(11) 0.043(9) -0.009(9) -0.011(7) 0.053(9)
C57_6 0.085(7) 0.073(9) 0.040(7) 0.003(7) -0.010(6) 0.052(8)
C58_6 0.097(8) 0.064(10) 0.047(8) 0.012(8) 0.004(6) 0.058(8)
C59_6 0.093(8) 0.075(10) 0.051(7) 0.004(6) 0.016(6) 0.053(7)
C60_6 0.113(4) 0.077(5) 0.054(5) -0.006(4) 0.001(4) 0.067(4)
C51'_6 0.087(7) 0.057(8) 0.050(6) -0.017(6) -0.012(6) 0.046(6)
C52'_6 0.083(8) 0.071(10) 0.047(7) -0.017(8) -0.012(6) 0.044(8)
C53'_6 0.084(9) 0.094(11) 0.056(9) -0.020(9) -0.014(7) 0.059(9)
C54'_6 0.082(10) 0.116(13) 0.060(10) -0.031(11) -0.021(9) 0.060(10)
C55'_6 0.082(10) 0.129(12) 0.059(9) -0.025(10) -0.018(8) 0.062(9)
C56'_6 0.084(9) 0.123(12) 0.047(9) -0.019(10) -0.014(7) 0.053(9)
C57'_6 0.082(8) 0.085(9) 0.045(7) -0.009(8) -0.008(6) 0.047(7)
C58'_6 0.087(9) 0.079(11) 0.048(8) -0.005(9) 0.002(7) 0.041(8)
C59'_6 0.099(8) 0.069(9) 0.046(7) 0.003(7) 0.013(6) 0.056(7)
C60'_6 0.103(6) 0.069(8) 0.047(6) 0.005(6) 0.006(6) 0.054(6)
N1_6 0.077(5) 0.080(7) 0.082(7) -0.006(6) 0.006(5) 0.045(5)
C61_6 0.084(9) 0.081(8) 0.073(9) -0.017(6) 0.005(6) 0.033(7)
C62_6 0.098(10) 0.097(9) 0.072(9) -0.016(8) 0.021(7) 0.016(8)
C63_6 0.087(9) 0.119(10) 0.086(10) -0.029(8) 0.026(8) 0.038(8)
C64_6 0.080(9) 0.114(9) 0.074(9) -0.020(7) 0.001(7) 0.055(8)
C65_6 0.067(8) 0.100(8) 0.065(8) -0.003(7) 0.004(6) 0.052(7)
O7_6 0.165(9) 0.252(12) 0.116(8) 0.093(8) 0.011(6) 0.123(8)
C66_6 0.110(10) 0.276(15) 0.114(12) 0.082(10) 0.004(8) 0.119(10)
C67_6 0.159(13) 0.226(16) 0.140(15) 0.066(12) 0.017(14) 0.118(12)
C67'_6 0.158(14) 0.240(14) 0.140(14) 0.087(13) 0.023(12) 0.116(12)
C68_6 0.162(12) 0.249(14) 0.158(12) 0.102(10) 0.042(10) 0.104(11)
C69_6 0.154(10) 0.284(14) 0.104(7) 0.094(8) 0.020(6) 0.148(11)
N3_6 0.084(7) 0.067(5) 0.081(7) 0.002(5) -0.007(5) 0.041(5)
C71_6 0.085(8) 0.070(7) 0.085(10) 0.003(6) -0.010(7) 0.045(7)
C72_6 0.094(9) 0.085(8) 0.098(11) -0.001(7) -0.023(7) 0.058(7)
C73_6 0.096(9) 0.099(9) 0.104(11) -0.003(8) -0.026(7) 0.062(8)
C74_6 0.089(9) 0.089(8) 0.096(11) -0.001(8) -0.026(7) 0.036(8)
C75_6 0.094(9) 0.070(6) 0.074(8) -0.002(5) 0.000(6) 0.044(6)
N4_6 0.153(9) 0.098(7) 0.081(7) -0.029(6) -0.029(6) 0.085(7)
C76_6 0.101(9) 0.090(7) 0.071(6) -0.013(5) 0.003(5) 0.065(6)
C77_6 0.108(10) 0.113(10) 0.098(9) -0.029(8) -0.022(7) 0.082(8)
C78_6 0.124(11) 0.114(10) 0.116(11) -0.047(8) -0.034(8) 0.081(8)
C79_6 0.136(11) 0.092(9) 0.107(11) -0.033(7) -0.023(8) 0.082(8)
C80_6 0.167(12) 0.107(10) 0.092(10) -0.024(7) -0.030(9) 0.100(9)
N5_6 0.121(6) 0.113(8) 0.119(9) 0.046(8) 0.059(8) 0.089(6)
C81_6 0.120(9) 0.114(8) 0.130(13) 0.037(10) 0.048(10) 0.079(7)
C82_6 0.124(10) 0.113(9) 0.155(14) 0.006(11) 0.026(11) 0.084(8)
C83_6 0.111(9) 0.136(11) 0.120(13) -0.001(11) 0.001(10) 0.083(9)
C84_6 0.094(8) 0.128(9) 0.099(12) 0.006(10) -0.013(9) 0.060(8)
C85_6 0.118(9) 0.112(9) 0.102(11) -0.004(9) 0.034(9) 0.069(7)
N6_6 0.123(8) 0.310(14) 0.172(11) -0.080(10) -0.038(7) 0.149(9)
C86_6 0.128(11) 0.320(17) 0.165(14) -0.051(12) -0.025(9) 0.152(11)
C87_6 0.127(11) 0.311(18) 0.122(14) -0.030(13) -0.014(9) 0.138(12)
C88_6 0.135(11) 0.305(17) 0.118(14) -0.022(11) -0.026(9) 0.153(12)
C89_6 0.116(11) 0.305(16) 0.134(13) -0.056(10) -0.038(9) 0.132(11)
C90_6 0.117(9) 0.286(15) 0.161(11) -0.084(10) -0.047(8) 0.132(9)

loop_
_atom_type_symbol
_atom_type_description
_atom_type_scat_dispersion_real
_atom_type_scat_dispersion_imag
_atom_type_scat_source
C C 0.0033 0.0016 'International Tables Vol C Tables 4.2.6.8 and 6.1.1.4'
H H 0.0000 0.0000 'International Tables Vol C Tables 4.2.6.8 and 6.1.1.4'
N N 0.0061 0.0033 'International Tables Vol C Tables 4.2.6.8 and 6.1.1.4'
O O 0.0106 0.0060 'International Tables Vol C Tables 4.2.6.8 and 6.1.1.4'
K K 0.2009 0.2494 'International Tables Vol C Tables 4.2.6.8 and 6.1.1.4'
Yb Yb -0.3850 5.5486 'International Tables Vol C Tables 4.2.6.8 and 6.1.1.4'

loop_
_geom_angle_atom_site_label_1
_geom_angle_atom_site_label_2
_geom_angle_atom_site_label_3
_geom_angle
O5_1 Yb1_1 O6_1 83.5(3)
O5_1 Yb1_1 O2_1 87.7(3)
O6_1 Yb1_1 O2_1 90.2(3)
O5_1 Yb1_1 O3_1 92.9(3)
O6_1 Yb1_1 O3_1 85.4(3)
O2_1 Yb1_1 O3_1 175.5(3)
O5_1 Yb1_1 O4_1 176.8(3)
O6_1 Yb1_1 O4_1 96.9(3)
O2_1 Yb1_1 O4_1 95.4(3)
O3_1 Yb1_1 O4_1 84.0(3)
O5_1 Yb1_1 O1_1 95.3(3)
O6_1 Yb1_1 O1_1 173.5(3)
O2_1 Yb1_1 O1_1 83.4(3)
O3_1 Yb1_1 O1_1 101.0(3)
O4_1 Yb1_1 O1_1 84.6(3)
O5_1 Yb1_1 C40_1 154.6(4)
O6_1 Yb1_1 C40_1 75.9(3)
O2_1 Yb1_1 C40_1 106.9(3)
O3_1 Yb1_1 C40_1 71.0(3)
O4_1 Yb1_1 C40_1 24.1(3)
O1_1 Yb1_1 C40_1 106.7(3)
O5_1 Yb1_1 C1_1 76.7(4)
O6_1 Yb1_1 C1_1 152.0(4)
O2_1 Yb1_1 C1_1 69.7(3)
O3_1 Yb1_1 C1_1 114.8(3)
O4_1 Yb1_1 C1_1 104.0(4)
O1_1 Yb1_1 C1_1 22.9(3)
C40_1 Yb1_1 C1_1 127.5(4)
O5_1 Yb1_1 C60_1 69.5(3)
O6_1 Yb1_1 C60_1 21.6(3)
O2_1 Yb1_1 C60_1 73.8(4)
O3_1 Yb1_1 C60_1 102.2(4)
O4_1 Yb1_1 C60_1 111.8(3)
O1_1 Yb1_1 C60_1 152.8(4)
C40_1 Yb1_1 C60_1 94.2(4)
C1_1 Yb1_1 C60_1 130.5(4)
O5_1 Yb1_1 C41_1 21.3(4)
O6_1 Yb1_1 C41_1 68.9(4)
O2_1 Yb1_1 C41_1 102.8(4)
O3_1 Yb1_1 C41_1 76.7(4)
O4_1 Yb1_1 C41_1 156.7(4)
O1_1 Yb1_1 C41_1 111.7(4)
C40_1 Yb1_1 C41_1 133.5(4)
C1_1 Yb1_1 C41_1 96.1(4)
C60_1 Yb1_1 C41_1 60.9(4)
O5_1 Yb1_1 C20_1 103.8(4)
O6_1 Yb1_1 C20_1 106.1(4)
O2_1 Yb1_1 C20_1 21.6(3)
O3_1 Yb1_1 C20_1 160.6(3)
O4_1 Yb1_1 C20_1 79.2(3)
O1_1 Yb1_1 C20_1 67.9(4)
C40_1 Yb1_1 C20_1 96.3(3)
C1_1 Yb1_1 C20_1 60.8(3)
C60_1 Yb1_1 C20_1 93.1(4)
C41_1 Yb1_1 C20_1 121.8(4)
O5_1 Yb1_1 C21_1 107.8(4)
O6_1 Yb1_1 C21_1 99.7(3)
O2_1 Yb1_1 C21_1 162.3(4)
O3_1 Yb1_1 C21_1 19.7(3)
O4_1 Yb1_1 C21_1 68.9(3)
O1_1 Yb1_1 C21_1 86.8(3)
C40_1 Yb1_1 C21_1 62.1(3)
C1_1 Yb1_1 C21_1 105.1(4)
C60_1 Yb1_1 C21_1 119.0(4)
C41_1 Yb1_1 C21_1 94.5(4)
C20_1 Yb1_1 C21_1 141.0(4)
O4_1 K1_1 O1_1 69.4(3)
O4_1 K1_1 N2_1 89.2(3)
O1_1 K1_1 N2_1 158.5(4)
O4_1 K1_1 N1_1 141.4(3)
O1_1 K1_1 N1_1 89.8(3)
N2_1 K1_1 N1_1 108.3(3)
O4_1 K1_1 C11_1 91.5(3)
O1_1 K1_1 C11_1 55.5(3)
N2_1 K1_1 C11_1 127.5(4)
N1_1 K1_1 C11_1 103.2(3)
O4_1 K1_1 C61_1 142.9(3)
O1_1 K1_1 C61_1 76.4(3)
N2_1 K1_1 C61_1 124.4(3)
N1_1 K1_1 C61_1 22.84(12)
C11_1 K1_1 C61_1 80.4(3)
O4_1 K1_1 C66_1 71.6(3)
O1_1 K1_1 C66_1 138.6(3)
N2_1 K1_1 C66_1 22.50(17)
N1_1 K1_1 C66_1 113.5(3)
C11_1 K1_1 C66_1 138.8(4)
C61_1 K1_1 C66_1 134.9(3)
O4_1 K1_1 C20_1 69.9(3)
O1_1 K1_1 C20_1 59.9(3)
N2_1 K1_1 C20_1 113.3(4)
N1_1 K1_1 C20_1 127.6(3)
C11_1 K1_1 C20_1 24.6(3)
C61_1 K1_1 C20_1 104.8(3)
C66_1 K1_1 C20_1 117.2(3)
O4_1 K1_1 Yb1_1 34.91(19)
O1_1 K1_1 Yb1_1 35.76(19)
N2_1 K1_1 Yb1_1 123.0(3)
N1_1 K1_1 Yb1_1 122.9(2)
C11_1 K1_1 Yb1_1 65.1(2)
C61_1 K1_1 Yb1_1 112.12(19)
C66_1 K1_1 Yb1_1 106.5(2)
C20_1 K1_1 Yb1_1 52.0(2)
O6_1 K2_1 O3_1 68.7(3)
O6_1 K2_1 N3_1 100.4(3)
O3_1 K2_1 N3_1 169.1(3)
O6_1 K2_1 C31_1 83.2(3)
O3_1 K2_1 C31_1 56.3(3)
N3_1 K2_1 C31_1 125.2(3)
O6_1 K2_1 C32_1 100.6(3)
O3_1 K2_1 C32_1 80.1(3)
N3_1 K2_1 C32_1 103.6(3)
C31_1 K2_1 C32_1 25.4(3)
O6_1 K2_1 C78_1 127.8(3)
O3_1 K2_1 C78_1 74.4(3)
N3_1 K2_1 C78_1 113.4(4)
C31_1 K2_1 C78_1 105.6(4)
C32_1 K2_1 C78_1 108.1(4)
O6_1 K2_1 C77_1 133.5(3)
O3_1 K2_1 C77_1 97.5(4)
N3_1 K2_1 C77_1 89.3(4)
C31_1 K2_1 C77_1 127.0(3)
C32_1 K2_1 C77_1 121.2(3)
C78_1 K2_1 C77_1 24.55(9)
O6_1 K2_1 C21_1 85.3(3)
O3_1 K2_1 C21_1 20.3(3)
N3_1 K2_1 C21_1 167.7(3)
C31_1 K2_1 C21_1 44.1(3)
C32_1 K2_1 C21_1 64.4(3)
C78_1 K2_1 C21_1 70.1(4)
C77_1 K2_1 C21_1 94.6(4)
O6_1 K2_1 C60_1 17.5(3)
O3_1 K2_1 C60_1 82.4(3)
N3_1 K2_1 C60_1 86.7(3)
C31_1 K2_1 C60_1 100.0(3)
C32_1 K2_1 C60_1 114.8(4)
C78_1 K2_1 C60_1 126.2(3)
C77_1 K2_1 C60_1 123.2(3)
C21_1 K2_1 C60_1 100.7(3)
O6_1 K2_1 Yb1_1 34.1(2)
O3_1 K2_1 Yb1_1 34.92(19)
N3_1 K2_1 Yb1_1 134.3(3)
C31_1 K2_1 Yb1_1 63.1(2)
C32_1 K2_1 Yb1_1 87.5(2)
C78_1 K2_1 Yb1_1 104.3(2)
C77_1 K2_1 Yb1_1 122.7(3)
C21_1 K2_1 Yb1_1 51.5(2)
C60_1 K2_1 Yb1_1 49.4(2)
O2_1 K3_1 O5_1 70.6(3)
O2_1 K3_1 N6_1 106.7(6)
O5_1 K3_1 N6_1 177.0(5)
O2_1 K3_1 N5_1 154.9(4)
O5_1 K3_1 N5_1 92.2(4)
N6_1 K3_1 N5_1 89.9(7)
O2_1 K3_1 C51_1 82.5(3)
O5_1 K3_1 C51_1 55.4(3)
N6_1 K3_1 C51_1 126.1(5)
N5_1 K3_1 C51_1 103.0(4)
O2_1 K3_1 C81_1 136.4(3)
O5_1 K3_1 C81_1 69.5(3)
N6_1 K3_1 C81_1 112.6(6)
N5_1 K3_1 C81_1 22.65(18)
C51_1 K3_1 C81_1 89.2(4)
O2_1 K3_1 C90_1 85.1(3)
O5_1 K3_1 C90_1 155.7(4)
N6_1 K3_1 C90_1 21.7(4)
N5_1 K3_1 C90_1 110.7(4)
C51_1 K3_1 C90_1 123.2(4)
C81_1 K3_1 C90_1 133.1(3)
O2_1 K3_1 C52_1 99.2(3)
O5_1 K3_1 C52_1 78.7(3)
N6_1 K3_1 C52_1 103.3(4)
N5_1 K3_1 C52_1 94.9(4)
C51_1 K3_1 C52_1 25.0(3)
C81_1 K3_1 C52_1 89.8(4)
C90_1 K3_1 C52_1 106.4(4)
O2_1 K3_1 C41_1 85.0(3)
O5_1 K3_1 C41_1 19.2(3)
N6_1 K3_1 C41_1 163.6(5)
N5_1 K3_1 C41_1 83.2(4)
C51_1 K3_1 C41_1 42.5(3)
C81_1 K3_1 C41_1 61.5(3)
C90_1 K3_1 C41_1 163.8(4)
C52_1 K3_1 C41_1 62.8(4)
O2_1 K3_1 C10_1 54.2(3)
O5_1 K3_1 C10_1 79.7(3)
N6_1 K3_1 C10_1 97.6(4)
N5_1 K3_1 C10_1 106.0(4)
C51_1 K3_1 C10_1 126.8(3)
C81_1 K3_1 C10_1 101.3(3)
C90_1 K3_1 C10_1 85.9(4)
C52_1 K3_1 C10_1 150.4(3)
C41_1 K3_1 C10_1 98.5(3)
O2_1 K3_1 Yb1_1 35.48(19)
O5_1 K3_1 Yb1_1 35.15(19)
N6_1 K3_1 Yb1_1 142.2(6)
N5_1 K3_1 Yb1_1 125.5(4)
C51_1 K3_1 Yb1_1 63.8(2)
C81_1 K3_1 Yb1_1 103.4(2)
C90_1 K3_1 Yb1_1 120.5(3)
C52_1 K3_1 Yb1_1 87.8(3)
C41_1 K3_1 Yb1_1 50.4(2)
C10_1 K3_1 Yb1_1 63.0(2)
C1_1 O1_1 Yb1_1 116.1(8)
C1_1 O1_1 K1_1 122.7(8)
Yb1_1 O1_1 K1_1 99.7(3)
C20_1 O2_1 Yb1_1 122.0(8)
C20_1 O2_1 K3_1 122.4(7)
Yb1_1 O2_1 K3_1 101.1(3)
C21_1 O3_1 Yb1_1 125.9(9)
C21_1 O3_1 K2_1 114.0(8)
Yb1_1 O3_1 K2_1 100.4(3)
C40_1 O4_1 Yb1_1 114.1(7)
C40_1 O4_1 K1_1 141.7(7)
Yb1_1 O4_1 K1_1 103.3(3)
C41_1 O5_1 Yb1_1 121.4(9)
C41_1 O5_1 K3_1 118.9(8)
Yb1_1 O5_1 K3_1 100.5(4)
C60_1 O6_1 Yb1_1 120.0(8)
C60_1 O6_1 K2_1 125.6(9)
Yb1_1 O6_1 K2_1 104.8(3)
O1_1 C1_1 C10_1 126.7(12)
O1_1 C1_1 C2_1 117.9(12)
C10_1 C1_1 C2_1 115.4(13)
O1_1 C1_1 Yb1_1 41.0(6)
C10_1 C1_1 Yb1_1 111.0(9)
C2_1 C1_1 Yb1_1 117.0(9)
C3_1 C2_1 C1_1 120.5(14)
C4_1 C3_1 C2_1 123.2(14)
C3_1 C4_1 C9_1 119.2(13)
C3_1 C4_1 C5_1 124.4(15)
C9_1 C4_1 C5_1 116.4(14)
C6_1 C5_1 C4_1 122.7(16)
C5_1 C6_1 C7_1 121.2(15)
C8_1 C7_1 C6_1 119.5(16)
C7_1 C8_1 C9_1 122.3(15)
C10_1 C9_1 C4_1 117.3(13)
C10_1 C9_1 C8_1 124.8(14)
C4_1 C9_1 C8_1 117.6(12)
C9_1 C10_1 C1_1 124.5(13)
C9_1 C10_1 C11_1 121.0(13)
C1_1 C10_1 C11_1 114.4(11)
C9_1 C10_1 K3_1 86.8(9)
C1_1 C10_1 K3_1 92.6(9)
C11_1 C10_1 K3_1 94.8(8)
C20_1 C11_1 C12_1 115.6(12)
C20_1 C11_1 C10_1 120.8(12)
C12_1 C11_1 C10_1 123.3(12)
C20_1 C11_1 K1_1 82.4(8)
C12_1 C11_1 K1_1 88.0(8)
C10_1 C11_1 K1_1 104.0(9)
C13_1 C12_1 C17_1 119.6(13)
C13_1 C12_1 C11_1 119.0(13)
C17_1 C12_1 C11_1 121.2(13)
C12_1 C13_1 C14_1 121.0(14)
C13_1 C14_1 C15_1 119.8(15)
C16_1 C15_1 C14_1 116.4(15)
C15_1 C16_1 C17_1 124.3(16)
C16_1 C17_1 C18_1 121.6(15)
C16_1 C17_1 C12_1 118.5(14)
C18_1 C17_1 C12_1 119.7(13)
C17_1 C18_1 C19_1 118.9(14)
C20_1 C19_1 C18_1 122.8(15)
C19_1 C20_1 O2_1 119.0(13)
C19_1 C20_1 C11_1 121.6(14)
O2_1 C20_1 C11_1 119.3(12)
C19_1 C20_1 Yb1_1 121.0(10)
O2_1 C20_1 Yb1_1 36.4(5)
C11_1 C20_1 Yb1_1 105.9(9)
C19_1 C20_1 K1_1 91.8(10)
O2_1 C20_1 K1_1 105.9(8)
C11_1 C20_1 K1_1 73.0(8)
Yb1_1 C20_1 K1_1 69.6(3)
O3_1 C21_1 C22_1 119.4(13)
O3_1 C21_1 C30_1 119.8(12)
C22_1 C21_1 C30_1 120.7(13)
O3_1 C21_1 Yb1_1 34.4(6)
C22_1 C21_1 Yb1_1 124.2(10)
C30_1 C21_1 Yb1_1 105.1(9)
O3_1 C21_1 K2_1 45.7(6)
C22_1 C21_1 K2_1 135.9(11)
C30_1 C21_1 K2_1 88.1(8)
Yb1_1 C21_1 K2_1 69.7(3)
C23_1 C22_1 C21_1 123.6(14)
C22_1 C23_1 C24_1 117.9(13)
C29_1 C24_1 C25_1 120.2(14)
C29_1 C24_1 C23_1 120.7(12)
C25_1 C24_1 C23_1 119.1(14)
C26_1 C25_1 C24_1 119.9(16)
C25_1 C26_1 C27_1 122.4(14)
C28_1 C27_1 C26_1 116.1(14)
C29_1 C28_1 C27_1 121.5(15)
C24_1 C29_1 C28_1 119.8(13)
C24_1 C29_1 C30_1 120.9(13)
C28_1 C29_1 C30_1 119.3(13)
C21_1 C30_1 C29_1 116.1(12)
C21_1 C30_1 C31_1 119.9(11)
C29_1 C30_1 C31_1 123.8(12)
C40_1 C31_1 C32_1 119.4(13)
C40_1 C31_1 C30_1 120.4(11)
C32_1 C31_1 C30_1 120.3(12)
C40_1 C31_1 K2_1 94.9(8)
C32_1 C31_1 K2_1 78.2(8)
C30_1 C31_1 K2_1 97.6(8)
C31_1 C32_1 C37_1 121.1(14)
C31_1 C32_1 C33_1 122.8(15)
C37_1 C32_1 C33_1 115.3(13)
C31_1 C32_1 K2_1 76.4(8)
C37_1 C32_1 K2_1 95.8(9)
C33_1 C32_1 K2_1 90.1(10)
C34_1 C33_1 C32_1 122.4(18)
C33_1 C34_1 C35_1 119.7(17)
C36_1 C35_1 C34_1 121.0(18)
C35_1 C36_1 C37_1 121.4(19)
C32_1 C37_1 C36_1 119.9(16)
C32_1 C37_1 C38_1 116.3(13)
C36_1 C37_1 C38_1 123.7(15)
C39_1 C38_1 C37_1 123.7(15)
C38_1 C39_1 C40_1 119.4(14)
O4_1 C40_1 C31_1 121.9(12)
O4_1 C40_1 C39_1 118.3(12)
C31_1 C40_1 C39_1 119.8(13)
O4_1 C40_1 Yb1_1 41.9(5)
C31_1 C40_1 Yb1_1 107.7(8)
C39_1 C40_1 Yb1_1 117.0(8)
O5_1 C41_1 C42_1 117.9(14)
O5_1 C41_1 C50_1 126.2(14)
C42_1 C41_1 C50_1 115.8(14)
O5_1 C41_1 Yb1_1 37.3(6)
C42_1 C41_1 Yb1_1 120.4(11)
C50_1 C41_1 Yb1_1 112.0(9)
O5_1 C41_1 K3_1 41.9(7)
C42_1 C41_1 K3_1 136.6(12)
C50_1 C41_1 K3_1 94.0(10)
Yb1_1 C41_1 K3_1 69.1(3)
C43_1 C42_1 C41_1 122.2(16)
C44_1 C43_1 C42_1 119.6(16)
C43_1 C44_1 C49_1 120.9(15)
C43_1 C44_1 C45_1 118.7(17)
C49_1 C44_1 C45_1 120.4(16)
C46_1 C45_1 C44_1 118.5(19)
C45_1 C46_1 C47_1 121.5(18)
C46_1 C47_1 C48_1 125.3(18)
C47_1 C48_1 C49_1 115.1(17)
C50_1 C49_1 C44_1 118.3(14)
C50_1 C49_1 C48_1 122.8(15)
C44_1 C49_1 C48_1 118.8(14)
C49_1 C50_1 C41_1 122.9(14)
C49_1 C50_1 C51_1 122.9(13)
C41_1 C50_1 C51_1 114.2(12)
C60_1 C51_1 C52_1 117.5(14)
C60_1 C51_1 C50_1 121.8(12)
C52_1 C51_1 C50_1 120.7(12)
C60_1 C51_1 K3_1 90.0(9)
C52_1 C51_1 K3_1 80.9(9)
C50_1 C51_1 K3_1 98.6(9)
C53_1 C52_1 C51_1 120.4(15)
C53_1 C52_1 C57_1 118.9(13)
C51_1 C52_1 C57_1 120.2(13)
C53_1 C52_1 K3_1 95.0(10)
C51_1 C52_1 K3_1 74.1(9)
C57_1 C52_1 K3_1 94.0(10)
C54_1 C53_1 C52_1 123.8(16)
C53_1 C54_1 C55_1 117.2(15)
C56_1 C55_1 C54_1 118.3(14)
C55_1 C56_1 C57_1 125.6(16)
C58_1 C57_1 C56_1 126.8(16)
C58_1 C57_1 C52_1 117.3(13)
C56_1 C57_1 C52_1 115.9(14)
C57_1 C58_1 C59_1 126.0(15)
C58_1 C59_1 C60_1 118.2(13)
O6_1 C60_1 C51_1 123.5(13)
O6_1 C60_1 C59_1 116.1(12)
C51_1 C60_1 C59_1 120.4(12)
O6_1 C60_1 Yb1_1 38.5(6)
C51_1 C60_1 Yb1_1 108.1(9)
C59_1 C60_1 Yb1_1 117.1(9)
O6_1 C60_1 K2_1 36.8(6)
C51_1 C60_1 K2_1 103.1(10)
C59_1 C60_1 K2_1 126.9(10)
Yb1_1 C60_1 K2_1 70.3(3)
C65_1 N1_1 C61_1 119.6
C65_1 N1_1 K1_1 128.4(5)
C61_1 N1_1 K1_1 101.6(5)
N1_1 C61_1 C62_1 121.4
N1_1 C61_1 K1_1 55.5(4)
C62_1 C61_1 K1_1 153.0(5)
C61_1 C62_1 C63_1 119.6
C62_1 C63_1 C64_1 118.3
C65_1 C64_1 C63_1 118.9
N1_1 C65_1 C64_1 122.2
C70_1 N2_1 C66_1 119.6
C70_1 N2_1 K1_1 134.5(7)
C66_1 N2_1 K1_1 105.7(7)
N2_1 C66_1 C67_1 121.4
N2_1 C66_1 K1_1 51.8(6)
C67_1 C66_1 K1_1 172.4(6)
C68_1 C67_1 C66_1 119.6
C67_1 C68_1 C69_1 118.3
C70_1 C69_1 C68_1 118.9
N2_1 C70_1 C69_1 122.2
C75_1 N3_1 C71_1 119.6
C75_1 N3_1 K2_1 120.3(6)
C71_1 N3_1 K2_1 119.4(6)
N3_1 C71_1 C72_1 121.4
C71_1 C72_1 C73_1 119.6
C72_1 C73_1 C74_1 118.3
C75_1 C74_1 C73_1 118.9
N3_1 C75_1 C74_1 122.2
C80_1 N4_1 C76_1 119.6
N4_1 C76_1 C77_1 121.4
C76_1 C77_1 C78_1 119.6
C76_1 C77_1 K2_1 92.1(5)
C78_1 C77_1 K2_1 76.7(5)
C77_1 C78_1 C79_1 118.3
C77_1 C78_1 K2_1 78.7(5)
C79_1 C78_1 K2_1 90.8(5)
C80_1 C79_1 C78_1 118.9
N4_1 C80_1 C79_1 122.2
C85_1 N5_1 C81_1 119.6
C85_1 N5_1 K3_1 136.2(8)
C81_1 N5_1 K3_1 102.0(8)
N5_1 C81_1 C82_1 121.4
N5_1 C81_1 K3_1 55.3(7)
C82_1 C81_1 K3_1 167.8(7)
C83_1 C82_1 C81_1 119.6
C82_1 C83_1 C84_1 118.3
C85_1 C84_1 C83_1 118.9
N5_1 C85_1 C84_1 122.2
C90_1 N6_1 C86_1 119.6
C90_1 N6_1 K3_1 110.4(15)
C86_1 N6_1 K3_1 125.4(15)
N6_1 C86_1 C87_1 121.4
C86_1 C87_1 C88_1 119.6
C87_1 C88_1 C89_1 118.3
C90_1 C89_1 C88_1 118.9
N6_1 C90_1 C89_1 122.2
N6_1 C90_1 K3_1 48.0(11)
C89_1 C90_1 K3_1 159.4(9)
O1_2 Yb1_2 O2_2 83.4(4)
O1_2 Yb1_2 O4_2 85.8(4)
O2_2 Yb1_2 O4_2 93.2(4)
O1_2 Yb1_2 O5_2 96.2(4)
O2_2 Yb1_2 O5_2 83.6(4)
O4_2 Yb1_2 O5_2 176.1(4)
O1_2 Yb1_2 O6_2 173.9(4)
O2_2 Yb1_2 O6_2 90.6(4)
O4_2 Yb1_2 O6_2 93.8(4)
O5_2 Yb1_2 O6_2 83.8(4)
O1_2 Yb1_2 O3_2 100.7(4)
O2_2 Yb1_2 O3_2 174.6(5)
O4_2 Yb1_2 O3_2 83.6(4)
O5_2 Yb1_2 O3_2 99.3(4)
O6_2 Yb1_2 O3_2 85.3(4)
O1_2 Yb1_2 C20_2 69.0(5)
O2_2 Yb1_2 C20_2 23.3(4)
O4_2 Yb1_2 C20_2 74.3(4)
O5_2 Yb1_2 C20_2 103.2(4)
O6_2 Yb1_2 C20_2 105.0(5)
O3_2 Yb1_2 C20_2 156.1(4)
O1_2 Yb1_2 C60_2 151.4(4)
O2_2 Yb1_2 C60_2 70.2(3)
O4_2 Yb1_2 C60_2 105.9(3)
O5_2 Yb1_2 C60_2 70.8(3)
O6_2 Yb1_2 C60_2 23.5(3)
O3_2 Yb1_2 C60_2 106.4(4)
C20_2 Yb1_2 C60_2 88.8(3)
O1_2 Yb1_2 C21_2 79.1(4)
O2_2 Yb1_2 C21_2 157.6(4)
O4_2 Yb1_2 C21_2 71.8(4)
O5_2 Yb1_2 C21_2 111.9(4)
O6_2 Yb1_2 C21_2 106.6(5)
O3_2 Yb1_2 C21_2 24.0(4)
C20_2 Yb1_2 C21_2 134.5(5)
C60_2 Yb1_2 C21_2 129.2(4)
O1_2 Yb1_2 C1_2 21.7(4)
O2_2 Yb1_2 C1_2 68.9(4)
O4_2 Yb1_2 C1_2 102.4(4)
O5_2 Yb1_2 C1_2 78.7(4)
O6_2 Yb1_2 C1_2 154.3(4)
O3_2 Yb1_2 C1_2 116.0(4)
C20_2 Yb1_2 C1_2 61.5(5)
C60_2 Yb1_2 C1_2 130.9(3)
C21_2 Yb1_2 C1_2 97.5(5)
O1_2 Yb1_2 C40_2 99.2(4)
O2_2 Yb1_2 C40_2 109.2(5)
O4_2 Yb1_2 C40_2 19.9(5)
O5_2 Yb1_2 C40_2 160.9(5)
O6_2 Yb1_2 C40_2 82.0(4)
O3_2 Yb1_2 C40_2 66.9(5)
C20_2 Yb1_2 C40_2 92.8(5)
C60_2 Yb1_2 C40_2 99.6(3)
C21_2 Yb1_2 C40_2 60.7(4)
C1_2 Yb1_2 C40_2 118.6(4)
O1_2 Yb1_2 C41_2 112.8(4)
O2_2 Yb1_2 C41_2 98.1(4)
O4_2 Yb1_2 C41_2 159.1(5)
O5_2 Yb1_2 C41_2 20.9(4)
O6_2 Yb1_2 C41_2 68.7(4)
O3_2 Yb1_2 C41_2 83.7(4)
C20_2 Yb1_2 C41_2 120.1(5)
C60_2 Yb1_2 C41_2 62.4(3)
C21_2 Yb1_2 C41_2 101.5(4)
C1_2 Yb1_2 C41_2 98.0(5)
C40_2 Yb1_2 C41_2 140.0(5)
O1_2 K1_2 O4_2 68.0(3)
O1_2 K1_2 N2_2 161.6(3)
O4_2 K1_2 N2_2 110.0(3)
O1_2 K1_2 N1_2 97.8(3)
O4_2 K1_2 N1_2 165.7(3)
N2_2 K1_2 N1_2 82.8(3)
O1_2 K1_2 C30_2 79.7(3)
O4_2 K1_2 C30_2 55.4(3)
N2_2 K1_2 C30_2 114.9(3)
N1_2 K1_2 C30_2 126.2(3)
O1_2 K1_2 C29_2 95.1(4)
O4_2 K1_2 C29_2 78.8(3)
N2_2 K1_2 C29_2 102.5(3)
N1_2 K1_2 C29_2 105.5(3)
C30_2 K1_2 C29_2 24.4(3)
O1_2 K1_2 C40_2 83.8(4)
O4_2 K1_2 C40_2 20.3(3)
N2_2 K1_2 C40_2 99.2(3)
N1_2 K1_2 C40_2 168.9(3)
C30_2 K1_2 C40_2 43.2(4)
C29_2 K1_2 C40_2 63.4(4)
O1_2 K1_2 C1_2 19.5(3)
O4_2 K1_2 C1_2 83.7(4)
N2_2 K1_2 C1_2 146.4(3)
N1_2 K1_2 C1_2 82.0(3)
C30_2 K1_2 C1_2 98.3(3)
C29_2 K1_2 C1_2 110.5(4)
C40_2 K1_2 C1_2 101.5(4)
O1_2 K1_2 C11_2 52.3(3)
O4_2 K1_2 C11_2 78.0(4)
N2_2 K1_2 C11_2 109.4(3)
N1_2 K1_2 C11_2 91.7(3)
C30_2 K1_2 C11_2 123.6(4)
C29_2 K1_2 C11_2 145.4(4)
C40_2 K1_2 C11_2 97.8(4)
C1_2 K1_2 C11_2 41.6(4)
O1_2 K1_2 Yb1_2 33.2(2)
O4_2 K1_2 Yb1_2 34.9(2)
N2_2 K1_2 Yb1_2 142.7(2)
N1_2 K1_2 Yb1_2 131.0(2)
C30_2 K1_2 Yb1_2 62.1(2)
C29_2 K1_2 Yb1_2 85.0(3)
C40_2 K1_2 Yb1_2 51.3(3)
C1_2 K1_2 Yb1_2 50.2(3)
C11_2 K1_2 Yb1_2 61.5(3)
O6_2 K2_2 O3_2 71.8(4)
O6_2 K2_2 N3_2 161.0(4)
O3_2 K2_2 N3_2 91.4(3)
O6_2 K2_2 N4_2 87.9(3)
O3_2 K2_2 N4_2 159.3(3)
N3_2 K2_2 N4_2 109.3(4)
O6_2 K2_2 C75_2 142.8(3)
O3_2 K2_2 C75_2 71.0(3)
N3_2 K2_2 C75_2 22.15(16)
N4_2 K2_2 C75_2 129.2(3)
O6_2 K2_2 Yb1_2 35.5(3)
O3_2 K2_2 Yb1_2 36.4(2)
N3_2 K2_2 Yb1_2 127.6(2)
N4_2 K2_2 Yb1_2 123.0(3)
C75_2 K2_2 Yb1_2 107.36(17)
O5_2 K3_2 O2_2 69.7(3)
O5_2 K3_2 O7_2 155.1(4)
O2_2 K3_2 O7_2 101.5(3)
O5_2 K3_2 N5_2 91.7(3)
O2_2 K3_2 N5_2 160.9(3)
O7_2 K3_2 N5_2 97.2(4)
O5_2 K3_2 C10_2 86.4(4)
O2_2 K3_2 C10_2 55.8(4)
O7_2 K3_2 C10_2 108.4(4)
N5_2 K3_2 C10_2 120.9(4)
O5_2 K3_2 C85_2 72.7(3)
O2_2 K3_2 C85_2 139.5(3)
O7_2 K3_2 C85_2 118.9(4)
N5_2 K3_2 C85_2 21.79(15)
C10_2 K3_2 C85_2 107.9(3)
O5_2 K3_2 C41_2 19.3(3)
O2_2 K3_2 C41_2 83.8(4)
O7_2 K3_2 C41_2 142.2(4)
N5_2 K3_2 C41_2 79.3(3)
C10_2 K3_2 C41_2 105.4(4)
C85_2 K3_2 C41_2 64.1(3)
O5_2 K3_2 C20_2 84.7(4)
O2_2 K3_2 C20_2 18.5(3)
O7_2 K3_2 C20_2 92.4(3)
N5_2 K3_2 C20_2 164.0(4)
C10_2 K3_2 C20_2 43.4(4)
C85_2 K3_2 C20_2 145.5(3)
C41_2 K3_2 C20_2 100.7(4)
O5_2 K3_2 Yb1_2 35.6(2)
O2_2 K3_2 Yb1_2 34.5(2)
O7_2 K3_2 Yb1_2 134.0(3)
N5_2 K3_2 Yb1_2 126.5(2)
C10_2 K3_2 Yb1_2 63.7(3)
C85_2 K3_2 Yb1_2 105.84(15)
C41_2 K3_2 Yb1_2 52.0(3)
C20_2 K3_2 Yb1_2 49.2(3)
C1_2 O1_2 Yb1_2 122.7(10)
C1_2 O1_2 K1_2 120.7(9)
Yb1_2 O1_2 K1_2 105.3(4)
C20_2 O2_2 Yb1_2 116.5(9)
C20_2 O2_2 K3_2 123.7(10)
Yb1_2 O2_2 K3_2 103.5(4)
C21_2 O3_2 Yb1_2 112.9(10)
C21_2 O3_2 K2_2 136.1(10)
Yb1_2 O3_2 K2_2 99.0(4)
C40_2 O4_2 Yb1_2 125.0(11)
C40_2 O4_2 K1_2 113.8(9)
Yb1_2 O4_2 K1_2 100.7(4)
C41_2 O5_2 Yb1_2 123.0(11)
C41_2 O5_2 K3_2 121.7(9)
Yb1_2 O5_2 K3_2 102.2(4)
C60_2 O6_2 Yb1_2 114.4(8)
C60_2 O6_2 K2_2 136.5(7)
Yb1_2 O6_2 K2_2 103.7(5)
O1_2 C1_2 C10_2 122.5(15)
O1_2 C1_2 C2_2 118.7(14)
C10_2 C1_2 C2_2 118.7(16)
O1_2 C1_2 Yb1_2 35.7(7)
C10_2 C1_2 Yb1_2 110.3(13)
C2_2 C1_2 Yb1_2 120.4(11)
O1_2 C1_2 K1_2 39.7(6)
C10_2 C1_2 K1_2 97.8(10)
C2_2 C1_2 K1_2 129.6(12)
Yb1_2 C1_2 K1_2 69.7(3)
C3_2 C2_2 C1_2 120.1(16)
C2_2 C3_2 C4_2 121.5(16)
C9_2 C4_2 C3_2 118.3(17)
C9_2 C4_2 C5_2 120.8(18)
C3_2 C4_2 C5_2 120.9(18)
C6_2 C5_2 C4_2 119.2(19)
C5_2 C6_2 C7_2 122.8(18)
C6_2 C7_2 C8_2 118.4(17)
C9_2 C8_2 C7_2 119.2(18)
C4_2 C9_2 C8_2 119.3(16)
C4_2 C9_2 C10_2 120.0(17)
C8_2 C9_2 C10_2 120.7(17)
C1_2 C10_2 C9_2 121.0(16)
C1_2 C10_2 C11_2 117.3(15)
C9_2 C10_2 C11_2 121.5(15)
C1_2 C10_2 K3_2 87.3(11)
C9_2 C10_2 K3_2 83.7(12)
C11_2 C10_2 K3_2 94.6(11)
C20_2 C11_2 C12_2 120.0(16)
C20_2 C11_2 C10_2 120.8(15)
C12_2 C11_2 C10_2 119.2(15)
C20_2 C11_2 K1_2 90.1(10)
C12_2 C11_2 K1_2 86.8(9)
C10_2 C11_2 K1_2 93.0(9)
C13_2 C12_2 C17_2 119.0(15)
C13_2 C12_2 C11_2 123.9(16)
C17_2 C12_2 C11_2 117.1(15)
C14_2 C13_2 C12_2 122.5(17)
C13_2 C14_2 C15_2 119.2(18)
C14_2 C15_2 C16_2 122.2(16)
C15_2 C16_2 C17_2 119.6(17)
C18_2 C17_2 C16_2 123.4(16)
C18_2 C17_2 C12_2 118.8(15)
C16_2 C17_2 C12_2 117.4(16)
C19_2 C18_2 C17_2 123.6(17)
C18_2 C19_2 C20_2 121.1(17)
O2_2 C20_2 C11_2 121.3(16)
O2_2 C20_2 C19_2 119.8(16)
C11_2 C20_2 C19_2 118.6(16)
O2_2 C20_2 Yb1_2 40.2(7)
C11_2 C20_2 Yb1_2 109.1(11)
C19_2 C20_2 Yb1_2 120.8(12)
O2_2 C20_2 K3_2 37.8(7)
C11_2 C20_2 K3_2 93.2(11)
C19_2 C20_2 K3_2 134.9(12)
Yb1_2 C20_2 K3_2 69.6(3)
O3_2 C21_2 C30_2 123.6(15)
O3_2 C21_2 C22_2 118.1(14)
C30_2 C21_2 C22_2 118.1(15)
O3_2 C21_2 Yb1_2 43.1(7)
C30_2 C21_2 Yb1_2 106.4(10)
C22_2 C21_2 Yb1_2 115.4(10)
C23_2 C22_2 C21_2 121.4(16)
C24_2 C23_2 C22_2 119.0(16)
C23_2 C24_2 C25_2 119.6(17)
C23_2 C24_2 C29_2 121.4(15)
C25_2 C24_2 C29_2 119.0(17)
C26_2 C25_2 C24_2 122.4(18)
C25_2 C26_2 C27_2 118.3(16)
C28_2 C27_2 C26_2 121.0(19)
C27_2 C28_2 C29_2 121.2(17)
C28_2 C29_2 C30_2 122.6(14)
C28_2 C29_2 C24_2 118.0(13)
C30_2 C29_2 C24_2 119.4(14)
C28_2 C29_2 K1_2 90.1(9)
C30_2 C29_2 K1_2 76.9(9)
C24_2 C29_2 K1_2 105.0(9)
C21_2 C30_2 C29_2 120.6(14)
C21_2 C30_2 C31_2 116.3(13)
C29_2 C30_2 C31_2 122.9(13)
C21_2 C30_2 K1_2 101.1(10)
C29_2 C30_2 K1_2 78.6(9)
C31_2 C30_2 K1_2 95.8(9)
C32_2 C31_2 C40_2 122.3(15)
C32_2 C31_2 C30_2 120.7(14)
C40_2 C31_2 C30_2 116.4(13)
C31_2 C32_2 C33_2 122.8(15)
C31_2 C32_2 C37_2 119.2(17)
C33_2 C32_2 C37_2 117.7(16)
C34_2 C33_2 C32_2 120.1(18)
C35_2 C34_2 C33_2 125(2)
C34_2 C35_2 C36_2 116(2)
C35_2 C36_2 C37_2 123(2)
C38_2 C37_2 C32_2 118.7(18)
C38_2 C37_2 C36_2 123.3(19)
C32_2 C37_2 C36_2 118(2)
C37_2 C38_2 C39_2 121.0(16)
C38_2 C39_2 C40_2 124.3(18)
O4_2 C40_2 C39_2 120.7(16)
O4_2 C40_2 C31_2 125.3(14)
C39_2 C40_2 C31_2 113.9(16)
O4_2 C40_2 Yb1_2 35.1(8)
C39_2 C40_2 Yb1_2 125.1(10)
C31_2 C40_2 Yb1_2 107.4(10)
O4_2 C40_2 K1_2 45.9(7)
C39_2 C40_2 K1_2 137.0(14)
C31_2 C40_2 K1_2 94.0(9)
Yb1_2 C40_2 K1_2 70.2(3)
O5_2 C41_2 C42_2 121.7(17)
O5_2 C41_2 C50_2 116.6(13)
C42_2 C41_2 C50_2 121.6(15)
O5_2 C41_2 Yb1_2 36.1(7)
C42_2 C41_2 Yb1_2 125.7(11)
C50_2 C41_2 Yb1_2 103.2(9)
O5_2 C41_2 K3_2 39.0(7)
C42_2 C41_2 K3_2 130.9(15)
C50_2 C41_2 K3_2 93.3(7)
Yb1_2 C41_2 K3_2 68.3(3)
C43_2 C42_2 C41_2 126.0(19)
C42_2 C43_2 C44_2 116.8(19)
C43_2 C44_2 C49_2 119.8(17)
C43_2 C44_2 C45_2 121.6(19)
C49_2 C44_2 C45_2 118.1(18)
C46_2 C45_2 C44_2 118.8(19)
C45_2 C46_2 C47_2 120.4(19)
C48_2 C47_2 C46_2 124(2)
C47_2 C48_2 C49_2 119(2)
C44_2 C49_2 C48_2 119.5(17)
C44_2 C49_2 C50_2 122.1(15)
C48_2 C49_2 C50_2 118.2(17)
C41_2 C50_2 C51_2 125.2(13)
C41_2 C50_2 C49_2 113.0(13)
C51_2 C50_2 C49_2 121.6(15)
C60_2 C51_2 C50_2 122.7(14)
C60_2 C51_2 C52_2 116.3(15)
C50_2 C51_2 C52_2 120.5(13)
C53_2 C52_2 C57_2 123.1(13)
C53_2 C52_2 C51_2 117.1(14)
C57_2 C52_2 C51_2 119.7(12)
C52_2 C53_2 C54_2 113.8(14)
C55_2 C54_2 C53_2 124.1(14)
C54_2 C55_2 C56_2 120.7(15)
C57_2 C56_2 C55_2 120.0(15)
C56_2 C57_2 C58_2 123.1(15)
C56_2 C57_2 C52_2 118.0(13)
C58_2 C57_2 C52_2 118.8(13)
C59_2 C58_2 C57_2 121.7(16)
C58_2 C59_2 C60_2 122.2(15)
O6_2 C60_2 C51_2 119.3(15)
O6_2 C60_2 C59_2 119.6(13)
C51_2 C60_2 C59_2 121.0(15)
O6_2 C60_2 Yb1_2 42.1(5)
C51_2 C60_2 Yb1_2 108.0(11)
C59_2 C60_2 Yb1_2 115.0(10)
C65_2 N1_2 C61_2 119.6
C65_2 N1_2 K1_2 115.5(7)
C61_2 N1_2 K1_2 123.3(7)
N1_2 C61_2 C62_2 121.4
C61_2 C62_2 C63_2 119.6
C62_2 C63_2 C64_2 118.3
C65_2 C64_2 C63_2 118.9
N1_2 C65_2 C64_2 122.2
C70_2 N2_2 C66_2 119.6
C70_2 N2_2 K1_2 111.9(6)
C66_2 N2_2 K1_2 128.4(6)
N2_2 C66_2 C67_2 121.4
C66_2 C67_2 C68_2 119.6
C67_2 C68_2 C69_2 118.3
C70_2 C69_2 C68_2 118.9
N2_2 C70_2 C69_2 122.2
C75_2 N3_2 C71_2 119.6
C75_2 N3_2 K2_2 108.0(6)
C71_2 N3_2 K2_2 124.1(7)
N3_2 C71_2 C72_2 121.4
C73_2 C72_2 C71_2 119.6
C72_2 C73_2 C74_2 118.3
C75_2 C74_2 C73_2 118.9
N3_2 C75_2 C74_2 122.2
N3_2 C75_2 K2_2 49.9(5)
C74_2 C75_2 K2_2 154.4(5)
C80_2 N4_2 C76_2 119.6
C80_2 N4_2 K2_2 122.4(8)
C76_2 N4_2 K2_2 114.5(8)
N4_2 C76_2 C77_2 121.4
C76_2 C77_2 C78_2 119.6
C77_2 C78_2 C79_2 118.3
C80_2 C79_2 C78_2 118.9
N4_2 C80_2 C79_2 122.2
C85_2 N5_2 C81_2 119.6
C85_2 N5_2 K3_2 108.2(6)
C81_2 N5_2 K3_2 132.0(6)
N5_2 C81_2 C82_2 121.4
C81_2 C82_2 C83_2 119.6
C82_2 C83_2 C84_2 118.3
C85_2 C84_2 C83_2 118.9
N5_2 C85_2 C84_2 122.2
N5_2 C85_2 K3_2 50.0(5)
C84_2 C85_2 K3_2 171.5(5)
C89_2 O7_2 C86_2 115.2(16)
C89_2 O7_2 K3_2 114.8(13)
C86_2 O7_2 K3_2 126.5(13)
O7_2 C86_2 C87'_2 96(2)
O7_2 C86_2 C87_2 113(2)
C87'_2 C86_2 C87_2 61(2)
C88_2 C87_2 C86_2 93(2)
C87_2 C88_2 C89_2 122(3)
C88'_2 C87'_2 C86_2 104(3)
C87'_2 C88'_2 C89_2 108(3)
O7_2 C89_2 C88'_2 98(2)
O7_2 C89_2 C88_2 94(2)
C88'_2 C89_2 C88_2 48(4)
O4_3 Yb1_3 O1_3 85.2(3)
O4_3 Yb1_3 O2_3 98.2(3)
O1_3 Yb1_3 O2_3 84.2(3)
O4_3 Yb1_3 O6_3 91.0(3)
O1_3 Yb1_3 O6_3 172.8(3)
O2_3 Yb1_3 O6_3 90.3(3)
O4_3 Yb1_3 O3_3 82.2(3)
O1_3 Yb1_3 O3_3 96.6(3)
O2_3 Yb1_3 O3_3 179.2(3)
O6_3 Yb1_3 O3_3 89.0(3)
O4_3 Yb1_3 O5_3 171.0(3)
O1_3 Yb1_3 O5_3 103.1(3)
O2_3 Yb1_3 O5_3 86.1(3)
O6_3 Yb1_3 O5_3 81.1(3)
O3_3 Yb1_3 O5_3 93.5(3)
O4_3 Yb1_3 C20_3 77.7(3)
O1_3 Yb1_3 C20_3 70.3(4)
O2_3 Yb1_3 C20_3 23.9(3)
O6_3 Yb1_3 C20_3 102.9(4)
O3_3 Yb1_3 C20_3 156.8(3)
O5_3 Yb1_3 C20_3 108.0(3)
O4_3 Yb1_3 C40_3 22.1(3)
O1_3 Yb1_3 C40_3 103.8(3)
O2_3 Yb1_3 C40_3 111.6(3)
O6_3 Yb1_3 C40_3 73.9(3)
O3_3 Yb1_3 C40_3 68.6(3)
O5_3 Yb1_3 C40_3 149.1(3)
C20_3 Yb1_3 C40_3 95.3(3)
O4_3 Yb1_3 C41_3 149.8(3)
O1_3 Yb1_3 C41_3 118.4(3)
O2_3 Yb1_3 C41_3 102.5(3)
O6_3 Yb1_3 C41_3 67.4(3)
O3_3 Yb1_3 C41_3 76.9(3)
O5_3 Yb1_3 C41_3 21.6(3)
C20_3 Yb1_3 C41_3 126.1(4)
C40_3 Yb1_3 C41_3 127.7(4)
O4_3 Yb1_3 C21_3 67.1(3)
O1_3 Yb1_3 C21_3 79.5(3)
O2_3 Yb1_3 C21_3 158.7(3)
O6_3 Yb1_3 C21_3 104.7(3)
O3_3 Yb1_3 C21_3 22.0(3)
O5_3 Yb1_3 C21_3 110.8(3)
C20_3 Yb1_3 C21_3 135.1(4)
C40_3 Yb1_3 C21_3 60.2(3)
C41_3 Yb1_3 C21_3 97.2(4)
O4_3 Yb1_3 C1_3 100.2(3)
O1_3 Yb1_3 C1_3 20.8(3)
O2_3 Yb1_3 C1_3 67.9(4)
O6_3 Yb1_3 C1_3 156.7(4)
O3_3 Yb1_3 C1_3 112.7(3)
O5_3 Yb1_3 C1_3 88.8(3)
C20_3 Yb1_3 C1_3 60.3(4)
C40_3 Yb1_3 C1_3 121.0(4)
C41_3 Yb1_3 C1_3 107.8(4)
C21_3 Yb1_3 C1_3 98.6(4)
O4_3 Yb1_3 C60_3 106.0(3)
O1_3 Yb1_3 C60_3 156.3(4)
O2_3 Yb1_3 C60_3 73.7(3)
O6_3 Yb1_3 C60_3 21.2(3)
O3_3 Yb1_3 C60_3 105.5(3)
O5_3 Yb1_3 C60_3 67.5(3)
C20_3 Yb1_3 C60_3 91.3(4)
C40_3 Yb1_3 C60_3 92.4(3)
C41_3 Yb1_3 C60_3 60.3(4)
C21_3 Yb1_3 C60_3 124.0(4)
C1_3 Yb1_3 C60_3 136.0(4)
O4_3 K1_3 O1_3 69.0(3)
O4_3 K1_3 N2_3 95.4(3)
O1_3 K1_3 N2_3 147.3(4)
O4_3 K1_3 N1_3 168.5(3)
O1_3 K1_3 N1_3 102.6(3)
N2_3 K1_3 N1_3 87.9(4)
O4_3 K1_3 C61_3 147.3(3)
O1_3 K1_3 C61_3 79.9(3)
N2_3 K1_3 C61_3 106.0(3)
N1_3 K1_3 C61_3 22.72(14)
O4_3 K1_3 C30_3 53.4(3)
O1_3 K1_3 C30_3 86.3(3)
N2_3 K1_3 C30_3 107.8(4)
N1_3 K1_3 C30_3 135.7(4)
C61_3 K1_3 C30_3 136.2(4)
O4_3 K1_3 C40_3 18.4(3)
O1_3 K1_3 C40_3 84.3(3)
N2_3 K1_3 C40_3 87.5(4)
N1_3 K1_3 C40_3 172.8(3)
C61_3 K1_3 C40_3 164.2(3)
C30_3 K1_3 C40_3 41.4(3)
O4_3 K1_3 C1_3 83.3(3)
O1_3 K1_3 C1_3 18.8(3)
N2_3 K1_3 C1_3 137.9(4)
N1_3 K1_3 C1_3 86.9(3)
C61_3 K1_3 C1_3 64.2(3)
C30_3 K1_3 C1_3 104.9(3)
C40_3 K1_3 C1_3 100.3(3)
O4_3 K1_3 Yb1_3 34.43(19)
O1_3 K1_3 Yb1_3 34.81(18)
N2_3 K1_3 Yb1_3 126.3(3)
N1_3 K1_3 Yb1_3 137.3(3)
C61_3 K1_3 Yb1_3 114.62(19)
C30_3 K1_3 Yb1_3 63.6(2)
C40_3 K1_3 Yb1_3 49.6(2)
C1_3 K1_3 Yb1_3 51.0(2)
O6_3 K2_3 N4_3 157.1(4)
O6_3 K2_3 O3_3 71.7(3)
N4_3 K2_3 O3_3 90.5(4)
O6_3 K2_3 N3_3 107.3(3)
N4_3 K2_3 N3_3 91.7(4)
O3_3 K2_3 N3_3 174.9(3)
O6_3 K2_3 C31_3 84.5(3)
N4_3 K2_3 C31_3 97.0(4)
O3_3 K2_3 C31_3 54.7(3)
N3_3 K2_3 C31_3 120.5(3)
O6_3 K2_3 C32_3 102.1(3)
N4_3 K2_3 C32_3 86.9(4)
O3_3 K2_3 C32_3 76.6(3)
N3_3 K2_3 C32_3 99.0(3)
C31_3 K2_3 C32_3 24.2(3)
O6_3 K2_3 C40_3 62.0(3)
N4_3 K2_3 C40_3 120.3(4)
O3_3 K2_3 C40_3 57.0(3)
N3_3 K2_3 C40_3 118.0(3)
C31_3 K2_3 C40_3 23.4(3)
C32_3 K2_3 C40_3 41.1(3)
O6_3 K2_3 C80_3 142.0(3)
N4_3 K2_3 C80_3 19.72(19)
O3_3 K2_3 C80_3 71.5(2)
N3_3 K2_3 C80_3 110.2(3)
C31_3 K2_3 C80_3 81.7(3)
C32_3 K2_3 C80_3 77.8(3)
C40_3 K2_3 C80_3 103.8(3)
O6_3 K2_3 C60_3 18.4(3)
N4_3 K2_3 C60_3 153.9(4)
O3_3 K2_3 C60_3 86.3(3)
N3_3 K2_3 C60_3 93.7(3)
C31_3 K2_3 C60_3 102.1(3)
C32_3 K2_3 C60_3 117.3(3)
C40_3 K2_3 C60_3 79.1(3)
C80_3 K2_3 C60_3 149.9(3)
O6_3 K2_3 Yb1_3 35.52(19)
N4_3 K2_3 Yb1_3 125.7(3)
O3_3 K2_3 Yb1_3 36.20(19)
N3_3 K2_3 Yb1_3 142.3(3)
C31_3 K2_3 Yb1_3 64.3(2)
C32_3 K2_3 Yb1_3 88.0(2)
C40_3 K2_3 Yb1_3 49.9(2)
C80_3 K2_3 Yb1_3 107.42(18)
C60_3 K2_3 Yb1_3 51.4(2)
O2_3 K3_3 O5_3 69.8(3)
O2_3 K3_3 N5_3 95.4(3)
O5_3 K3_3 N5_3 161.4(3)
O2_3 K3_3 N6_3 121.3(3)
O5_3 K3_3 N6_3 82.7(3)
N5_3 K3_3 N6_3 96.4(4)
O2_3 K3_3 C51_3 85.7(3)
O5_3 K3_3 C51_3 55.5(3)
N5_3 K3_3 C51_3 137.0(4)
N6_3 K3_3 C51_3 119.6(4)
O2_3 K3_3 C86_3 120.7(3)
O5_3 K3_3 C86_3 64.2(2)
N5_3 K3_3 C86_3 118.3(3)
N6_3 K3_3 C86_3 22.84(12)
C51_3 K3_3 C86_3 97.0(3)
O2_3 K3_3 C52_3 103.6(3)
O5_3 K3_3 C52_3 78.2(3)
N5_3 K3_3 C52_3 117.4(4)
N6_3 K3_3 C52_3 120.4(3)
C51_3 K3_3 C52_3 24.7(3)
C86_3 K3_3 C52_3 101.6(3)
O2_3 K3_3 C60_3 63.9(3)
O5_3 K3_3 C60_3 58.0(3)
N5_3 K3_3 C60_3 126.6(4)
N6_3 K3_3 C60_3 136.9(3)
C51_3 K3_3 C60_3 23.2(3)
C86_3 K3_3 C60_3 114.4(3)
C52_3 K3_3 C60_3 40.5(3)
O2_3 K3_3 Yb1_3 34.6(2)
O5_3 K3_3 Yb1_3 35.37(18)
N5_3 K3_3 Yb1_3 129.8(3)
N6_3 K3_3 Yb1_3 106.1(2)
C51_3 K3_3 Yb1_3 64.8(2)
C86_3 K3_3 Yb1_3 94.38(17)
C52_3 K3_3 Yb1_3 88.9(2)
C60_3 K3_3 Yb1_3 51.2(2)
C1_3 O1_3 Yb1_3 123.6(8)
C1_3 O1_3 K1_3 121.8(8)
Yb1_3 O1_3 K1_3 102.1(3)
C20_3 O2_3 Yb1_3 115.3(8)
C20_3 O2_3 K3_3 136.8(7)
Yb1_3 O2_3 K3_3 104.0(3)
C21_3 O3_3 Yb1_3 119.7(8)
C21_3 O3_3 K2_3 121.7(7)
Yb1_3 O3_3 K2_3 97.6(3)
C40_3 O4_3 Yb1_3 119.5(8)
C40_3 O4_3 K1_3 123.2(7)
Yb1_3 O4_3 K1_3 103.1(3)
C41_3 O5_3 Yb1_3 120.1(8)
C41_3 O5_3 K3_3 121.1(8)
Yb1_3 O5_3 K3_3 99.7(3)
C60_3 O6_3 Yb1_3 122.6(7)
C60_3 O6_3 K2_3 124.4(8)
Yb1_3 O6_3 K2_3 101.7(3)
O1_3 C1_3 C10_3 126.3(13)
O1_3 C1_3 C2_3 116.8(13)
C10_3 C1_3 C2_3 116.9(13)
O1_3 C1_3 Yb1_3 35.6(6)
C10_3 C1_3 Yb1_3 108.4(10)
C2_3 C1_3 Yb1_3 122.4(9)
O1_3 C1_3 K1_3 39.4(6)
C10_3 C1_3 K1_3 104.3(9)
C2_3 C1_3 K1_3 126.6(11)
Yb1_3 C1_3 K1_3 68.5(3)
C3_3 C2_3 C1_3 121.2(16)
C2_3 C3_3 C4_3 121.1(16)
C3_3 C4_3 C9_3 118.9(15)
C3_3 C4_3 C5_3 121.1(19)
C9_3 C4_3 C5_3 120(2)
C6_3 C5_3 C4_3 120(2)
C5_3 C6_3 C7_3 123.8(18)
C8_3 C7_3 C6_3 117(2)
C7_3 C8_3 C9_3 120.1(19)
C10_3 C9_3 C4_3 119.3(16)
C10_3 C9_3 C8_3 121.9(16)
C4_3 C9_3 C8_3 118.6(14)
C1_3 C10_3 C9_3 122.4(15)
C1_3 C10_3 C11_3 116.1(12)
C9_3 C10_3 C11_3 121.3(13)
C20_3 C11_3 C12_3 116.4(13)
C20_3 C11_3 C10_3 119.9(12)
C12_3 C11_3 C10_3 123.7(12)
C17_3 C12_3 C11_3 121.2(14)
C17_3 C12_3 C13_3 118.1(13)
C11_3 C12_3 C13_3 120.7(14)
C14_3 C13_3 C12_3 119.3(16)
C13_3 C14_3 C15_3 121.7(17)
C14_3 C15_3 C16_3 118.8(15)
C17_3 C16_3 C15_3 119.7(17)
C16_3 C17_3 C18_3 118.7(16)
C16_3 C17_3 C12_3 121.6(15)
C18_3 C17_3 C12_3 119.6(14)
C19_3 C18_3 C17_3 120.5(15)
C18_3 C19_3 C20_3 120.6(14)
O2_3 C20_3 C11_3 121.7(13)
O2_3 C20_3 C19_3 116.3(12)
C11_3 C20_3 C19_3 121.8(13)
O2_3 C20_3 Yb1_3 40.8(6)
C11_3 C20_3 Yb1_3 107.6(9)
C19_3 C20_3 Yb1_3 112.6(9)
O3_3 C21_3 C30_3 122.1(12)
O3_3 C21_3 C22_3 116.5(11)
C30_3 C21_3 C22_3 121.2(12)
O3_3 C21_3 Yb1_3 38.3(6)
C30_3 C21_3 Yb1_3 107.7(9)
C22_3 C21_3 Yb1_3 115.6(8)
C23_3 C22_3 C21_3 121.0(12)
C24_3 C23_3 C22_3 117.9(13)
C23_3 C24_3 C29_3 120.7(13)
C23_3 C24_3 C25_3 118.2(14)
C29_3 C24_3 C25_3 121.1(13)
C26_3 C25_3 C24_3 118.7(14)
C27_3 C26_3 C25_3 120.0(14)
C26_3 C27_3 C28_3 122.6(15)
C27_3 C28_3 C29_3 118.1(15)
C24_3 C29_3 C30_3 123.1(13)
C24_3 C29_3 C28_3 119.3(13)
C30_3 C29_3 C28_3 117.5(13)
C21_3 C30_3 C29_3 115.7(13)
C21_3 C30_3 C31_3 118.8(12)
C29_3 C30_3 C31_3 125.5(13)
C21_3 C30_3 K1_3 87.9(8)
C29_3 C30_3 K1_3 83.6(9)
C31_3 C30_3 K1_3 98.6(9)
C40_3 C31_3 C32_3 119.8(13)
C40_3 C31_3 C30_3 118.5(12)
C32_3 C31_3 C30_3 121.6(13)
C40_3 C31_3 K2_3 86.0(8)
C32_3 C31_3 K2_3 83.0(9)
C30_3 C31_3 K2_3 102.7(9)
C33_3 C32_3 C37_3 117.3(13)
C33_3 C32_3 C31_3 120.3(15)
C37_3 C32_3 C31_3 121.4(14)
C33_3 C32_3 K2_3 99.0(10)
C37_3 C32_3 K2_3 88.8(10)
C31_3 C32_3 K2_3 72.8(8)
C32_3 C33_3 C34_3 120.0(16)
C35_3 C34_3 C33_3 119.1(16)
C36_3 C35_3 C34_3 120.7(15)
C35_3 C36_3 C37_3 122.2(18)
C36_3 C37_3 C38_3 122.8(16)
C36_3 C37_3 C32_3 120.0(16)
C38_3 C37_3 C32_3 117.1(13)
C39_3 C38_3 C37_3 120.0(15)
C38_3 C39_3 C40_3 124.5(15)
O4_3 C40_3 C31_3 121.9(12)
O4_3 C40_3 C39_3 121.1(13)
C31_3 C40_3 C39_3 117.0(13)
O4_3 C40_3 Yb1_3 38.4(5)
C31_3 C40_3 Yb1_3 109.4(9)
C39_3 C40_3 Yb1_3 117.9(9)
O4_3 C40_3 K2_3 107.1(8)
C31_3 C40_3 K2_3 70.6(8)
C39_3 C40_3 K2_3 89.8(9)
Yb1_3 C40_3 K2_3 68.7(3)
O4_3 C40_3 K1_3 38.4(6)
C31_3 C40_3 K1_3 95.1(9)
C39_3 C40_3 K1_3 138.5(11)
Yb1_3 C40_3 K1_3 69.5(3)
K2_3 C40_3 K1_3 127.3(4)
O5_3 C41_3 C42_3 119.5(13)
O5_3 C41_3 C50_3 124.9(13)
C42_3 C41_3 C50_3 115.5(12)
O5_3 C41_3 Yb1_3 38.2(5)
C42_3 C41_3 Yb1_3 118.6(9)
C50_3 C41_3 Yb1_3 112.1(9)
C43_3 C42_3 C41_3 124.6(15)
C42_3 C43_3 C44_3 118.3(15)
C45_3 C44_3 C49_3 121.0(15)
C45_3 C44_3 C43_3 119.5(16)
C49_3 C44_3 C43_3 119.4(13)
C44_3 C45_3 C46_3 120.1(18)
C47_3 C46_3 C45_3 117.7(15)
C48_3 C47_3 C46_3 122.4(17)
C47_3 C48_3 C49_3 119.9(16)
C50_3 C49_3 C48_3 120.7(14)
C50_3 C49_3 C44_3 120.4(13)
C48_3 C49_3 C44_3 118.8(13)
C49_3 C50_3 C41_3 121.7(13)
C49_3 C50_3 C51_3 123.6(12)
C41_3 C50_3 C51_3 114.7(11)
C60_3 C51_3 C52_3 115.8(14)
C60_3 C51_3 C50_3 122.8(12)
C52_3 C51_3 C50_3 121.4(12)
C60_3 C51_3 K3_3 84.6(8)
C52_3 C51_3 K3_3 81.2(8)
C50_3 C51_3 K3_3 101.1(8)
C57_3 C52_3 C51_3 120.9(13)
C57_3 C52_3 C53_3 116.9(13)
C51_3 C52_3 C53_3 121.8(14)
C57_3 C52_3 K3_3 88.9(9)
C51_3 C52_3 K3_3 74.2(8)
C53_3 C52_3 K3_3 100.8(8)
C54_3 C53_3 C52_3 118.6(15)
C53_3 C54_3 C55_3 125.6(16)
C54_3 C55_3 C56_3 119.7(16)
C55_3 C56_3 C57_3 118.5(16)
C58_3 C57_3 C52_3 119.1(14)
C58_3 C57_3 C56_3 120.8(15)
C52_3 C57_3 C56_3 120.0(14)
C59_3 C58_3 C57_3 121.1(15)
C58_3 C59_3 C60_3 120.8(14)
O6_3 C60_3 C51_3 120.2(13)
O6_3 C60_3 C59_3 117.6(12)
C51_3 C60_3 C59_3 122.1(14)
O6_3 C60_3 Yb1_3 36.2(5)
C51_3 C60_3 Yb1_3 109.0(9)
C59_3 C60_3 Yb1_3 115.7(9)
O6_3 C60_3 K3_3 105.2(7)
C51_3 C60_3 K3_3 72.2(8)
C59_3 C60_3 K3_3 91.1(9)
Yb1_3 C60_3 K3_3 69.0(3)
O6_3 C60_3 K2_3 37.2(6)
C51_3 C60_3 K2_3 96.2(10)
C59_3 C60_3 K2_3 133.5(10)
Yb1_3 C60_3 K2_3 67.5(3)
K3_3 C60_3 K2_3 127.8(4)
C65_3 N1_3 C61_3 119.6
C65_3 N1_3 K1_3 134.1(6)
C61_3 N1_3 K1_3 102.8(6)
N1_3 C61_3 C62_3 121.4
N1_3 C61_3 K1_3 54.4(5)
C62_3 C61_3 K1_3 164.3(5)
C63_3 C62_3 C61_3 119.6
C62_3 C63_3 C64_3 118.3
C65_3 C64_3 C63_3 118.9
N1_3 C65_3 C64_3 122.2
C70_3 N2_3 C66_3 119.6
C70_3 N2_3 K1_3 118.0(7)
C66_3 N2_3 K1_3 122.2(7)
N2_3 C66_3 C67_3 121.4
C66_3 C67_3 C68_3 119.6
C67_3 C68_3 C69_3 118.3
C70_3 C69_3 C68_3 118.9
N2_3 C70_3 C69_3 122.2
C75_3 N3_3 C71_3 119.6
C75_3 N3_3 K2_3 124.2(6)
C71_3 N3_3 K2_3 115.4(6)
N3_3 C71_3 C72_3 121.4
C73_3 C72_3 C71_3 119.6
C72_3 C73_3 C74_3 118.3
C75_3 C74_3 C73_3 118.9
N3_3 C75_3 C74_3 122.2
C80_3 N4_3 C76_3 119.6
C80_3 N4_3 K2_3 117.3(7)
C76_3 N4_3 K2_3 122.6(7)
N4_3 C76_3 C77_3 121.4
C76_3 C77_3 C78_3 119.6
C77_3 C78_3 C79_3 118.3
C80_3 C79_3 C78_3 118.9
N4_3 C80_3 C79_3 122.2
N4_3 C80_3 K2_3 43.0(5)
C79_3 C80_3 K2_3 164.0(5)
C85_3 N5_3 C81_3 119.6
C85_3 N5_3 K3_3 113.8(7)
C81_3 N5_3 K3_3 126.4(7)
N5_3 C81_3 C82_3 121.4
C83_3 C82_3 C81_3 119.6
C82_3 C83_3 C84_3 118.3
C85_3 C84_3 C83_3 118.9
N5_3 C85_3 C84_3 122.2
C90_3 N6_3 C86_3 119.6
C90_3 N6_3 K3_3 133.8(5)
C86_3 N6_3 K3_3 102.9(5)
N6_3 C86_3 C87_3 121.4
N6_3 C86_3 K3_3 54.2(4)
C87_3 C86_3 K3_3 163.9(5)
C86_3 C87_3 C88_3 119.6
C87_3 C88_3 C89_3 118.3
C90_3 C89_3 C88_3 118.9
N6_3 C90_3 C89_3 122.2
O4_4 Yb1_4 O5_4 177.1(3)
O4_4 Yb1_4 O6_4 95.0(3)
O5_4 Yb1_4 O6_4 82.1(3)
O4_4 Yb1_4 O3_4 84.7(3)
O5_4 Yb1_4 O3_4 94.5(4)
O6_4 Yb1_4 O3_4 87.0(3)
O4_4 Yb1_4 O2_4 94.4(3)
O5_4 Yb1_4 O2_4 86.5(4)
O6_4 Yb1_4 O2_4 93.9(3)
O3_4 Yb1_4 O2_4 178.7(3)
O4_4 Yb1_4 O1_4 85.7(3)
O5_4 Yb1_4 O1_4 97.2(3)
O6_4 Yb1_4 O1_4 174.5(3)
O3_4 Yb1_4 O1_4 98.5(3)
O2_4 Yb1_4 O1_4 80.6(3)
O4_4 Yb1_4 C40_4 25.0(3)
O5_4 Yb1_4 C40_4 152.1(4)
O6_4 Yb1_4 C40_4 73.0(3)
O3_4 Yb1_4 C40_4 72.2(4)
O2_4 Yb1_4 C40_4 107.2(4)
O1_4 Yb1_4 C40_4 108.8(3)
O4_4 Yb1_4 C1_4 106.1(4)
O5_4 Yb1_4 C1_4 76.8(4)
O6_4 Yb1_4 C1_4 153.1(4)
O3_4 Yb1_4 C1_4 111.0(4)
O2_4 Yb1_4 C1_4 68.4(3)
O1_4 Yb1_4 C1_4 23.3(3)
C40_4 Yb1_4 C1_4 130.6(4)
O4_4 Yb1_4 C60_4 107.6(4)
O5_4 Yb1_4 C60_4 69.9(4)
O6_4 Yb1_4 C60_4 22.5(3)
O3_4 Yb1_4 C60_4 106.4(4)
O2_4 Yb1_4 C60_4 74.7(3)
O1_4 Yb1_4 C60_4 152.6(4)
C40_4 Yb1_4 C60_4 90.0(4)
C1_4 Yb1_4 C60_4 131.1(4)
O4_4 Yb1_4 C20_4 79.4(3)
O5_4 Yb1_4 C20_4 102.1(4)
O6_4 Yb1_4 C20_4 109.0(4)
O3_4 Yb1_4 C20_4 158.2(3)
O2_4 Yb1_4 C20_4 20.5(3)
O1_4 Yb1_4 C20_4 65.8(3)
C40_4 Yb1_4 C20_4 97.7(4)
C1_4 Yb1_4 C20_4 60.4(3)
C60_4 Yb1_4 C20_4 92.6(4)
O4_4 Yb1_4 C21_4 66.9(4)
O5_4 Yb1_4 C21_4 112.8(4)
O6_4 Yb1_4 C21_4 99.4(4)
O3_4 Yb1_4 C21_4 21.0(3)
O2_4 Yb1_4 C21_4 157.8(3)
O1_4 Yb1_4 C21_4 85.9(4)
C40_4 Yb1_4 C21_4 60.8(4)
C1_4 Yb1_4 C21_4 104.1(4)
C60_4 Yb1_4 C21_4 121.2(4)
C20_4 Yb1_4 C21_4 137.5(4)
O4_4 Yb1_4 C41_4 157.9(4)
O5_4 Yb1_4 C41_4 19.5(4)
O6_4 Yb1_4 C41_4 67.8(4)
O3_4 Yb1_4 C41_4 80.7(4)
O2_4 Yb1_4 C41_4 100.5(4)
O1_4 Yb1_4 C41_4 112.7(4)
C40_4 Yb1_4 C41_4 133.0(4)
C1_4 Yb1_4 C41_4 94.6(4)
C60_4 Yb1_4 C41_4 61.5(4)
C20_4 Yb1_4 C41_4 118.6(4)
C21_4 Yb1_4 C41_4 101.0(4)
O4_4 K1_4 O1_4 67.6(3)
O4_4 K1_4 N1_4 138.8(3)
O1_4 K1_4 N1_4 87.2(3)
O4_4 K1_4 N2_4 91.2(3)
O1_4 K1_4 N2_4 154.5(3)
N1_4 K1_4 N2_4 101.3(3)
O4_4 K1_4 C20_4 71.3(3)
O1_4 K1_4 C20_4 59.3(3)
N1_4 K1_4 C20_4 123.7(4)
N2_4 K1_4 C20_4 128.9(3)
O4_4 K1_4 C11_4 93.1(3)
O1_4 K1_4 C11_4 56.0(3)
N1_4 K1_4 C11_4 99.1(4)
N2_4 K1_4 C11_4 143.3(3)
C20_4 K1_4 C11_4 25.1(3)
O4_4 K1_4 C66_4 68.8(2)
O1_4 K1_4 C66_4 132.2(2)
N1_4 K1_4 C66_4 114.5(3)
N2_4 K1_4 C66_4 23.05(11)
C20_4 K1_4 C66_4 121.6(3)
C11_4 K1_4 C66_4 144.8(3)
O4_4 K1_4 C19_4 74.9(3)
O1_4 K1_4 C19_4 83.9(3)
N1_4 K1_4 C19_4 136.3(4)
N2_4 K1_4 C19_4 105.0(3)
C20_4 K1_4 C19_4 25.0(3)
C11_4 K1_4 C19_4 42.1(3)
C66_4 K1_4 C19_4 102.8(3)
O4_4 K1_4 C12_4 114.1(3)
O1_4 K1_4 C12_4 76.4(3)
N1_4 K1_4 C12_4 89.0(4)
N2_4 K1_4 C12_4 127.3(3)
C20_4 K1_4 C12_4 42.8(3)
C11_4 K1_4 C12_4 23.6(3)
C66_4 K1_4 C12_4 141.0(3)
C19_4 K1_4 C12_4 47.3(4)
O4_4 K1_4 Yb1_4 33.92(19)
O1_4 K1_4 Yb1_4 35.41(19)
N1_4 K1_4 Yb1_4 120.5(3)
N2_4 K1_4 Yb1_4 125.15(18)
C20_4 K1_4 Yb1_4 52.1(3)
C11_4 K1_4 Yb1_4 66.2(2)
C66_4 K1_4 Yb1_4 102.58(13)
C19_4 K1_4 Yb1_4 69.0(3)
C12_4 K1_4 Yb1_4 89.7(2)
O6_4 K2_4 O3_4 70.7(3)
O6_4 K2_4 N4_4 96.8(4)
O3_4 K2_4 N4_4 160.0(4)
O6_4 K2_4 N3_4 165.0(3)
O3_4 K2_4 N3_4 94.7(3)
N4_4 K2_4 N3_4 98.1(4)
O6_4 K2_4 C32_4 86.3(3)
O3_4 K2_4 C32_4 76.0(3)
N4_4 K2_4 C32_4 88.0(4)
N3_4 K2_4 C32_4 93.2(3)
O6_4 K2_4 C80_4 76.0(3)
O3_4 K2_4 C80_4 142.5(3)
N4_4 K2_4 C80_4 20.88(19)
N3_4 K2_4 C80_4 118.9(3)
C32_4 K2_4 C80_4 85.2(3)
O6_4 K2_4 C21_4 84.5(3)
O3_4 K2_4 C21_4 20.3(3)
N4_4 K2_4 C21_4 148.8(4)
N3_4 K2_4 C21_4 82.2(3)
C32_4 K2_4 C21_4 61.0(3)
C80_4 K2_4 C21_4 142.0(4)
O6_4 K2_4 C31_4 73.8(3)
O3_4 K2_4 C31_4 54.0(3)
N4_4 K2_4 C31_4 108.3(3)
N3_4 K2_4 C31_4 100.3(3)
C32_4 K2_4 C31_4 23.0(3)
C80_4 K2_4 C31_4 100.6(3)
C21_4 K2_4 C31_4 42.0(3)
O6_4 K2_4 C50_4 52.9(3)
O3_4 K2_4 C50_4 87.5(3)
N4_4 K2_4 C50_4 97.4(4)
N3_4 K2_4 C50_4 125.6(4)
C32_4 K2_4 C50_4 139.2(4)
C80_4 K2_4 C50_4 86.0(3)
C21_4 K2_4 C50_4 107.8(4)
C31_4 K2_4 C50_4 123.1(3)
O6_4 K2_4 Yb1_4 35.5(2)
O3_4 K2_4 Yb1_4 35.5(2)
N4_4 K2_4 Yb1_4 131.6(3)
N3_4 K2_4 Yb1_4 129.6(3)
C32_4 K2_4 Yb1_4 82.7(2)
C80_4 K2_4 Yb1_4 110.78(19)
C21_4 K2_4 Yb1_4 52.0(3)
C31_4 K2_4 Yb1_4 61.3(2)
C50_4 K2_4 Yb1_4 63.6(2)
O5_4 K3_4 O2_4 69.7(3)
O5_4 K3_4 N6_4 157.7(3)
O2_4 K3_4 N6_4 102.8(4)
O5_4 K3_4 N5_4 99.6(3)
O2_4 K3_4 N5_4 168.8(4)
N6_4 K3_4 N5_4 88.3(3)
O5_4 K3_4 C10_4 83.8(3)
O2_4 K3_4 C10_4 55.7(3)
N6_4 K3_4 C10_4 109.9(4)
N5_4 K3_4 C10_4 121.5(4)
O5_4 K3_4 C9_4 99.8(3)
O2_4 K3_4 C9_4 79.1(3)
N6_4 K3_4 C9_4 99.3(3)
N5_4 K3_4 C9_4 100.2(3)
C10_4 K3_4 C9_4 24.6(3)
O5_4 K3_4 C41_4 19.6(3)
O2_4 K3_4 C41_4 85.2(3)
N6_4 K3_4 C41_4 145.2(4)
N5_4 K3_4 C41_4 85.1(4)
C10_4 K3_4 C41_4 102.7(4)
C9_4 K3_4 C41_4 115.6(4)
O5_4 K3_4 C20_4 85.1(3)
O2_4 K3_4 C20_4 19.2(3)
N6_4 K3_4 C20_4 92.9(4)
N5_4 K3_4 C20_4 164.2(3)
C10_4 K3_4 C20_4 43.6(3)
C9_4 K3_4 C20_4 64.1(3)
C41_4 K3_4 C20_4 102.5(3)
O5_4 K3_4 C85_4 120.9(3)
O2_4 K3_4 C85_4 167.3(3)
N6_4 K3_4 C85_4 69.9(3)
N5_4 K3_4 C85_4 21.65(13)
C10_4 K3_4 C85_4 116.0(3)
C9_4 K3_4 C85_4 91.6(3)
C41_4 K3_4 C85_4 106.7(3)
C20_4 K3_4 C85_4 148.2(3)
O5_4 K3_4 C51_4 52.8(3)
O2_4 K3_4 C51_4 78.0(3)
N6_4 K3_4 C51_4 105.6(3)
N5_4 K3_4 C51_4 98.3(3)
C10_4 K3_4 C51_4 126.1(3)
C9_4 K3_4 C51_4 149.3(3)
C41_4 K3_4 C51_4 42.3(3)
C20_4 K3_4 C51_4 96.5(3)
C85_4 K3_4 C51_4 113.6(3)
O5_4 K3_4 Yb1_4 34.5(2)
O2_4 K3_4 Yb1_4 35.4(2)
N6_4 K3_4 Yb1_4 135.8(3)
N5_4 K3_4 Yb1_4 133.7(3)
C10_4 K3_4 Yb1_4 64.1(2)
C9_4 K3_4 Yb1_4 87.5(2)
C41_4 K3_4 Yb1_4 51.6(2)
C20_4 K3_4 Yb1_4 51.0(2)
C85_4 K3_4 Yb1_4 154.1(2)
C51_4 K3_4 Yb1_4 62.1(2)
C1_4 O1_4 Yb1_4 116.2(8)
C1_4 O1_4 K1_4 124.3(8)
Yb1_4 O1_4 K1_4 98.8(3)
C20_4 O2_4 Yb1_4 123.1(8)
C20_4 O2_4 K3_4 119.1(8)
Yb1_4 O2_4 K3_4 100.8(4)
C21_4 O3_4 Yb1_4 123.7(8)
C21_4 O3_4 K2_4 117.5(8)
Yb1_4 O3_4 K2_4 100.3(4)
C40_4 O4_4 Yb1_4 113.4(7)
C40_4 O4_4 K1_4 142.4(8)
Yb1_4 O4_4 K1_4 103.8(3)
C41_4 O5_4 Yb1_4 126.7(9)
C41_4 O5_4 K3_4 118.0(9)
Yb1_4 O5_4 K3_4 102.7(4)
C60_4 O6_4 Yb1_4 119.0(8)
C60_4 O6_4 K2_4 126.2(8)
Yb1_4 O6_4 K2_4 101.4(4)
O1_4 C1_4 C10_4 121.1(12)
O1_4 C1_4 C2_4 116.2(12)
C10_4 C1_4 C2_4 122.6(13)
O1_4 C1_4 Yb1_4 40.4(6)
C10_4 C1_4 Yb1_4 110.8(9)
C2_4 C1_4 Yb1_4 114.1(9)
C3_4 C2_4 C1_4 116.2(14)
C2_4 C3_4 C4_4 124.0(13)
C9_4 C4_4 C3_4 115.7(12)
C9_4 C4_4 C5_4 121.0(13)
C3_4 C4_4 C5_4 123.3(13)
C6_4 C5_4 C4_4 120.8(15)
C5_4 C6_4 C7_4 123.8(15)
C6_4 C7_4 C8_4 119.0(15)
C7_4 C8_4 C9_4 119.6(13)
C4_4 C9_4 C10_4 123.6(13)
C4_4 C9_4 C8_4 115.8(12)
C10_4 C9_4 C8_4 120.4(12)
C4_4 C9_4 K3_4 101.9(9)
C10_4 C9_4 K3_4 75.9(8)
C8_4 C9_4 K3_4 97.0(8)
C1_4 C10_4 C9_4 117.3(13)
C1_4 C10_4 C11_4 123.0(12)
C9_4 C10_4 C11_4 119.5(12)
C1_4 C10_4 K3_4 91.2(9)
C9_4 C10_4 K3_4 79.5(8)
C11_4 C10_4 K3_4 93.6(8)
C12_4 C11_4 C20_4 121.1(13)
C12_4 C11_4 C10_4 120.1(12)
C20_4 C11_4 C10_4 117.4(12)
C12_4 C11_4 K1_4 84.4(8)
C20_4 C11_4 K1_4 74.4(8)
C10_4 C11_4 K1_4 100.3(8)
C17_4 C12_4 C11_4 120.3(14)
C17_4 C12_4 C13_4 117.3(14)
C11_4 C12_4 C13_4 122.4(14)
C17_4 C12_4 K1_4 89.1(9)
C11_4 C12_4 K1_4 71.9(8)
C13_4 C12_4 K1_4 109.8(9)
C14_4 C13_4 C12_4 123.3(17)
C13_4 C14_4 C15_4 120.8(19)
C14_4 C15_4 C16_4 118.5(16)
C17_4 C16_4 C15_4 116.9(17)
C12_4 C17_4 C18_4 120.4(15)
C12_4 C17_4 C16_4 122.8(17)
C18_4 C17_4 C16_4 116.8(16)
C19_4 C18_4 C17_4 119.6(15)
C18_4 C19_4 C20_4 123.0(15)
C18_4 C19_4 K1_4 88.8(10)
C20_4 C19_4 K1_4 70.4(8)
O2_4 C20_4 C11_4 121.8(13)
O2_4 C20_4 C19_4 123.0(13)
C11_4 C20_4 C19_4 114.9(13)
O2_4 C20_4 Yb1_4 36.4(6)
C11_4 C20_4 Yb1_4 112.3(9)
C19_4 C20_4 Yb1_4 122.5(9)
O2_4 C20_4 K1_4 108.8(8)
C11_4 C20_4 K1_4 80.5(8)
C19_4 C20_4 K1_4 84.6(8)
Yb1_4 C20_4 K1_4 72.6(3)
O2_4 C20_4 K3_4 41.7(6)
C11_4 C20_4 K3_4 89.0(8)
C19_4 C20_4 K3_4 140.1(10)
Yb1_4 C20_4 K3_4 69.1(3)
K1_4 C20_4 K3_4 132.6(4)
O3_4 C21_4 C30_4 124.1(14)
O3_4 C21_4 C22_4 117.3(14)
C30_4 C21_4 C22_4 118.5(15)
O3_4 C21_4 Yb1_4 35.3(6)
C30_4 C21_4 Yb1_4 106.1(11)
C22_4 C21_4 Yb1_4 121.9(11)
O3_4 C21_4 K2_4 42.2(6)
C30_4 C21_4 K2_4 97.0(10)
C22_4 C21_4 K2_4 134.0(10)
Yb1_4 C21_4 K2_4 67.9(3)
C23_4 C22_4 C21_4 119.9(17)
C22_4 C23_4 C24_4 123.1(17)
C23_4 C24_4 C25_4 121.7(19)
C23_4 C24_4 C29_4 119.0(16)
C25_4 C24_4 C29_4 119.4(19)
C26_4 C25_4 C24_4 120(2)
C25_4 C26_4 C27_4 123.5(18)
C26_4 C27_4 C28_4 116(2)
C27_4 C28_4 C29_4 122.1(18)
C28_4 C29_4 C30_4 123.6(15)
C28_4 C29_4 C24_4 117.8(14)
C30_4 C29_4 C24_4 118.0(15)
C21_4 C30_4 C29_4 121.0(15)
C21_4 C30_4 C31_4 120.6(13)
C29_4 C30_4 C31_4 118.0(13)
C40_4 C31_4 C32_4 119.5(13)
C40_4 C31_4 C30_4 116.5(13)
C32_4 C31_4 C30_4 123.4(13)
C40_4 C31_4 K2_4 96.2(9)
C32_4 C31_4 K2_4 75.1(9)
C30_4 C31_4 K2_4 91.4(8)
C33_4 C32_4 C31_4 122.8(14)
C33_4 C32_4 C37_4 118.0(13)
C31_4 C32_4 C37_4 118.8(13)
C33_4 C32_4 K2_4 91.7(10)
C31_4 C32_4 K2_4 81.9(9)
C37_4 C32_4 K2_4 102.5(10)
C34_4 C33_4 C32_4 121.1(16)
C33_4 C34_4 C35_4 121.6(15)
C36_4 C35_4 C34_4 119.3(15)
C35_4 C36_4 C37_4 121.4(16)
C38_4 C37_4 C36_4 123.1(14)
C38_4 C37_4 C32_4 118.8(13)
C36_4 C37_4 C32_4 118.0(13)
C39_4 C38_4 C37_4 121.0(14)
C38_4 C39_4 C40_4 120.7(13)
C31_4 C40_4 O4_4 123.3(13)
C31_4 C40_4 C39_4 120.1(13)
O4_4 C40_4 C39_4 116.6(12)
C31_4 C40_4 Yb1_4 109.4(9)
O4_4 C40_4 Yb1_4 41.6(5)
C39_4 C40_4 Yb1_4 113.0(9)
O5_4 C41_4 C42_4 118.9(14)
O5_4 C41_4 C50_4 120.2(14)
C42_4 C41_4 C50_4 120.9(14)
O5_4 C41_4 Yb1_4 33.8(6)
C42_4 C41_4 Yb1_4 121.1(10)
C50_4 C41_4 Yb1_4 106.6(10)
O5_4 C41_4 K3_4 42.4(7)
C42_4 C41_4 K3_4 131.6(11)
C50_4 C41_4 K3_4 95.0(10)
Yb1_4 C41_4 K3_4 69.6(3)
C41_4 C42_4 C43_4 120.9(15)
C42_4 C43_4 C44_4 119.6(16)
C45_4 C44_4 C43_4 120.6(19)
C45_4 C44_4 C49_4 118.5(18)
C43_4 C44_4 C49_4 120.9(15)
C46_4 C45_4 C44_4 123(2)
C45_4 C46_4 C47_4 118.9(16)
C46_4 C47_4 C48_4 121.5(19)
C47_4 C48_4 C49_4 120.8(18)
C48_4 C49_4 C44_4 117.7(14)
C48_4 C49_4 C50_4 122.7(16)
C44_4 C49_4 C50_4 119.6(15)
C51_4 C50_4 C41_4 120.6(13)
C51_4 C50_4 C49_4 121.7(14)
C41_4 C50_4 C49_4 117.6(15)
C51_4 C50_4 K2_4 97.6(9)
C41_4 C50_4 K2_4 83.5(9)
C49_4 C50_4 K2_4 85.2(9)
C52_4 C51_4 C60_4 117.6(14)
C52_4 C51_4 C50_4 121.4(13)
C60_4 C51_4 C50_4 120.9(13)
C52_4 C51_4 K3_4 85.2(8)
C60_4 C51_4 K3_4 94.7(8)
C50_4 C51_4 K3_4 92.5(9)
C51_4 C52_4 C53_4 123.0(14)
C51_4 C52_4 C57_4 120.7(13)
C53_4 C52_4 C57_4 116.3(13)
C54_4 C53_4 C52_4 120.6(14)
C55_4 C54_4 C53_4 121.7(15)
C54_4 C55_4 C56_4 120.5(16)
C55_4 C56_4 C57_4 120.0(15)
C56_4 C57_4 C58_4 120.9(14)
C56_4 C57_4 C52_4 120.7(13)
C58_4 C57_4 C52_4 118.4(13)
C59_4 C58_4 C57_4 120.0(14)
C60_4 C59_4 C58_4 120.6(13)
O6_4 C60_4 C59_4 117.5(13)
O6_4 C60_4 C51_4 119.7(13)
C59_4 C60_4 C51_4 122.6(14)
O6_4 C60_4 Yb1_4 38.5(6)
C59_4 C60_4 Yb1_4 114.2(9)
C51_4 C60_4 Yb1_4 106.6(9)
C65_4 N1_4 C61_4 119.6
C65_4 N1_4 K1_4 118.2(7)
C61_4 N1_4 K1_4 115.7(7)
N1_4 C61_4 C62_4 121.4
C61_4 C62_4 C63_4 119.6
C62_4 C63_4 C64_4 118.3
C65_4 C64_4 C63_4 118.9
N1_4 C65_4 C64_4 122.2
C70_4 N2_4 C66_4 119.6
C70_4 N2_4 K1_4 136.6(5)
C66_4 N2_4 K1_4 100.3(5)
N2_4 C66_4 C67_4 121.4
N2_4 C66_4 K1_4 56.7(4)
C67_4 C66_4 K1_4 164.8(4)
C66_4 C67_4 C68_4 119.6
C67_4 C68_4 C69_4 118.3
C70_4 C69_4 C68_4 118.9
N2_4 C70_4 C69_4 122.2
C75_4 N3_4 C71_4 119.6
C75_4 N3_4 K2_4 126.8(6)
C71_4 N3_4 K2_4 111.2(6)
N3_4 C71_4 C72_4 121.4
C71_4 C72_4 C73_4 119.6
C72_4 C73_4 C74_4 118.3
C73_4 C74_4 C75_4 118.9
N3_4 C75_4 C74_4 122.2
C80_4 N4_4 C76_4 119.6
C80_4 N4_4 K2_4 112.9(7)
C76_4 N4_4 K2_4 125.9(7)
N4_4 C76_4 C77_4 121.4
C78_4 C77_4 C76_4 119.6
C77_4 C78_4 C79_4 118.3
C80_4 C79_4 C78_4 118.9
N4_4 C80_4 C79_4 122.2
N4_4 C80_4 K2_4 46.2(5)
C79_4 C80_4 K2_4 164.4(5)
C85_4 N5_4 C81_4 119.6
C85_4 N5_4 K3_4 105.7(6)
C81_4 N5_4 K3_4 121.1(6)
N5_4 C81_4 C82_4 121.4
C83_4 C82_4 C81_4 119.6
C82_4 C83_4 C84_4 118.3
C85_4 C84_4 C83_4 118.9
N5_4 C85_4 C84_4 122.2
N5_4 C85_4 K3_4 52.6(5)
C84_4 C85_4 K3_4 147.8(5)
C90_4 N6_4 C86_4 119.6
C90_4 N6_4 K3_4 117.3(7)
C86_4 N6_4 K3_4 123.0(7)
N6_4 C86_4 C87_4 121.4
C88_4 C87_4 C86_4 119.6
C87_4 C88_4 C89_4 118.3
C90_4 C89_4 C88_4 118.9
N6_4 C90_4 C89_4 122.2
O6_5 Yb1_5 O1_5 176.6(3)
O6_5 Yb1_5 O4_5 90.2(3)
O1_5 Yb1_5 O4_5 87.1(3)
O6_5 Yb1_5 O3_5 85.5(3)
O1_5 Yb1_5 O3_5 92.2(3)
O4_5 Yb1_5 O3_5 84.5(3)
O6_5 Yb1_5 O2_5 98.2(3)
O1_5 Yb1_5 O2_5 84.0(3)
O4_5 Yb1_5 O2_5 93.8(3)
O3_5 Yb1_5 O2_5 176.0(3)
O6_5 Yb1_5 O5_5 82.2(3)
O1_5 Yb1_5 O5_5 100.6(3)
O4_5 Yb1_5 O5_5 171.9(3)
O3_5 Yb1_5 O5_5 97.5(3)
O2_5 Yb1_5 O5_5 84.6(3)
O6_5 Yb1_5 C20_5 112.2(3)
O1_5 Yb1_5 C20_5 69.0(3)
O4_5 Yb1_5 C20_5 75.0(3)
O3_5 Yb1_5 C20_5 152.5(3)
O2_5 Yb1_5 C20_5 23.8(3)
O5_5 Yb1_5 C20_5 105.3(3)
O6_5 Yb1_5 C41_5 68.3(3)
O1_5 Yb1_5 C41_5 113.7(3)
O4_5 Yb1_5 C41_5 153.6(4)
O3_5 Yb1_5 C41_5 78.8(3)
O2_5 Yb1_5 C41_5 104.0(3)
O5_5 Yb1_5 C41_5 22.6(3)
C20_5 Yb1_5 C41_5 126.5(4)
O6_5 Yb1_5 C21_5 102.0(3)
O1_5 Yb1_5 C21_5 75.2(3)
O4_5 Yb1_5 C21_5 70.5(3)
O3_5 Yb1_5 C21_5 21.8(3)
O2_5 Yb1_5 C21_5 154.3(3)
O5_5 Yb1_5 C21_5 113.6(4)
C20_5 Yb1_5 C21_5 130.8(4)
C41_5 Yb1_5 C21_5 98.2(4)
O6_5 Yb1_5 C1_5 161.6(3)
O1_5 Yb1_5 C1_5 21.8(3)
O4_5 Yb1_5 C1_5 103.3(3)
O3_5 Yb1_5 C1_5 107.9(3)
O2_5 Yb1_5 C1_5 68.9(3)
O5_5 Yb1_5 C1_5 83.5(3)
C20_5 Yb1_5 C1_5 60.9(3)
C41_5 Yb1_5 C1_5 101.2(4)
C21_5 Yb1_5 C1_5 94.4(4)
O6_5 Yb1_5 C40_5 73.3(3)
O1_5 Yb1_5 C40_5 103.6(3)
O4_5 Yb1_5 C40_5 22.1(3)
O3_5 Yb1_5 C40_5 69.6(3)
O2_5 Yb1_5 C40_5 109.8(3)
O5_5 Yb1_5 C40_5 152.9(3)
C20_5 Yb1_5 C40_5 94.7(4)
C41_5 Yb1_5 C40_5 131.5(4)
C21_5 Yb1_5 C40_5 62.1(4)
C1_5 Yb1_5 C40_5 122.7(4)
O6_5 Yb1_5 C60_5 21.0(3)
O1_5 Yb1_5 C60_5 162.3(3)
O4_5 Yb1_5 C60_5 104.7(3)
O3_5 Yb1_5 C60_5 101.9(3)
O2_5 Yb1_5 C60_5 82.1(3)
O5_5 Yb1_5 C60_5 67.3(3)
C20_5 Yb1_5 C60_5 100.8(2)
C41_5 Yb1_5 C60_5 59.8(2)
C21_5 Yb1_5 C60_5 120.9(3)
C1_5 Yb1_5 C60_5 140.6(3)
C40_5 Yb1_5 C60_5 91.4(3)
O4_5 K1_5 O1_5 70.0(3)
O4_5 K1_5 N1_5 156.2(3)
O1_5 K1_5 N1_5 92.6(3)
O4_5 K1_5 N2_5 101.4(3)
O1_5 K1_5 N2_5 171.3(3)
N1_5 K1_5 N2_5 96.1(4)
O4_5 K1_5 C11_5 83.9(3)
O1_5 K1_5 C11_5 54.6(3)
N1_5 K1_5 C11_5 99.5(3)
N2_5 K1_5 C11_5 124.1(3)
O4_5 K1_5 C61_5 137.4(2)
O1_5 K1_5 C61_5 69.9(2)
N1_5 K1_5 C61_5 22.8(2)
N2_5 K1_5 C61_5 118.8(3)
C11_5 K1_5 C61_5 84.7(2)
O4_5 K1_5 C12_5 101.7(3)
O1_5 K1_5 C12_5 75.7(3)
N1_5 K1_5 C12_5 89.0(3)
N2_5 K1_5 C12_5 105.0(3)
C11_5 K1_5 C12_5 23.5(3)
C61_5 K1_5 C12_5 82.1(3)
O4_5 K1_5 C40_5 19.0(3)
O1_5 K1_5 C40_5 84.5(3)
N1_5 K1_5 C40_5 150.6(3)
N2_5 K1_5 C40_5 87.6(3)
C11_5 K1_5 C40_5 102.5(3)
C61_5 K1_5 C40_5 142.6(3)
C12_5 K1_5 C40_5 118.3(4)
O4_5 K1_5 C30_5 52.8(3)
O1_5 K1_5 C30_5 78.1(3)
N1_5 K1_5 C30_5 109.0(3)
N2_5 K1_5 C30_5 98.4(3)
C11_5 K1_5 C30_5 125.5(3)
C61_5 K1_5 C30_5 104.5(3)
C12_5 K1_5 C30_5 148.8(3)
C40_5 K1_5 C30_5 41.8(3)
O4_5 K1_5 Yb1_5 34.73(19)
O1_5 K1_5 Yb1_5 35.41(18)
N1_5 K1_5 Yb1_5 126.9(3)
N2_5 K1_5 Yb1_5 135.9(3)
C11_5 K1_5 Yb1_5 63.7(2)
C61_5 K1_5 Yb1_5 104.67(18)
C12_5 K1_5 Yb1_5 86.8(2)
C40_5 K1_5 Yb1_5 50.8(2)
C30_5 K1_5 Yb1_5 62.0(2)
O6_5 K2_5 O3_5 70.0(3)
O6_5 K2_5 N3_5 156.5(3)
O3_5 K2_5 N3_5 87.2(2)
O6_5 K2_5 N4_5 110.5(3)
O3_5 K2_5 N4_5 167.6(3)
N3_5 K2_5 N4_5 93.0(3)
O6_5 K2_5 C76_5 127.7(3)
O3_5 K2_5 C76_5 147.1(2)
N3_5 K2_5 C76_5 74.8(3)
N4_5 K2_5 C76_5 23.73(13)
O6_5 K2_5 C71_5 134.5(2)
O3_5 K2_5 C71_5 67.2(2)
N3_5 K2_5 C71_5 22.24(12)
N4_5 K2_5 C71_5 114.7(3)
C76_5 K2_5 C71_5 97.1(3)
O6_5 K2_5 C50_5 54.1(3)
O3_5 K2_5 C50_5 83.5(3)
N3_5 K2_5 C50_5 119.7(3)
N4_5 K2_5 C50_5 107.0(3)
C76_5 K2_5 C50_5 129.3(3)
C71_5 K2_5 C50_5 105.9(3)
O6_5 K2_5 C60_5 19.7(2)
O3_5 K2_5 C60_5 86.0(2)
N3_5 K2_5 C60_5 161.3(3)
N4_5 K2_5 C60_5 97.3(3)
C76_5 K2_5 C60_5 118.8(3)
C71_5 K2_5 C60_5 142.1(3)
C50_5 K2_5 C60_5 42.2(3)
O6_5 K2_5 C31_5 78.7(3)
O3_5 K2_5 C31_5 53.4(3)
N3_5 K2_5 C31_5 92.3(2)
N4_5 K2_5 C31_5 114.2(3)
C76_5 K2_5 C31_5 99.2(3)
C71_5 K2_5 C31_5 87.7(2)
C50_5 K2_5 C31_5 125.7(3)
C60_5 K2_5 C31_5 97.5(2)
O6_5 K2_5 C49_5 76.0(3)
O3_5 K2_5 C49_5 98.9(3)
N3_5 K2_5 C49_5 103.2(3)
N4_5 K2_5 C49_5 93.1(3)
C76_5 K2_5 C49_5 111.8(3)
C71_5 K2_5 C49_5 96.1(3)
C50_5 K2_5 C49_5 23.2(3)
C60_5 K2_5 C49_5 60.9(3)
C31_5 K2_5 C49_5 147.9(3)
O6_5 K2_5 C21_5 83.7(3)
O3_5 K2_5 C21_5 18.1(3)
N3_5 K2_5 C21_5 75.3(2)
N4_5 K2_5 C21_5 151.5(3)
C76_5 K2_5 C21_5 129.0(2)
C71_5 K2_5 C21_5 58.7(2)
C50_5 K2_5 C21_5 101.3(3)
C60_5 K2_5 C21_5 101.6(2)
C31_5 K2_5 C21_5 42.5(3)
C49_5 K2_5 C21_5 114.6(4)
O6_5 K2_5 Yb1_5 34.79(19)
O3_5 K2_5 Yb1_5 35.23(18)
N3_5 K2_5 Yb1_5 122.1(2)
N4_5 K2_5 Yb1_5 144.2(3)
C76_5 K2_5 Yb1_5 153.3(3)
C71_5 K2_5 Yb1_5 100.95(13)
C50_5 K2_5 Yb1_5 63.6(2)
C60_5 K2_5 Yb1_5 51.4(2)
C31_5 K2_5 Yb1_5 62.3(2)
C49_5 K2_5 Yb1_5 85.8(2)
C21_5 K2_5 Yb1_5 50.2(2)
O2_5 K3_5 O5_5 70.0(3)
O2_5 K3_5 N6_5 91.4(3)
O5_5 K3_5 N6_5 161.0(3)
O2_5 K3_5 N5_5 149.5(3)
O5_5 K3_5 N5_5 92.8(2)
N6_5 K3_5 N5_5 102.1(3)
O2_5 K3_5 C51_5 92.2(3)
O5_5 K3_5 C51_5 55.4(3)
N6_5 K3_5 C51_5 132.1(4)
N5_5 K3_5 C51_5 98.4(3)
O2_5 K3_5 C90_5 72.4(2)
O5_5 K3_5 C90_5 139.3(2)
N6_5 K3_5 C90_5 22.34(18)
N5_5 K3_5 C90_5 112.8(3)
C51_5 K3_5 C90_5 141.6(3)
O2_5 K3_5 C81_5 146.1(2)
O5_5 K3_5 C81_5 77.6(2)
N6_5 K3_5 C81_5 119.8(3)
N5_5 K3_5 C81_5 21.74(12)
C51_5 K3_5 C81_5 76.9(3)
C90_5 K3_5 C81_5 133.9(2)
O2_5 K3_5 C60_5 70.8(2)
O5_5 K3_5 C60_5 58.5(2)
N6_5 K3_5 C60_5 120.1(3)
N5_5 K3_5 C60_5 122.2(3)
C51_5 K3_5 C60_5 23.9(3)
C90_5 K3_5 C60_5 121.2(3)
C81_5 K3_5 C60_5 100.7(3)
O2_5 K3_5 C41_5 84.9(3)
O5_5 K3_5 C41_5 18.1(3)
N6_5 K3_5 C41_5 172.4(3)
N5_5 K3_5 C41_5 84.3(2)
C51_5 K3_5 C41_5 41.7(3)
C90_5 K3_5 C41_5 156.7(2)
C81_5 K3_5 C41_5 65.6(2)
C60_5 K3_5 C41_5 52.4(2)
O2_5 K3_5 Yb1_5 35.40(18)
O5_5 K3_5 Yb1_5 36.10(18)
N6_5 K3_5 Yb1_5 126.2(3)
N5_5 K3_5 Yb1_5 127.8(2)
C51_5 K3_5 Yb1_5 65.0(2)
C90_5 K3_5 Yb1_5 107.75(16)
C81_5 K3_5 Yb1_5 113.65(13)
C60_5 K3_5 Yb1_5 51.2(2)
C41_5 K3_5 Yb1_5 49.5(2)
C1_5 O1_5 Yb1_5 120.4(8)
C1_5 O1_5 K1_5 121.8(8)
Yb1_5 O1_5 K1_5 98.7(3)
C20_5 O2_5 Yb1_5 114.8(7)
C20_5 O2_5 K3_5 140.7(7)
Yb1_5 O2_5 K3_5 101.9(3)
C21_5 O3_5 Yb1_5 120.2(8)
C21_5 O3_5 K2_5 124.1(8)
Yb1_5 O3_5 K2_5 101.6(3)
C40_5 O4_5 Yb1_5 120.1(8)
C40_5 O4_5 K1_5 123.1(8)
Yb1_5 O4_5 K1_5 104.0(4)
C41_5 O5_5 Yb1_5 116.2(8)
C41_5 O5_5 K3_5 122.9(8)
Yb1_5 O5_5 K3_5 100.1(3)
C60_5 O6_5 Yb1_5 123.2(6)
C60_5 O6_5 K2_5 119.7(6)
Yb1_5 O6_5 K2_5 102.8(3)
O1_5 C1_5 C10_5 120.7(12)
O1_5 C1_5 C2_5 117.9(12)
C10_5 C1_5 C2_5 121.2(12)
O1_5 C1_5 Yb1_5 37.8(6)
C10_5 C1_5 Yb1_5 107.1(9)
C2_5 C1_5 Yb1_5 121.8(9)
C3_5 C2_5 C1_5 120.4(14)
C2_5 C3_5 C4_5 120.7(15)
C3_5 C4_5 C9_5 122.0(13)
C3_5 C4_5 C5_5 120.7(15)
C9_5 C4_5 C5_5 117.2(14)
C6_5 C5_5 C4_5 119.4(15)
C5_5 C6_5 C7_5 120.4(15)
C8_5 C7_5 C6_5 122.6(16)
C7_5 C8_5 C9_5 119.6(16)
C8_5 C9_5 C4_5 120.8(13)
C8_5 C9_5 C10_5 121.8(14)
C4_5 C9_5 C10_5 117.4(13)
C1_5 C10_5 C9_5 118.2(13)
C1_5 C10_5 C11_5 122.6(12)
C9_5 C10_5 C11_5 119.2(12)
C12_5 C11_5 C20_5 121.3(13)
C12_5 C11_5 C10_5 121.6(13)
C20_5 C11_5 C10_5 116.7(11)
C12_5 C11_5 K1_5 78.4(9)
C20_5 C11_5 K1_5 87.1(8)
C10_5 C11_5 K1_5 98.6(8)
C11_5 C12_5 C17_5 118.1(14)
C11_5 C12_5 C13_5 123.4(16)
C17_5 C12_5 C13_5 118.5(14)
C11_5 C12_5 K1_5 78.1(9)
C17_5 C12_5 K1_5 91.6(10)
C13_5 C12_5 K1_5 101.6(11)
C14_5 C13_5 C12_5 122(2)
C13_5 C14_5 C15_5 121(2)
C16_5 C15_5 C14_5 117.5(17)
C15_5 C16_5 C17_5 122(2)
C18_5 C17_5 C12_5 120.2(14)
C18_5 C17_5 C16_5 121.6(17)
C12_5 C17_5 C16_5 118.1(16)
C19_5 C18_5 C17_5 120.5(14)
C18_5 C19_5 C20_5 120.6(13)
O2_5 C20_5 C11_5 123.5(12)
O2_5 C20_5 C19_5 117.5(12)
C11_5 C20_5 C19_5 119.0(12)
O2_5 C20_5 Yb1_5 41.4(5)
C11_5 C20_5 Yb1_5 109.6(8)
C19_5 C20_5 Yb1_5 116.2(8)
O3_5 C21_5 C22_5 119.5(12)
O3_5 C21_5 C30_5 121.2(13)
C22_5 C21_5 C30_5 118.9(13)
O3_5 C21_5 Yb1_5 38.0(6)
C22_5 C21_5 Yb1_5 118.4(9)
C30_5 C21_5 Yb1_5 105.1(9)
O3_5 C21_5 K2_5 37.7(6)
C22_5 C21_5 K2_5 136.0(11)
C30_5 C21_5 K2_5 97.9(9)
Yb1_5 C21_5 K2_5 68.4(3)
C21_5 C22_5 C23_5 121.1(13)
C24_5 C23_5 C22_5 120.6(14)
C23_5 C24_5 C25_5 121.1(15)
C23_5 C24_5 C29_5 120.5(13)
C25_5 C24_5 C29_5 118.4(14)
C26_5 C25_5 C24_5 120.5(16)
C25_5 C26_5 C27_5 119.1(15)
C26_5 C27_5 C28_5 125.7(17)
C27_5 C28_5 C29_5 114.1(15)
C24_5 C29_5 C28_5 121.9(13)
C24_5 C29_5 C30_5 118.3(13)
C28_5 C29_5 C30_5 119.5(14)
C29_5 C30_5 C21_5 120.4(13)
C29_5 C30_5 C31_5 121.8(12)
C21_5 C30_5 C31_5 117.3(12)
C29_5 C30_5 K1_5 87.9(9)
C21_5 C30_5 K1_5 94.4(9)
C31_5 C30_5 K1_5 94.8(9)
C40_5 C31_5 C32_5 122.4(13)
C40_5 C31_5 C30_5 117.8(12)
C32_5 C31_5 C30_5 119.4(12)
C40_5 C31_5 K2_5 90.3(9)
C32_5 C31_5 K2_5 88.7(9)
C30_5 C31_5 K2_5 97.6(9)
C33_5 C32_5 C31_5 125.4(13)
C33_5 C32_5 C37_5 117.2(12)
C31_5 C32_5 C37_5 117.0(12)
C34_5 C33_5 C32_5 121.4(14)
C33_5 C34_5 C35_5 122.7(14)
C36_5 C35_5 C34_5 117.2(14)
C35_5 C36_5 C37_5 122.4(14)
C38_5 C37_5 C36_5 120.2(13)
C38_5 C37_5 C32_5 120.9(12)
C36_5 C37_5 C32_5 118.8(12)
C39_5 C38_5 C37_5 119.1(13)
C38_5 C39_5 C40_5 122.4(13)
O4_5 C40_5 C31_5 122.5(13)
O4_5 C40_5 C39_5 119.3(12)
C31_5 C40_5 C39_5 118.1(12)
O4_5 C40_5 Yb1_5 37.8(6)
C31_5 C40_5 Yb1_5 107.1(9)
C39_5 C40_5 Yb1_5 120.5(8)
O4_5 C40_5 K1_5 37.9(6)
C31_5 C40_5 K1_5 99.5(9)
C39_5 C40_5 K1_5 131.9(10)
Yb1_5 C40_5 K1_5 69.2(3)
O5_5 C41_5 C42_5 116.7(12)
O5_5 C41_5 C50_5 125.1(13)
C42_5 C41_5 C50_5 118.1(12)
O5_5 C41_5 Yb1_5 41.3(6)
C42_5 C41_5 Yb1_5 114.7(8)
C50_5 C41_5 Yb1_5 110.3(9)
O5_5 C41_5 K3_5 38.9(6)
C42_5 C41_5 K3_5 140.5(10)
C50_5 C41_5 K3_5 94.0(8)
Yb1_5 C41_5 K3_5 69.1(3)
C43_5 C42_5 C41_5 123.2(14)
C42_5 C43_5 C44_5 119.3(14)
C45_5 C44_5 C49_5 122.3(15)
C45_5 C44_5 C43_5 120.0(15)
C49_5 C44_5 C43_5 117.7(13)
C44_5 C45_5 C46_5 117.7(16)
C47_5 C46_5 C45_5 122.6(15)
C46_5 C47_5 C48_5 118.8(16)
C47_5 C48_5 C49_5 123.0(15)
C50_5 C49_5 C48_5 123.4(15)
C50_5 C49_5 C44_5 121.1(14)
C48_5 C49_5 C44_5 115.3(13)
C50_5 C49_5 K2_5 74.5(9)
C48_5 C49_5 K2_5 95.0(10)
C44_5 C49_5 K2_5 97.7(11)
C49_5 C50_5 C41_5 120.5(13)
C49_5 C50_5 C51_5 122.4(12)
C41_5 C50_5 C51_5 117.1(12)
C49_5 C50_5 K2_5 82.3(9)
C41_5 C50_5 K2_5 91.5(8)
C51_5 C50_5 K2_5 95.2(8)
C60_5 C51_5 C52_5 116.7(12)
C60_5 C51_5 C50_5 119.1(11)
C52_5 C51_5 C50_5 124.2(12)
C60_5 C51_5 K3_5 83.7(8)
C52_5 C51_5 K3_5 86.6(9)
C50_5 C51_5 K3_5 101.8(9)
C57_5 C52_5 C53_5 119.7(12)
C57_5 C52_5 C51_5 122.2(13)
C53_5 C52_5 C51_5 118.0(13)
C54_5 C53_5 C52_5 118.8(14)
C53_5 C54_5 C55_5 120.1(14)
C56_5 C55_5 C54_5 120.4(13)
C55_5 C56_5 C57_5 121.3(14)
C56_5 C57_5 C58_5 121.9(13)
C56_5 C57_5 C52_5 119.6(13)
C58_5 C57_5 C52_5 118.5(12)
C59_5 C58_5 C57_5 121.1(13)
C58_5 C59_5 C60_5 120.8(12)
O6_5 C60_5 C51_5 122.0(11)
O6_5 C60_5 C59_5 117.5(11)
C51_5 C60_5 C59_5 120.2(12)
O6_5 C60_5 Yb1_5 35.8(4)
C51_5 C60_5 Yb1_5 108.6(9)
C59_5 C60_5 Yb1_5 115.8(9)
O6_5 C60_5 K2_5 40.6(4)
C51_5 C60_5 K2_5 95.2(8)
C59_5 C60_5 K2_5 136.5(10)
Yb1_5 C60_5 K2_5 69.0(3)
O6_5 C60_5 K3_5 105.1(7)
C51_5 C60_5 K3_5 72.4(8)
C59_5 C60_5 K3_5 87.8(9)
Yb1_5 C60_5 K3_5 69.3(3)
K2_5 C60_5 K3_5 129.4(4)
C65_5 N1_5 C61_5 119.6
C65_5 N1_5 K1_5 135.6(9)
C61_5 N1_5 K1_5 104.8(9)
N1_5 C61_5 C62_5 121.4
N1_5 C61_5 K1_5 52.5(7)
C62_5 C61_5 K1_5 173.8(7)
C63_5 C62_5 C61_5 119.6
C62_5 C63_5 C64_5 118.3
C65_5 C64_5 C63_5 118.9
N1_5 C65_5 C64_5 122.2
C70_5 N2_5 C66_5 119.6
C70_5 N2_5 K1_5 119.7(8)
C66_5 N2_5 K1_5 120.2(8)
N2_5 C66_5 C67_5 121.4
C66_5 C67_5 C68_5 119.6
C67_5 C68_5 C69_5 118.3
C68_5 C69_5 C70_5 118.9
N2_5 C70_5 C69_5 122.2
C75_5 N3_5 C71_5 119.6
C75_5 N3_5 K2_5 135.8(5)
C71_5 N3_5 K2_5 104.4(5)
N3_5 C71_5 C72_5 121.4
N3_5 C71_5 K2_5 53.3(4)
C72_5 C71_5 K2_5 174.0(4)
C71_5 C72_5 C73_5 119.6
C72_5 C73_5 C74_5 118.3
C75_5 C74_5 C73_5 118.9
N3_5 C75_5 C74_5 122.2
C80_5 N4_5 C76_5 119.6
C80_5 N4_5 K2_5 132.8(7)
C76_5 N4_5 K2_5 97.7(7)
N4_5 C76_5 C77_5 121.4
N4_5 C76_5 K2_5 58.6(6)
C77_5 C76_5 K2_5 154.4(7)
C76_5 C77_5 C78_5 119.6
C77_5 C78_5 C79_5 118.3
C80_5 C79_5 C78_5 118.9
N4_5 C80_5 C79_5 122.2
C85_5 N5_5 C81_5 119.6
C85_5 N5_5 K3_5 125.7(5)
C81_5 N5_5 K3_5 107.0(5)
N5_5 C81_5 C82_5 121.4
N5_5 C81_5 K3_5 51.2(4)
C82_5 C81_5 K3_5 155.4(5)
C83_5 C82_5 C81_5 119.6
C82_5 C83_5 C84_5 118.3
C85_5 C84_5 C83_5 118.9
N5_5 C85_5 C84_5 122.2
C90_5 N6_5 C86_5 119.6
C90_5 N6_5 K3_5 107.7(8)
C86_5 N6_5 K3_5 132.7(8)
N6_5 C86_5 C87_5 121.4
C86_5 C87_5 C88_5 119.6
C87_5 C88_5 C89_5 118.3
C90_5 C89_5 C88_5 118.9
N6_5 C90_5 C89_5 122.2
N6_5 C90_5 K3_5 50.0(6)
C89_5 C90_5 K3_5 172.1(6)
O5_6 Yb1_6 O1_6 97.3(3)
O5_6 Yb1_6 O6_6 84.0(4)
O1_6 Yb1_6 O6_6 178.2(4)
O5_6 Yb1_6 O2_6 83.7(4)
O1_6 Yb1_6 O2_6 81.7(4)
O6_6 Yb1_6 O2_6 99.7(4)
O5_6 Yb1_6 O3_6 101.8(4)
O1_6 Yb1_6 O3_6 95.2(4)
O6_6 Yb1_6 O3_6 83.2(4)
O2_6 Yb1_6 O3_6 174.0(3)
O5_6 Yb1_6 O4_6 173.9(4)
O1_6 Yb1_6 O4_6 85.9(3)
O6_6 Yb1_6 O4_6 92.9(3)
O2_6 Yb1_6 O4_6 91.7(3)
O3_6 Yb1_6 O4_6 82.9(4)
O5_6 Yb1_6 C60_6 71.2(5)
O1_6 Yb1_6 C60_6 159.7(4)
O6_6 Yb1_6 C60_6 22.1(4)
O2_6 Yb1_6 C60_6 80.5(4)
O3_6 Yb1_6 C60_6 103.3(4)
O4_6 Yb1_6 C60_6 104.2(5)
O5_6 Yb1_6 C20_6 103.7(4)
O1_6 Yb1_6 C20_6 68.3(4)
O6_6 Yb1_6 C20_6 112.6(4)
O2_6 Yb1_6 C20_6 22.9(3)
O3_6 Yb1_6 C20_6 151.1(4)
O4_6 Yb1_6 C20_6 72.7(3)
C60_6 Yb1_6 C20_6 97.5(4)
O5_6 Yb1_6 C40_6 157.4(4)
O1_6 Yb1_6 C40_6 104.0(4)
O6_6 Yb1_6 C40_6 74.5(4)
O2_6 Yb1_6 C40_6 106.5(4)
O3_6 Yb1_6 C40_6 69.1(4)
O4_6 Yb1_6 C40_6 22.1(3)
C60_6 Yb1_6 C40_6 90.4(5)
C20_6 Yb1_6 C40_6 91.2(4)
O5_6 Yb1_6 C41_6 21.4(4)
O1_6 Yb1_6 C41_6 112.7(4)
O6_6 Yb1_6 C41_6 68.3(4)
O2_6 Yb1_6 C41_6 100.5(4)
O3_6 Yb1_6 C41_6 85.4(4)
O4_6 Yb1_6 C41_6 158.9(4)
C60_6 Yb1_6 C41_6 61.7(5)
C20_6 Yb1_6 C41_6 122.4(4)
C40_6 Yb1_6 C41_6 137.0(4)
O5_6 Yb1_6 C1_6 80.9(4)
O1_6 Yb1_6 C1_6 21.1(4)
O6_6 Yb1_6 C1_6 160.7(4)
O2_6 Yb1_6 C1_6 66.9(4)
O3_6 Yb1_6 C1_6 111.5(4)
O4_6 Yb1_6 C1_6 101.0(3)
C60_6 Yb1_6 C1_6 139.0(4)
C20_6 Yb1_6 C1_6 60.2(4)
C40_6 Yb1_6 C1_6 121.6(4)
C41_6 Yb1_6 C1_6 99.6(4)
O5_6 Yb1_6 C21_6 117.5(4)
O1_6 Yb1_6 C21_6 78.9(4)
O6_6 Yb1_6 C21_6 99.4(4)
O2_6 Yb1_6 C21_6 152.7(4)
O3_6 Yb1_6 C21_6 21.5(3)
O4_6 Yb1_6 C21_6 68.1(4)
C60_6 Yb1_6 C21_6 121.1(4)
C20_6 Yb1_6 C21_6 129.9(4)
C40_6 Yb1_6 C21_6 60.7(4)
C41_6 Yb1_6 C21_6 104.5(5)
C1_6 Yb1_6 C21_6 98.1(4)
O4_6 K1_6 O1_6 69.3(3)
O4_6 K1_6 N1_6 102.9(3)
O1_6 K1_6 N1_6 172.1(3)
O4_6 K1_6 O7_6 140.3(5)
O1_6 K1_6 O7_6 89.2(4)
N1_6 K1_6 O7_6 97.1(4)
O4_6 K1_6 C12_6 101.7(4)
O1_6 K1_6 C12_6 79.5(3)
N1_6 K1_6 C12_6 103.0(3)
O7_6 K1_6 C12_6 106.8(5)
O4_6 K1_6 C11_6 84.4(3)
O1_6 K1_6 C11_6 56.3(3)
N1_6 K1_6 C11_6 124.8(3)
O7_6 K1_6 C11_6 111.6(4)
C12_6 K1_6 C11_6 24.9(3)
O4_6 K1_6 C69_6 136.8(5)
O1_6 K1_6 C69_6 70.9(4)
N1_6 K1_6 C69_6 116.5(4)
O7_6 K1_6 C69_6 24.7(3)
C12_6 K1_6 C69_6 86.9(5)
C11_6 K1_6 C69_6 87.3(4)
O4_6 K1_6 C40_6 18.0(3)
O1_6 K1_6 C40_6 84.0(3)
N1_6 K1_6 C40_6 88.2(3)
O7_6 K1_6 C40_6 134.7(5)
C12_6 K1_6 C40_6 115.7(4)
C11_6 K1_6 C40_6 101.4(4)
C69_6 K1_6 C40_6 142.8(6)
O4_6 K1_6 C20_6 62.0(3)
O1_6 K1_6 C20_6 57.1(3)
N1_6 K1_6 C20_6 120.2(3)
O7_6 K1_6 C20_6 132.7(4)
C12_6 K1_6 C20_6 41.1(3)
C11_6 K1_6 C20_6 23.3(3)
C69_6 K1_6 C20_6 108.0(4)
C40_6 K1_6 C20_6 78.4(3)
O4_6 K1_6 C17_6 94.8(4)
O1_6 K1_6 C17_6 97.4(3)
N1_6 K1_6 C17_6 83.4(3)
O7_6 K1_6 C17_6 121.6(4)
C12_6 K1_6 C17_6 22.9(3)
C11_6 K1_6 C17_6 41.4(3)
C69_6 K1_6 C17_6 106.3(5)
C40_6 K1_6 C17_6 103.7(4)
C20_6 K1_6 C17_6 45.9(3)
O4_6 K1_6 Yb1_6 34.6(2)
O1_6 K1_6 Yb1_6 34.8(2)
N1_6 K1_6 Yb1_6 137.4(2)
O7_6 K1_6 Yb1_6 118.6(4)
C12_6 K1_6 Yb1_6 89.0(3)
C11_6 K1_6 Yb1_6 65.0(2)
C69_6 K1_6 Yb1_6 104.8(4)
C40_6 K1_6 Yb1_6 50.4(2)
C20_6 K1_6 Yb1_6 50.1(2)
C17_6 K1_6 Yb1_6 95.5(2)
O6_6 K2_6 O3_6 68.2(3)
O6_6 K2_6 N3_6 94.4(3)
O3_6 K2_6 N3_6 156.7(4)
O6_6 K2_6 N4_6 121.2(4)
O3_6 K2_6 N4_6 84.3(3)
N3_6 K2_6 N4_6 92.4(3)
O6_6 K2_6 C31_6 85.2(4)
O3_6 K2_6 C31_6 57.1(3)
N3_6 K2_6 C31_6 139.8(4)
N4_6 K2_6 C31_6 122.0(4)
O6_6 K2_6 C76_6 121.9(3)
O3_6 K2_6 C76_6 66.6(3)
N3_6 K2_6 C76_6 114.7(3)
N4_6 K2_6 C76_6 23.19(12)
C31_6 K2_6 C76_6 98.9(3)
O6_6 K2_6 C32_6 103.8(3)
O3_6 K2_6 C32_6 80.6(3)
N3_6 K2_6 C32_6 119.9(4)
N4_6 K2_6 C32_6 122.2(4)
C31_6 K2_6 C32_6 25.4(3)
C76_6 K2_6 C32_6 102.8(3)
O6_6 K2_6 C21_6 84.6(4)
O3_6 K2_6 C21_6 20.5(3)
N3_6 K2_6 C21_6 176.5(4)
N4_6 K2_6 C21_6 85.2(4)
C31_6 K2_6 C21_6 43.5(3)
C76_6 K2_6 C21_6 63.3(3)
C32_6 K2_6 C21_6 63.6(4)
O6_6 K2_6 C60_6 13.9(4)
O3_6 K2_6 C60_6 80.5(4)
N3_6 K2_6 C60_6 80.9(4)
N4_6 K2_6 C60_6 118.3(4)
C31_6 K2_6 C60_6 97.6(4)
C76_6 K2_6 C60_6 125.5(4)
C32_6 K2_6 C60_6 113.5(4)
C21_6 K2_6 C60_6 97.9(4)
O6_6 K2_6 C75_6 75.7(3)
O3_6 K2_6 C75_6 143.0(3)
N3_6 K2_6 C75_6 20.38(15)
N4_6 K2_6 C75_6 108.8(3)
C31_6 K2_6 C75_6 128.4(3)
C76_6 K2_6 C75_6 132.0(2)
C32_6 K2_6 C75_6 116.5(3)
C21_6 K2_6 C75_6 159.7(3)
C60_6 K2_6 C75_6 62.8(3)
O6_6 K2_6 Yb1_6 33.8(2)
O3_6 K2_6 Yb1_6 34.7(2)
N3_6 K2_6 Yb1_6 127.6(3)
N4_6 K2_6 Yb1_6 107.6(3)
C31_6 K2_6 Yb1_6 65.0(3)
C76_6 K2_6 Yb1_6 96.80(19)
C32_6 K2_6 Yb1_6 89.7(3)
C21_6 K2_6 Yb1_6 51.1(3)
C60_6 K2_6 Yb1_6 46.8(3)
C75_6 K2_6 Yb1_6 109.39(18)
O5_6 K3_6 O2_6 68.8(3)
O5_6 K3_6 N6_6 128.4(5)
O2_6 K3_6 N6_6 87.1(4)
O5_6 K3_6 N5_6 98.3(4)
O2_6 K3_6 N5_6 160.2(4)
N6_6 K3_6 N5_6 89.9(4)
O5_6 K3_6 C10_6 91.1(4)
O2_6 K3_6 C10_6 54.9(3)
N6_6 K3_6 C10_6 111.8(5)
N5_6 K3_6 C10_6 143.1(4)
O5_6 K3_6 C1_6 70.8(3)
O2_6 K3_6 C1_6 58.3(3)
N6_6 K3_6 C1_6 133.1(4)
N5_6 K3_6 C1_6 133.3(4)
C10_6 K3_6 C1_6 23.1(3)
O5_6 K3_6 C90_6 130.2(4)
O2_6 K3_6 C90_6 72.0(3)
N6_6 K3_6 C90_6 21.3(2)
N5_6 K3_6 C90_6 109.3(4)
C10_6 K3_6 C90_6 90.6(3)
C1_6 K3_6 C90_6 111.9(3)
O5_6 K3_6 C41_6 17.8(3)
O2_6 K3_6 C41_6 83.1(4)
N6_6 K3_6 C41_6 121.7(5)
N5_6 K3_6 C41_6 81.9(4)
C10_6 K3_6 C41_6 108.4(4)
C1_6 K3_6 C41_6 87.1(4)
C90_6 K3_6 C41_6 131.4(4)
O5_6 K3_6 Yb1_6 34.7(2)
O2_6 K3_6 Yb1_6 35.4(2)
N6_6 K3_6 Yb1_6 115.9(4)
N5_6 K3_6 Yb1_6 133.0(3)
C10_6 K3_6 Yb1_6 64.6(3)
C1_6 K3_6 Yb1_6 51.8(2)
C90_6 K3_6 Yb1_6 105.6(3)
C41_6 K3_6 Yb1_6 51.3(3)
C1_6 O1_6 Yb1_6 123.5(9)
C1_6 O1_6 K1_6 117.4(8)
Yb1_6 O1_6 K1_6 99.8(3)
C20_6 O2_6 Yb1_6 118.5(9)
C20_6 O2_6 K3_6 123.3(8)
Yb1_6 O2_6 K3_6 100.2(4)
C21_6 O3_6 Yb1_6 122.3(9)
C21_6 O3_6 K2_6 116.7(9)
Yb1_6 O3_6 K2_6 101.7(4)
C40_6 O4_6 Yb1_6 119.8(8)
C40_6 O4_6 K1_6 126.4(9)
Yb1_6 O4_6 K1_6 104.8(4)
C41_6 O5_6 Yb1_6 122.8(10)
C41_6 O5_6 K3_6 127.7(10)
Yb1_6 O5_6 K3_6 104.3(4)
C60_6 O6_6 C60'_6 3.5(14)
C60_6 O6_6 Yb1_6 114.6(12)
C60'_6 O6_6 Yb1_6 115.1(9)
C60_6 O6_6 K2_6 135.6(11)
C60'_6 O6_6 K2_6 133.6(8)
Yb1_6 O6_6 K2_6 106.2(4)
O1_6 C1_6 C10_6 120.4(12)
O1_6 C1_6 C2_6 116.6(14)
C10_6 C1_6 C2_6 122.9(14)
O1_6 C1_6 Yb1_6 35.4(6)
C10_6 C1_6 Yb1_6 108.1(10)
C2_6 C1_6 Yb1_6 117.1(9)
O1_6 C1_6 K3_6 104.2(8)
C10_6 C1_6 K3_6 74.1(9)
C2_6 C1_6 K3_6 91.0(9)
Yb1_6 C1_6 K3_6 68.8(3)
C3_6 C2_6 C1_6 119.5(14)
C4_6 C3_6 C2_6 121.5(14)
C3_6 C4_6 C5_6 124.2(15)
C3_6 C4_6 C9_6 117.7(14)
C5_6 C4_6 C9_6 118.0(16)
C6_6 C5_6 C4_6 124.3(16)
C5_6 C6_6 C7_6 117.0(16)
C8_6 C7_6 C6_6 123.4(17)
C7_6 C8_6 C9_6 119.8(15)
C8_6 C9_6 C10_6 121.9(14)
C8_6 C9_6 C4_6 117.4(14)
C10_6 C9_6 C4_6 120.6(15)
C1_6 C10_6 C9_6 117.6(13)
C1_6 C10_6 C11_6 123.5(13)
C9_6 C10_6 C11_6 118.9(14)
C1_6 C10_6 K3_6 82.8(9)
C9_6 C10_6 K3_6 85.6(9)
C11_6 C10_6 K3_6 100.4(9)
C12_6 C11_6 C20_6 116.6(13)
C12_6 C11_6 C10_6 123.8(13)
C20_6 C11_6 C10_6 118.2(12)
C12_6 C11_6 K1_6 73.9(10)
C20_6 C11_6 K1_6 87.4(9)
C10_6 C11_6 K1_6 96.8(10)
C17_6 C12_6 C11_6 121.4(14)
C17_6 C12_6 C13_6 118.9(13)
C11_6 C12_6 C13_6 119.5(14)
C17_6 C12_6 K1_6 92.2(10)
C11_6 C12_6 K1_6 81.3(10)
C13_6 C12_6 K1_6 92.4(11)
C14_6 C13_6 C12_6 118.0(16)
C15_6 C14_6 C13_6 121.7(17)
C16_6 C15_6 C14_6 120.3(15)
C15_6 C16_6 C17_6 121.8(16)
C12_6 C17_6 C18_6 121.7(13)
C12_6 C17_6 C16_6 118.7(14)
C18_6 C17_6 C16_6 119.6(15)
C12_6 C17_6 K1_6 64.9(11)
C18_6 C17_6 K1_6 95.3(10)
C16_6 C17_6 K1_6 111.0(11)
C17_6 C18_6 C19_6 119.3(14)
C18_6 C19_6 C20_6 118.8(13)
O2_6 C20_6 C11_6 121.9(12)
O2_6 C20_6 C19_6 117.0(12)
C11_6 C20_6 C19_6 121.1(12)
O2_6 C20_6 Yb1_6 38.6(6)
C11_6 C20_6 Yb1_6 110.6(10)
C19_6 C20_6 Yb1_6 115.7(9)
O2_6 C20_6 K1_6 107.6(9)
C11_6 C20_6 K1_6 69.3(9)
C19_6 C20_6 K1_6 95.1(9)
Yb1_6 C20_6 K1_6 69.3(3)
O3_6 C21_6 C30_6 124.3(14)
O3_6 C21_6 C22_6 120.0(14)
C30_6 C21_6 C22_6 115.6(15)
O3_6 C21_6 Yb1_6 36.2(7)
C30_6 C21_6 Yb1_6 108.0(11)
C22_6 C21_6 Yb1_6 121.4(11)
O3_6 C21_6 K2_6 42.8(6)
C30_6 C21_6 K2_6 94.5(9)
C22_6 C21_6 K2_6 138.7(11)
Yb1_6 C21_6 K2_6 69.1(3)
C23_6 C22_6 C21_6 121.9(18)
C22_6 C23_6 C24_6 123.2(18)
C23_6 C24_6 C25_6 123.5(17)
C23_6 C24_6 C29_6 123.4(16)
C25_6 C24_6 C29_6 113.1(17)
C26_6 C25_6 C24_6 125(2)
C25_6 C26_6 C27_6 114.5(19)
C28_6 C27_6 C26_6 125(2)
C29_6 C28_6 C27_6 119.1(18)
C28_6 C29_6 C30_6 127.9(17)
C28_6 C29_6 C24_6 123.1(16)
C30_6 C29_6 C24_6 109.0(14)
C21_6 C30_6 C29_6 126.6(15)
C21_6 C30_6 C31_6 117.9(13)
C29_6 C30_6 C31_6 114.4(13)
C40_6 C31_6 C32_6 119.4(14)
C40_6 C31_6 C30_6 116.4(13)
C32_6 C31_6 C30_6 123.9(13)
C40_6 C31_6 K2_6 88.4(9)
C32_6 C31_6 K2_6 77.9(9)
C30_6 C31_6 K2_6 98.4(8)
C37_6 C32_6 C33_6 119.7(14)
C37_6 C32_6 C31_6 120.2(14)
C33_6 C32_6 C31_6 119.9(14)
C37_6 C32_6 K2_6 92.5(10)
C33_6 C32_6 K2_6 97.2(10)
C31_6 C32_6 K2_6 76.8(9)
C34_6 C33_6 C32_6 119.5(15)
C33_6 C34_6 C35_6 119.4(14)
C36_6 C35_6 C34_6 120.7(14)
C35_6 C36_6 C37_6 117.7(15)
C32_6 C37_6 C36_6 122.4(14)
C32_6 C37_6 C38_6 119.2(13)
C36_6 C37_6 C38_6 118.3(14)
C39_6 C38_6 C37_6 122.1(14)
C38_6 C39_6 C40_6 120.1(14)
O4_6 C40_6 C31_6 122.6(14)
O4_6 C40_6 C39_6 118.7(14)
C31_6 C40_6 C39_6 118.6(14)
O4_6 C40_6 Yb1_6 38.1(6)
C31_6 C40_6 Yb1_6 109.7(9)
C39_6 C40_6 Yb1_6 116.1(10)
O4_6 C40_6 K1_6 35.6(6)
C31_6 C40_6 K1_6 101.8(10)
C39_6 C40_6 K1_6 131.0(10)
Yb1_6 C40_6 K1_6 69.1(3)
O5_6 C41_6 C50_6 121.8(15)
O5_6 C41_6 C42_6 114.8(15)
C50_6 C41_6 C42_6 123.4(15)
O5_6 C41_6 Yb1_6 35.8(7)
C50_6 C41_6 Yb1_6 106.2(10)
C42_6 C41_6 Yb1_6 121.0(11)
O5_6 C41_6 K3_6 34.5(8)
C50_6 C41_6 K3_6 109.4(11)
C42_6 C41_6 K3_6 116.0(13)
Yb1_6 C41_6 K3_6 67.7(3)
C43_6 C42_6 C41_6 119.9(17)
C42_6 C43_6 C44_6 118.2(16)
C43_6 C44_6 C49_6 123.3(15)
C43_6 C44_6 C45_6 114(2)
C49_6 C44_6 C45_6 122(2)
C46_6 C45_6 C44_6 113(2)
C47_6 C46_6 C45_6 128(2)
C46_6 C47_6 C48_6 117(2)
C47_6 C48_6 C49_6 120(2)
C48_6 C49_6 C44_6 118.9(15)
C48_6 C49_6 C50_6 123.3(16)
C44_6 C49_6 C50_6 117.7(15)
C41_6 C50_6 C49_6 117.2(14)
C41_6 C50_6 C51_6 116.1(13)
C49_6 C50_6 C51_6 126.7(14)
C41_6 C50_6 C51'_6 126.7(14)
C49_6 C50_6 C51'_6 115.5(13)
C51_6 C50_6 C51'_6 13.4(9)
C52_6 C51_6 C60_6 120.0
C52_6 C51_6 C50_6 120.4(10)
C60_6 C51_6 C50_6 119.6(10)
C51_6 C52_6 C57_6 120.0
C51_6 C52_6 C53_6 120.0
C57_6 C52_6 C53_6 120.0
C54_6 C53_6 C52_6 120.0
C53_6 C54_6 C55_6 120.0
C56_6 C55_6 C54_6 120.0
C55_6 C56_6 C57_6 120.0
C58_6 C57_6 C52_6 120.1
C58_6 C57_6 C56_6 120.0
C52_6 C57_6 C56_6 120.0
C57_6 C58_6 C59_6 119.9
C60_6 C59_6 C58_6 120.0
O6_6 C60_6 C59_6 114.9(14)
O6_6 C60_6 C51_6 124.6(14)
C59_6 C60_6 C51_6 120.0
O6_6 C60_6 Yb1_6 43.3(9)
C59_6 C60_6 Yb1_6 108.8(7)
C51_6 C60_6 Yb1_6 108.7(6)
O6_6 C60_6 K2_6 30.5(8)
C59_6 C60_6 K2_6 123.1(7)
C51_6 C60_6 K2_6 112.2(6)
Yb1_6 C60_6 K2_6 71.8(3)
C52'_6 C51'_6 C60'_6 120.0
C52'_6 C51'_6 C50_6 126.5(9)
C60'_6 C51'_6 C50_6 113.4(9)
C53'_6 C52'_6 C51'_6 120.0
C53'_6 C52'_6 C57'_6 120.0
C51'_6 C52'_6 C57'_6 120.0
C54'_6 C53'_6 C52'_6 120.0
C53'_6 C54'_6 C55'_6 120.0
C56'_6 C55'_6 C54'_6 120.0
C55'_6 C56'_6 C57'_6 120.0
C56'_6 C57'_6 C52'_6 120.0
C56'_6 C57'_6 C58'_6 120.0
C52'_6 C57'_6 C58'_6 120.0
C59'_6 C58'_6 C57'_6 120.0
C58'_6 C59'_6 C60'_6 120.0
C51'_6 C60'_6 C59'_6 120.0
C51'_6 C60'_6 O6_6 122.1(10)
C59'_6 C60'_6 O6_6 117.2(10)
C65_6 N1_6 C61_6 119.6
C65_6 N1_6 K1_6 121.2(5)
C61_6 N1_6 K1_6 119.0(5)
N1_6 C61_6 C62_6 121.4
C63_6 C62_6 C61_6 119.6
C62_6 C63_6 C64_6 118.3
C65_6 C64_6 C63_6 118.9
N1_6 C65_6 C64_6 122.2
C66_6 O7_6 C69_6 114.9(16)
C66_6 O7_6 K1_6 107.4(12)
C69_6 O7_6 K1_6 97.9(11)
O7_6 C66_6 C67'_6 97.5(18)
O7_6 C66_6 C67_6 101(2)
C67'_6 C66_6 C67_6 56(2)
C66_6 C67_6 C68_6 97.2(19)
C66_6 C67'_6 C68_6 98.2(19)
C69_6 C68_6 C67'_6 102(2)
C69_6 C68_6 C67_6 111(2)
C67'_6 C68_6 C67_6 56(2)
O7_6 C69_6 C68_6 97.6(16)
O7_6 C69_6 K1_6 57.3(9)
C68_6 C69_6 K1_6 119.8(17)
C75_6 N3_6 C71_6 119.6
C75_6 N3_6 K2_6 113.7(5)
C71_6 N3_6 K2_6 125.1(5)
N3_6 C71_6 C72_6 121.4
C73_6 C72_6 C71_6 119.6
C72_6 C73_6 C74_6 118.3
C75_6 C74_6 C73_6 118.9
N3_6 C75_6 C74_6 122.2
N3_6 C75_6 K2_6 45.9(4)
C74_6 C75_6 K2_6 164.1(4)
C80_6 N4_6 C76_6 119.6
C80_6 N4_6 K2_6 134.8(6)
C76_6 N4_6 K2_6 101.8(6)
N4_6 C76_6 C77_6 121.4
N4_6 C76_6 K2_6 55.0(4)
C77_6 C76_6 K2_6 164.0(5)
C78_6 C77_6 C76_6 119.6
C77_6 C78_6 C79_6 118.3
C80_6 C79_6 C78_6 118.9
N4_6 C80_6 C79_6 122.2
C85_6 N5_6 C81_6 119.6
C85_6 N5_6 K3_6 119.2(7)
C81_6 N5_6 K3_6 116.0(6)
N5_6 C81_6 C82_6 121.4
C81_6 C82_6 C83_6 119.6
C82_6 C83_6 C84_6 118.3
C85_6 C84_6 C83_6 118.9
N5_6 C85_6 C84_6 122.2
C90_6 N6_6 C86_6 119.6
C90_6 N6_6 K3_6 109.5(8)
C86_6 N6_6 K3_6 129.7(8)
N6_6 C86_6 C87_6 121.4
C86_6 C87_6 C88_6 119.6
C87_6 C88_6 C89_6 118.3
C90_6 C89_6 C88_6 118.9
N6_6 C90_6 C89_6 122.2
N6_6 C90_6 K3_6 49.3(7)
C89_6 C90_6 K3_6 167.4(7)

loop_
_geom_bond_atom_site_label_1
_geom_bond_atom_site_label_2
_geom_bond_distance
Yb1_1 O5_1 2.191(9)
Yb1_1 O6_1 2.205(9)
Yb1_1 O2_1 2.213(8)
Yb1_1 O3_1 2.214(9)
Yb1_1 O4_1 2.213(8)
Yb1_1 O1_1 2.231(9)
Yb1_1 C40_1 3.028(12)
Yb1_1 C1_1 3.056(14)
Yb1_1 C60_1 3.069(13)
Yb1_1 C41_1 3.085(14)
Yb1_1 C20_1 3.165(14)
Yb1_1 C21_1 3.174(13)
K1_1 O4_1 2.576(9)
K1_1 O1_1 2.679(10)
K1_1 N2_1 2.756(10)
K1_1 N1_1 2.849(9)
K1_1 C11_1 3.300(15)
K1_1 C61_1 3.384(11)
K1_1 C66_1 3.375(14)
K1_1 C20_1 3.420(15)
K2_1 O6_1 2.588(10)
K2_1 O3_1 2.722(9)
K2_1 N3_1 2.840(8)
K2_1 C31_1 3.221(13)
K2_1 C32_1 3.244(15)
K2_1 C78_1 3.268(14)
K2_1 C77_1 3.292(13)
K2_1 C21_1 3.474(14)
K2_1 C60_1 3.509(15)
K3_1 O2_1 2.622(9)
K3_1 O5_1 2.659(10)
K3_1 N6_1 2.696(15)
K3_1 N5_1 2.864(11)
K3_1 C51_1 3.317(16)
K3_1 C81_1 3.407(16)
K3_1 C90_1 3.40(3)
K3_1 C52_1 3.405(17)
K3_1 C41_1 3.486(17)
K3_1 C10_1 3.498(16)
O1_1 C1_1 1.326(15)
O2_1 C20_1 1.375(15)
O3_1 C21_1 1.320(15)
O4_1 C40_1 1.352(15)
O5_1 C41_1 1.311(16)
O6_1 C60_1 1.301(14)
C1_1 C10_1 1.396(18)
C1_1 C2_1 1.450(17)
C2_1 C3_1 1.361(18)
C3_1 C4_1 1.35(2)
C4_1 C9_1 1.445(19)
C4_1 C5_1 1.452(19)
C5_1 C6_1 1.35(2)
C6_1 C7_1 1.38(2)
C7_1 C8_1 1.378(18)
C8_1 C9_1 1.44(2)
C9_1 C10_1 1.383(16)
C10_1 C11_1 1.523(18)
C11_1 C20_1 1.439(18)
C11_1 C12_1 1.464(18)
C12_1 C13_1 1.388(18)
C12_1 C17_1 1.417(19)
C13_1 C14_1 1.396(18)
C14_1 C15_1 1.46(2)
C15_1 C16_1 1.38(2)
C16_1 C17_1 1.377(18)
C17_1 C18_1 1.409(19)
C18_1 C19_1 1.400(18)
C19_1 C20_1 1.360(19)
C21_1 C22_1 1.373(18)
C21_1 C30_1 1.441(19)
C22_1 C23_1 1.350(17)
C23_1 C24_1 1.450(19)
C24_1 C29_1 1.373(19)
C24_1 C25_1 1.397(18)
C25_1 C26_1 1.36(2)
C26_1 C27_1 1.42(2)
C27_1 C28_1 1.409(17)
C28_1 C29_1 1.395(18)
C29_1 C30_1 1.451(16)
C30_1 C31_1 1.475(17)
C31_1 C40_1 1.414(17)
C31_1 C32_1 1.420(16)
C32_1 C37_1 1.42(2)
C32_1 C33_1 1.45(2)
C33_1 C34_1 1.315(19)
C34_1 C35_1 1.45(3)
C35_1 C36_1 1.28(2)
C36_1 C37_1 1.429(19)
C37_1 C38_1 1.42(2)
C38_1 C39_1 1.365(18)
C39_1 C40_1 1.415(18)
C41_1 C42_1 1.398(19)
C41_1 C50_1 1.418(19)
C42_1 C43_1 1.38(2)
C43_1 C44_1 1.36(2)
C44_1 C49_1 1.42(2)
C44_1 C45_1 1.45(2)
C45_1 C46_1 1.34(2)
C46_1 C47_1 1.36(3)
C47_1 C48_1 1.38(2)
C48_1 C49_1 1.48(2)
C49_1 C50_1 1.349(18)
C50_1 C51_1 1.527(18)
C51_1 C60_1 1.398(18)
C51_1 C52_1 1.455(18)
C52_1 C53_1 1.408(19)
C52_1 C57_1 1.46(2)
C53_1 C54_1 1.399(18)
C54_1 C55_1 1.45(2)
C55_1 C56_1 1.39(2)
C56_1 C57_1 1.392(18)
C57_1 C58_1 1.314(19)
C58_1 C59_1 1.371(17)
C59_1 C60_1 1.442(18)
N1_1 C65_1 1.3400
N1_1 C61_1 1.3413
C61_1 C62_1 1.3949
C62_1 C63_1 1.3950
C63_1 C64_1 1.3951
C64_1 C65_1 1.3951
N2_1 C70_1 1.3399
N2_1 C66_1 1.3413
C66_1 C67_1 1.3950
C67_1 C68_1 1.3949
C68_1 C69_1 1.3951
C69_1 C70_1 1.3950
N3_1 C75_1 1.3400
N3_1 C71_1 1.3414
C71_1 C72_1 1.3949
C72_1 C73_1 1.3949
C73_1 C74_1 1.3952
C74_1 C75_1 1.3950
N4_1 C80_1 1.3399
N4_1 C76_1 1.3413
C76_1 C77_1 1.3949
C77_1 C78_1 1.3950
C78_1 C79_1 1.3951
C79_1 C80_1 1.3950
N5_1 C85_1 1.3400
N5_1 C81_1 1.3412
C81_1 C82_1 1.3951
C82_1 C83_1 1.3949
C83_1 C84_1 1.3951
C84_1 C85_1 1.3950
N6_1 C90_1 1.3399
N6_1 C86_1 1.3413
C86_1 C87_1 1.3949
C87_1 C88_1 1.3950
C88_1 C89_1 1.3951
C89_1 C90_1 1.3950
Yb1_2 O1_2 2.136(11)
Yb1_2 O2_2 2.183(10)
Yb1_2 O4_2 2.194(10)
Yb1_2 O5_2 2.234(10)
Yb1_2 O6_2 2.241(11)
Yb1_2 O3_2 2.257(10)
Yb1_2 C20_2 3.027(17)
Yb1_2 C60_2 3.043(16)
Yb1_2 C21_2 3.044(16)
Yb1_2 C1_2 3.084(17)
Yb1_2 C40_2 3.123(16)
Yb1_2 C41_2 3.180(16)
K1_2 O1_2 2.588(10)
K1_2 O4_2 2.680(11)
K1_2 N2_2 2.869(8)
K1_2 N1_2 2.902(9)
K1_2 C30_2 3.336(16)
K1_2 C29_2 3.357(16)
K1_2 C40_2 3.416(18)
K1_2 C1_2 3.479(16)
K1_2 C11_2 3.515(16)
K2_2 O6_2 2.527(12)
K2_2 O3_2 2.666(13)
K2_2 N3_2 2.717(9)
K2_2 N4_2 2.876(9)
K2_2 C75_2 3.380(13)
K3_2 O5_2 2.576(11)
K3_2 O2_2 2.579(11)
K3_2 O7_2 2.775(14)
K3_2 N5_2 2.767(8)
K3_2 C10_2 3.403(19)
K3_2 C85_2 3.430(12)
K3_2 C41_2 3.482(18)
K3_2 C20_2 3.503(18)
O1_2 C1_2 1.353(17)
O2_2 C20_2 1.338(18)
O3_2 C21_2 1.344(18)
O4_2 C40_2 1.295(18)
O5_2 C41_2 1.353(17)
O6_2 C60_2 1.331(17)
C1_2 C10_2 1.37(2)
C1_2 C2_2 1.41(2)
C2_2 C3_2 1.38(2)
C3_2 C4_2 1.43(2)
C4_2 C9_2 1.36(3)
C4_2 C5_2 1.45(2)
C5_2 C6_2 1.34(3)
C6_2 C7_2 1.37(3)
C7_2 C8_2 1.46(2)
C8_2 C9_2 1.41(2)
C9_2 C10_2 1.44(2)
C10_2 C11_2 1.54(2)
C11_2 C20_2 1.40(2)
C11_2 C12_2 1.47(2)
C12_2 C13_2 1.40(2)
C12_2 C17_2 1.46(2)
C13_2 C14_2 1.371(19)
C14_2 C15_2 1.39(2)
C15_2 C16_2 1.39(2)
C16_2 C17_2 1.45(2)
C17_2 C18_2 1.37(2)
C18_2 C19_2 1.337(19)
C19_2 C20_2 1.43(2)
C21_2 C30_2 1.38(2)
C21_2 C22_2 1.47(2)
C22_2 C23_2 1.39(2)
C23_2 C24_2 1.37(2)
C24_2 C25_2 1.40(2)
C24_2 C29_2 1.44(2)
C25_2 C26_2 1.36(3)
C26_2 C27_2 1.43(3)
C27_2 C28_2 1.366(19)
C28_2 C29_2 1.41(2)
C29_2 C30_2 1.415(17)
C30_2 C31_2 1.498(18)
C31_2 C32_2 1.398(19)
C31_2 C40_2 1.43(2)
C32_2 C33_2 1.40(2)
C32_2 C37_2 1.43(2)
C33_2 C34_2 1.40(2)
C34_2 C35_2 1.34(3)
C35_2 C36_2 1.40(3)
C36_2 C37_2 1.43(3)
C37_2 C38_2 1.36(3)
C38_2 C39_2 1.37(2)
C39_2 C40_2 1.41(2)
C41_2 C42_2 1.37(2)
C41_2 C50_2 1.427(17)
C42_2 C43_2 1.35(2)
C43_2 C44_2 1.41(3)
C44_2 C49_2 1.43(2)
C44_2 C45_2 1.47(2)
C45_2 C46_2 1.37(3)
C46_2 C47_2 1.39(3)
C47_2 C48_2 1.33(2)
C48_2 C49_2 1.44(2)
C49_2 C50_2 1.46(2)
C50_2 C51_2 1.43(2)
C51_2 C60_2 1.40(2)
C51_2 C52_2 1.486(18)
C52_2 C53_2 1.434(18)
C52_2 C57_2 1.428(19)
C53_2 C54_2 1.419(18)
C54_2 C55_2 1.35(2)
C55_2 C56_2 1.41(2)
C56_2 C57_2 1.391(18)
C57_2 C58_2 1.409(18)
C58_2 C59_2 1.319(19)
C59_2 C60_2 1.42(2)
N1_2 C65_2 1.3400
N1_2 C61_2 1.3413
C61_2 C62_2 1.3949
C62_2 C63_2 1.3950
C63_2 C64_2 1.3951
C64_2 C65_2 1.3950
N2_2 C70_2 1.3400
N2_2 C66_2 1.3413
C66_2 C67_2 1.3949
C67_2 C68_2 1.3949
C68_2 C69_2 1.3951
C69_2 C70_2 1.3950
N3_2 C75_2 1.3399
N3_2 C71_2 1.3413
C71_2 C72_2 1.3950
C72_2 C73_2 1.3949
C73_2 C74_2 1.3951
C74_2 C75_2 1.3950
N4_2 C80_2 1.3400
N4_2 C76_2 1.3413
C76_2 C77_2 1.3948
C77_2 C78_2 1.3950
C78_2 C79_2 1.3951
C79_2 C80_2 1.3949
N5_2 C85_2 1.3401
N5_2 C81_2 1.3413
C81_2 C82_2 1.3949
C82_2 C83_2 1.3949
C83_2 C84_2 1.3952
C84_2 C85_2 1.3949
O7_2 C89_2 1.443(11)
O7_2 C86_2 1.447(10)
C86_2 C87'_2 1.518(11)
C86_2 C87_2 1.527(11)
C87_2 C88_2 1.526(12)
C88_2 C89_2 1.537(12)
C87'_2 C88'_2 1.519(18)
C88'_2 C89_2 1.525(17)
Yb1_3 O4_3 2.181(8)
Yb1_3 O1_3 2.193(8)
Yb1_3 O2_3 2.206(9)
Yb1_3 O6_3 2.208(8)
Yb1_3 O3_3 2.217(9)
Yb1_3 O5_3 2.211(8)
Yb1_3 C20_3 3.054(13)
Yb1_3 C40_3 3.055(13)
Yb1_3 C41_3 3.091(13)
Yb1_3 C21_3 3.111(13)
Yb1_3 C1_3 3.136(13)
Yb1_3 C60_3 3.146(13)
K1_3 O4_3 2.603(9)
K1_3 O1_3 2.624(9)
K1_3 N2_3 2.791(10)
K1_3 N1_3 2.825(9)
K1_3 C61_3 3.386(12)
K1_3 C30_3 3.399(14)
K1_3 C40_3 3.506(14)
K1_3 C1_3 3.517(15)
K2_3 O6_3 2.582(9)
K2_3 N4_3 2.707(9)
K2_3 O3_3 2.711(9)
K2_3 N3_3 2.859(8)
K2_3 C31_3 3.314(14)
K2_3 C32_3 3.443(16)
K2_3 C40_3 3.505(14)
K2_3 C80_3 3.528(13)
K2_3 C60_3 3.524(15)
K3_3 O2_3 2.563(9)
K3_3 O5_3 2.700(9)
K3_3 N5_3 2.762(9)
K3_3 N6_3 2.803(9)
K3_3 C51_3 3.336(15)
K3_3 C86_3 3.367(10)
K3_3 C52_3 3.426(15)
K3_3 C60_3 3.487(14)
O1_3 C1_3 1.336(14)
O2_3 C20_3 1.370(15)
O3_3 C21_3 1.344(14)
O4_3 C40_3 1.320(14)
O5_3 C41_3 1.318(14)
O6_3 C60_3 1.348(15)
C1_3 C10_3 1.368(19)
C1_3 C2_3 1.467(18)
C2_3 C3_3 1.34(2)
C3_3 C4_3 1.41(3)
C4_3 C9_3 1.41(2)
C4_3 C5_3 1.41(2)
C5_3 C6_3 1.32(3)
C6_3 C7_3 1.42(3)
C7_3 C8_3 1.41(2)
C8_3 C9_3 1.44(2)
C9_3 C10_3 1.409(17)
C10_3 C11_3 1.504(18)
C11_3 C20_3 1.384(18)
C11_3 C12_3 1.435(17)
C12_3 C17_3 1.42(2)
C12_3 C13_3 1.432(19)
C13_3 C14_3 1.396(18)
C14_3 C15_3 1.41(2)
C15_3 C16_3 1.41(2)
C16_3 C17_3 1.383(19)
C17_3 C18_3 1.38(2)
C18_3 C19_3 1.364(18)
C19_3 C20_3 1.423(18)
C21_3 C30_3 1.405(18)
C21_3 C22_3 1.454(17)
C22_3 C23_3 1.394(16)
C23_3 C24_3 1.406(18)
C24_3 C29_3 1.407(19)
C24_3 C25_3 1.446(17)
C25_3 C26_3 1.44(2)
C26_3 C27_3 1.39(2)
C27_3 C28_3 1.415(19)
C28_3 C29_3 1.473(18)
C29_3 C30_3 1.427(18)
C30_3 C31_3 1.445(17)
C31_3 C40_3 1.397(18)
C31_3 C32_3 1.422(17)
C32_3 C33_3 1.406(19)
C32_3 C37_3 1.42(2)
C33_3 C34_3 1.438(18)
C34_3 C35_3 1.40(2)
C35_3 C36_3 1.31(2)
C36_3 C37_3 1.410(19)
C37_3 C38_3 1.42(2)
C38_3 C39_3 1.346(18)
C39_3 C40_3 1.415(19)
C41_3 C42_3 1.425(19)
C41_3 C50_3 1.461(18)
C42_3 C43_3 1.358(18)
C43_3 C44_3 1.47(2)
C44_3 C45_3 1.389(18)
C44_3 C49_3 1.41(2)
C45_3 C46_3 1.44(2)
C46_3 C47_3 1.39(3)
C47_3 C48_3 1.384(19)
C48_3 C49_3 1.412(18)
C49_3 C50_3 1.386(16)
C50_3 C51_3 1.516(19)
C51_3 C60_3 1.381(18)
C51_3 C52_3 1.447(19)
C52_3 C57_3 1.41(2)
C52_3 C53_3 1.488(18)
C53_3 C54_3 1.317(18)
C54_3 C55_3 1.34(2)
C55_3 C56_3 1.41(2)
C56_3 C57_3 1.437(18)
C57_3 C58_3 1.361(19)
C58_3 C59_3 1.358(18)
C59_3 C60_3 1.388(19)
N1_3 C65_3 1.3399
N1_3 C61_3 1.3413
C61_3 C62_3 1.3950
C62_3 C63_3 1.3949
C63_3 C64_3 1.3951
C64_3 C65_3 1.3950
N2_3 C70_3 1.3400
N2_3 C66_3 1.3413
C66_3 C67_3 1.3949
C67_3 C68_3 1.3949
C68_3 C69_3 1.3952
C69_3 C70_3 1.3950
N3_3 C75_3 1.3400
N3_3 C71_3 1.3412
C71_3 C72_3 1.3950
C72_3 C73_3 1.3949
C73_3 C74_3 1.3951
C74_3 C75_3 1.3949
N4_3 C80_3 1.3400
N4_3 C76_3 1.3413
C76_3 C77_3 1.3949
C77_3 C78_3 1.3949
C78_3 C79_3 1.3952
C79_3 C80_3 1.3950
N5_3 C85_3 1.3400
N5_3 C81_3 1.3413
C81_3 C82_3 1.3949
C82_3 C83_3 1.3949
C83_3 C84_3 1.3951
C84_3 C85_3 1.3949
N6_3 C90_3 1.3400
N6_3 C86_3 1.3413
C86_3 C87_3 1.3949
C87_3 C88_3 1.3950
C88_3 C89_3 1.3951
C89_3 C90_3 1.3950
Yb1_4 O4_4 2.173(8)
Yb1_4 O5_4 2.181(9)
Yb1_4 O6_4 2.195(9)
Yb1_4 O3_4 2.190(10)
Yb1_4 O2_4 2.215(9)
Yb1_4 O1_4 2.216(9)
Yb1_4 C40_4 3.005(13)
Yb1_4 C1_4 3.066(13)
Yb1_4 C60_4 3.084(14)
Yb1_4 C20_4 3.128(14)
Yb1_4 C21_4 3.152(15)
Yb1_4 C41_4 3.141(14)
K1_4 O4_4 2.619(9)
K1_4 O1_4 2.745(10)
K1_4 N1_4 2.762(9)
K1_4 N2_4 2.863(7)
K1_4 C20_4 3.257(14)
K1_4 C11_4 3.335(13)
K1_4 C66_4 3.371(11)
K1_4 C19_4 3.442(15)
K1_4 C12_4 3.492(14)
K2_4 O6_4 2.589(10)
K2_4 O3_4 2.628(10)
K2_4 N4_4 2.712(9)
K2_4 N3_4 2.855(9)
K2_4 C32_4 3.440(17)
K2_4 C80_4 3.462(14)
K2_4 C21_4 3.469(15)
K2_4 C31_4 3.524(14)
K2_4 C50_4 3.506(16)
K3_4 O5_4 2.620(11)
K3_4 O2_4 2.651(10)
K3_4 N6_4 2.813(9)
K3_4 N5_4 2.886(10)
K3_4 C10_4 3.320(14)
K3_4 C9_4 3.365(15)
K3_4 C41_4 3.431(17)
K3_4 C20_4 3.480(15)
K3_4 C85_4 3.496(11)
K3_4 C51_4 3.490(15)
O1_4 C1_4 1.354(15)
O2_4 C20_4 1.308(15)
O3_4 C21_4 1.356(15)
O4_4 C40_4 1.386(15)
O5_4 C41_4 1.305(16)
O6_4 C60_4 1.350(16)
C1_4 C10_4 1.368(18)
C1_4 C2_4 1.452(18)
C2_4 C3_4 1.377(18)
C3_4 C4_4 1.438(19)
C4_4 C9_4 1.382(18)
C4_4 C5_4 1.431(18)
C5_4 C6_4 1.27(2)
C6_4 C7_4 1.38(2)
C7_4 C8_4 1.392(18)
C8_4 C9_4 1.485(18)
C9_4 C10_4 1.426(17)
C10_4 C11_4 1.528(17)
C11_4 C12_4 1.405(17)
C11_4 C20_4 1.434(17)
C12_4 C17_4 1.37(2)
C12_4 C13_4 1.412(19)
C13_4 C14_4 1.356(19)
C14_4 C15_4 1.41(3)
C15_4 C16_4 1.46(3)
C16_4 C17_4 1.45(2)
C17_4 C18_4 1.42(2)
C18_4 C19_4 1.35(2)
C19_4 C20_4 1.459(18)
C21_4 C30_4 1.36(2)
C21_4 C22_4 1.41(2)
C22_4 C23_4 1.34(2)
C23_4 C24_4 1.34(2)
C24_4 C25_4 1.40(2)
C24_4 C29_4 1.43(2)
C25_4 C26_4 1.34(3)
C26_4 C27_4 1.39(3)
C27_4 C28_4 1.417(19)
C28_4 C29_4 1.40(2)
C29_4 C30_4 1.405(18)
C30_4 C31_4 1.528(18)
C31_4 C40_4 1.363(18)
C31_4 C32_4 1.392(18)
C32_4 C33_4 1.387(19)
C32_4 C37_4 1.474(19)
C33_4 C34_4 1.342(19)
C34_4 C35_4 1.45(2)
C35_4 C36_4 1.33(2)
C36_4 C37_4 1.429(19)
C37_4 C38_4 1.368(18)
C38_4 C39_4 1.347(17)
C39_4 C40_4 1.435(18)
C41_4 C42_4 1.40(2)
C41_4 C50_4 1.43(2)
C42_4 C43_4 1.414(19)
C43_4 C44_4 1.40(2)
C44_4 C45_4 1.41(2)
C44_4 C49_4 1.43(2)
C45_4 C46_4 1.35(3)
C46_4 C47_4 1.37(3)
C47_4 C48_4 1.385(18)
C48_4 C49_4 1.39(2)
C49_4 C50_4 1.458(18)
C50_4 C51_4 1.44(2)
C51_4 C52_4 1.416(18)
C51_4 C60_4 1.425(18)
C52_4 C53_4 1.428(18)
C52_4 C57_4 1.466(19)
C53_4 C54_4 1.422(18)
C54_4 C55_4 1.37(2)
C55_4 C56_4 1.39(2)
C56_4 C57_4 1.427(18)
C57_4 C58_4 1.429(18)
C58_4 C59_4 1.404(18)
C59_4 C60_4 1.387(19)
N1_4 C65_4 1.3400
N1_4 C61_4 1.3413
C61_4 C62_4 1.3949
C62_4 C63_4 1.3950
C63_4 C64_4 1.3951
C64_4 C65_4 1.3950
N2_4 C70_4 1.3400
N2_4 C66_4 1.3413
C66_4 C67_4 1.3948
C67_4 C68_4 1.3950
C68_4 C69_4 1.3951
C69_4 C70_4 1.3950
N3_4 C75_4 1.3400
N3_4 C71_4 1.3413
C71_4 C72_4 1.3949
C72_4 C73_4 1.3949
C73_4 C74_4 1.3951
C74_4 C75_4 1.3951
N4_4 C80_4 1.3400
N4_4 C76_4 1.3414
C76_4 C77_4 1.3951
C77_4 C78_4 1.3949
C78_4 C79_4 1.3951
C79_4 C80_4 1.3951
N5_4 C85_4 1.3400
N5_4 C81_4 1.3413
C81_4 C82_4 1.3950
C82_4 C83_4 1.3949
C83_4 C84_4 1.3951
C84_4 C85_4 1.3950
N6_4 C90_4 1.3400
N6_4 C86_4 1.3412
C86_4 C87_4 1.3949
C87_4 C88_4 1.3949
C88_4 C89_4 1.3951
C89_4 C90_4 1.3950
Yb1_5 O6_5 2.192(8)
Yb1_5 O1_5 2.200(8)
Yb1_5 O4_5 2.204(8)
Yb1_5 O3_5 2.206(8)
Yb1_5 O2_5 2.229(8)
Yb1_5 O5_5 2.253(8)
Yb1_5 C20_5 3.061(12)
Yb1_5 C41_5 3.066(13)
Yb1_5 C21_5 3.097(13)
Yb1_5 C1_5 3.096(13)
Yb1_5 C40_5 3.111(13)
Yb1_5 C60_5 3.136(13)
K1_5 O4_5 2.552(9)
K1_5 O1_5 2.728(9)
K1_5 N1_5 2.747(9)
K1_5 N2_5 2.880(9)
K1_5 C11_5 3.364(13)
K1_5 C61_5 3.350(16)
K1_5 C12_5 3.367(17)
K1_5 C40_5 3.480(15)
K1_5 C30_5 3.509(16)
K2_5 O6_5 2.589(9)
K2_5 O3_5 2.616(9)
K2_5 N3_5 2.843(7)
K2_5 N4_5 2.845(10)
K2_5 C76_5 3.303(13)
K2_5 C71_5 3.433(11)
K2_5 C50_5 3.436(14)
K2_5 C60_5 3.458(14)
K2_5 C31_5 3.500(15)
K2_5 C49_5 3.533(17)
K2_5 C21_5 3.539(14)
K3_5 O2_5 2.610(9)
K3_5 O5_5 2.647(10)
K3_5 N6_5 2.701(9)
K3_5 N5_5 2.823(8)
K3_5 C51_5 3.326(15)
K3_5 C90_5 3.360(13)
K3_5 C81_5 3.462(10)
K3_5 C60_5 3.469(15)
K3_5 C41_5 3.535(14)
O1_5 C1_5 1.333(14)
O2_5 C20_5 1.363(14)
O3_5 C21_5 1.331(14)
O4_5 C40_5 1.353(14)
O5_5 C41_5 1.311(14)
O6_5 C60_5 1.344(13)
C1_5 C10_5 1.362(17)
C1_5 C2_5 1.442(18)
C2_5 C3_5 1.348(18)
C3_5 C4_5 1.38(2)
C4_5 C9_5 1.41(2)
C4_5 C5_5 1.477(18)
C5_5 C6_5 1.35(2)
C6_5 C7_5 1.39(2)
C7_5 C8_5 1.344(18)
C8_5 C9_5 1.39(2)
C9_5 C10_5 1.491(17)
C10_5 C11_5 1.491(17)
C11_5 C12_5 1.371(17)
C11_5 C20_5 1.399(18)
C12_5 C17_5 1.42(2)
C12_5 C13_5 1.41(2)
C13_5 C14_5 1.32(2)
C14_5 C15_5 1.47(3)
C15_5 C16_5 1.33(3)
C16_5 C17_5 1.452(19)
C17_5 C18_5 1.40(2)
C18_5 C19_5 1.345(16)
C19_5 C20_5 1.405(17)
C21_5 C22_5 1.368(18)
C21_5 C30_5 1.449(18)
C22_5 C23_5 1.418(18)
C23_5 C24_5 1.396(19)
C24_5 C25_5 1.413(18)
C24_5 C29_5 1.42(2)
C25_5 C26_5 1.35(2)
C26_5 C27_5 1.38(2)
C27_5 C28_5 1.383(18)
C28_5 C29_5 1.425(19)
C29_5 C30_5 1.432(17)
C30_5 C31_5 1.536(18)
C31_5 C40_5 1.372(18)
C31_5 C32_5 1.413(17)
C32_5 C33_5 1.402(17)
C32_5 C37_5 1.446(18)
C33_5 C34_5 1.374(17)
C34_5 C35_5 1.41(2)
C35_5 C36_5 1.374(19)
C36_5 C37_5 1.427(17)
C37_5 C38_5 1.412(18)
C38_5 C39_5 1.346(17)
C39_5 C40_5 1.446(18)
C41_5 C42_5 1.398(18)
C41_5 C50_5 1.411(17)
C42_5 C43_5 1.376(18)
C43_5 C44_5 1.45(2)
C44_5 C45_5 1.368(19)
C44_5 C49_5 1.42(2)
C45_5 C46_5 1.43(2)
C46_5 C47_5 1.32(2)
C47_5 C48_5 1.374(18)
C48_5 C49_5 1.428(19)
C49_5 C50_5 1.405(17)
C50_5 C51_5 1.462(17)
C51_5 C60_5 1.415(17)
C51_5 C52_5 1.448(17)
C52_5 C57_5 1.414(18)
C52_5 C53_5 1.452(17)
C53_5 C54_5 1.355(17)
C54_5 C55_5 1.45(2)
C55_5 C56_5 1.355(19)
C56_5 C57_5 1.379(17)
C57_5 C58_5 1.411(18)
C58_5 C59_5 1.368(17)
C59_5 C60_5 1.442(18)
N1_5 C65_5 1.3401
N1_5 C61_5 1.3413
C61_5 C62_5 1.3949
C62_5 C63_5 1.3949
C63_5 C64_5 1.3953
C64_5 C65_5 1.3950
N2_5 C70_5 1.3400
N2_5 C66_5 1.3414
C66_5 C67_5 1.3948
C67_5 C68_5 1.3949
C68_5 C69_5 1.3950
C69_5 C70_5 1.3951
N3_5 C75_5 1.3399
N3_5 C71_5 1.3413
C71_5 C72_5 1.3949
C72_5 C73_5 1.3949
C73_5 C74_5 1.3952
C74_5 C75_5 1.3950
N4_5 C80_5 1.3401
N4_5 C76_5 1.3413
C76_5 C77_5 1.3949
C77_5 C78_5 1.3950
C78_5 C79_5 1.3951
C79_5 C80_5 1.3950
N5_5 C85_5 1.3400
N5_5 C81_5 1.3413
C81_5 C82_5 1.3950
C82_5 C83_5 1.3949
C83_5 C84_5 1.3952
C84_5 C85_5 1.3950
N6_5 C90_5 1.3400
N6_5 C86_5 1.3413
C86_5 C87_5 1.3949
C87_5 C88_5 1.3949
C88_5 C89_5 1.3951
C89_5 C90_5 1.3950
Yb1_6 O5_6 2.194(9)
Yb1_6 O1_6 2.186(9)
Yb1_6 O6_6 2.193(9)
Yb1_6 O2_6 2.198(10)
Yb1_6 O3_6 2.206(11)
Yb1_6 O4_6 2.216(9)
Yb1_6 C60_6 2.907(16)
Yb1_6 C20_6 3.097(15)
Yb1_6 C40_6 3.114(14)
Yb1_6 C41_6 3.151(14)
Yb1_6 C1_6 3.148(13)
Yb1_6 C21_6 3.159(18)
K1_6 O4_6 2.541(10)
K1_6 O1_6 2.727(9)
K1_6 N1_6 2.819(8)
K1_6 O7_6 2.952(15)
K1_6 C12_6 3.198(18)
K1_6 C11_6 3.291(16)
K1_6 C69_6 3.473(19)
K1_6 C40_6 3.512(16)
K1_6 C20_6 3.514(15)
K1_6 C17_6 3.530(19)
K2_6 O6_6 2.540(12)
K2_6 O3_6 2.667(10)
K2_6 N3_6 2.764(8)
K2_6 N4_6 2.790(9)
K2_6 C31_6 3.308(15)
K2_6 C76_6 3.334(12)
K2_6 C32_6 3.323(16)
K2_6 C21_6 3.504(16)
K2_6 C60_6 3.502(15)
K2_6 C75_6 3.523(11)
K3_6 O5_6 2.529(12)
K3_6 O2_6 2.657(10)
K3_6 N6_6 2.800(12)
K3_6 N5_6 2.855(9)
K3_6 C10_6 3.341(15)
K3_6 C1_6 3.447(15)
K3_6 C90_6 3.484(17)
K3_6 C41_6 3.53(2)
O1_6 C1_6 1.359(15)
O2_6 C20_6 1.372(14)
O3_6 C21_6 1.371(17)
O4_6 C40_6 1.348(16)
O5_6 C41_6 1.366(17)
O6_6 C60_6 1.203(14)
O6_6 C60'_6 1.583(15)
C1_6 C10_6 1.36(2)
C1_6 C2_6 1.399(18)
C2_6 C3_6 1.384(18)
C3_6 C4_6 1.39(2)
C4_6 C5_6 1.400(19)
C4_6 C9_6 1.44(2)
C5_6 C6_6 1.32(2)
C6_6 C7_6 1.40(2)
C7_6 C8_6 1.366(19)
C8_6 C9_6 1.41(2)
C9_6 C10_6 1.432(18)
C10_6 C11_6 1.503(18)
C11_6 C12_6 1.399(17)
C11_6 C20_6 1.393(18)
C12_6 C17_6 1.38(2)
C12_6 C13_6 1.47(2)
C13_6 C14_6 1.422(18)
C14_6 C15_6 1.36(2)
C15_6 C16_6 1.35(2)
C16_6 C17_6 1.456(18)
C17_6 C18_6 1.37(2)
C18_6 C19_6 1.383(17)
C19_6 C20_6 1.435(17)
C21_6 C30_6 1.38(2)
C21_6 C22_6 1.48(2)
C22_6 C23_6 1.25(2)
C23_6 C24_6 1.37(2)
C24_6 C25_6 1.43(2)
C24_6 C29_6 1.51(2)
C25_6 C26_6 1.41(3)
C26_6 C27_6 1.41(3)
C27_6 C28_6 1.40(2)
C28_6 C29_6 1.32(2)
C29_6 C30_6 1.446(19)
C30_6 C31_6 1.574(19)
C31_6 C40_6 1.43(2)
C31_6 C32_6 1.456(19)
C32_6 C37_6 1.365(19)
C32_6 C33_6 1.407(19)
C33_6 C34_6 1.375(19)
C34_6 C35_6 1.45(2)
C35_6 C36_6 1.367(19)
C36_6 C37_6 1.417(18)
C37_6 C38_6 1.475(19)
C38_6 C39_6 1.323(17)
C39_6 C40_6 1.47(2)
C41_6 C50_6 1.36(2)
C41_6 C42_6 1.42(2)
C42_6 C43_6 1.36(2)
C43_6 C44_6 1.39(2)
C44_6 C49_6 1.41(2)
C44_6 C45_6 1.44(2)
C45_6 C46_6 1.37(3)
C46_6 C47_6 1.37(3)
C47_6 C48_6 1.40(2)
C48_6 C49_6 1.40(2)
C49_6 C50_6 1.449(17)
C50_6 C51_6 1.516(19)
C50_6 C51'_6 1.509(18)
C51_6 C52_6 1.3897
C51_6 C60_6 1.3898
C52_6 C57_6 1.3901
C52_6 C53_6 1.3901
C53_6 C54_6 1.3898
C54_6 C55_6 1.3902
C55_6 C56_6 1.3896
C56_6 C57_6 1.3906
C57_6 C58_6 1.3898
C58_6 C59_6 1.3902
C59_6 C60_6 1.3891
C51'_6 C52'_6 1.3950
C51'_6 C60'_6 1.3950
C52'_6 C53'_6 1.3949
C52'_6 C57'_6 1.3950
C53'_6 C54'_6 1.3949
C54'_6 C55'_6 1.3950
C55'_6 C56'_6 1.3949
C56'_6 C57'_6 1.3949
C57'_6 C58'_6 1.3952
C58'_6 C59'_6 1.3949
C59'_6 C60'_6 1.3952
N1_6 C65_6 1.3400
N1_6 C61_6 1.3413
C61_6 C62_6 1.3949
C62_6 C63_6 1.3949
C63_6 C64_6 1.3951
C64_6 C65_6 1.3950
O7_6 C66_6 1.464(10)
O7_6 C69_6 1.467(10)
C66_6 C67'_6 1.514(11)
C66_6 C67_6 1.530(11)
C67_6 C68_6 1.532(11)
C67'_6 C68_6 1.525(11)
C68_6 C69_6 1.512(11)
N3_6 C75_6 1.3400
N3_6 C71_6 1.3413
C71_6 C72_6 1.3950
C72_6 C73_6 1.3949
C73_6 C74_6 1.3951
C74_6 C75_6 1.3951
N4_6 C80_6 1.3401
N4_6 C76_6 1.3412
C76_6 C77_6 1.3950
C77_6 C78_6 1.3949
C78_6 C79_6 1.3952
C79_6 C80_6 1.3950
N5_6 C85_6 1.3400
N5_6 C81_6 1.3413
C81_6 C82_6 1.3949
C82_6 C83_6 1.3949
C83_6 C84_6 1.3952
C84_6 C85_6 1.3950
N6_6 C90_6 1.3400
N6_6 C86_6 1.3413
C86_6 C87_6 1.3949
C87_6 C88_6 1.3950
C88_6 C89_6 1.3951
C89_6 C90_6 1.3951
